data_4334279
loop_
_publ_author_name
'Igor O. Koshevoy'
'Antti J. Karttunen'
'Ilya S. Kritchenkou'
'Dmitrii V. Krupenya'
'Stanislav I. Selivanov'
'Alexei S. Melnikov'
'Sergey P. Tunik'
'Matti Haukka'
'Tapani A. Pakkanen'

_publ_section_title
;
 Sky-Blue Luminescent AuI-AgI Alkynyl-Phosphine Clusters
;
_journal_name_full 'Inorganic Chemistry'
_journal_page_first 3663
_journal_page_last 3673
_journal_paper_doi 10.1021/ic302105a
_journal_volume 52
_journal_year 2013
_chemical_formula_moiety '4(C156 H186 Ag2 Au6 O6 P6), 8(Cl O4), 7(C4 H10 O), 6(C H2 Cl2)'
_chemical_formula_sum 'C658 H826 Ag8 Au24 Cl20 O63 P24'
_chemical_formula_weight 16785.63
_chemical_name_systematic
; 
 ? 
;
_space_group_IT_number 4
_symmetry_cell_setting monoclinic
_symmetry_space_group_name_Hall 'P 2yb'
_symmetry_space_group_name_H-M 'P 1 21 1'
_atom_sites_solution_hydrogens geom
_atom_sites_solution_primary direct
_atom_sites_solution_secondary difmap
_audit_creation_method SHELXL-97
_cell_angle_alpha 90.00
_cell_angle_beta 90.469(4)
_cell_angle_gamma 90.00
_cell_formula_units_Z 1
_cell_length_a 19.386(3)
_cell_length_b 29.357(5)
_cell_length_c 29.755(5)
_cell_measurement_reflns_used 9056
_cell_measurement_temperature 100(2)
_cell_measurement_theta_max 27.44
_cell_measurement_theta_min 2.31
_cell_volume 16933(5)
_computing_cell_refinement 'SAINT (Bruker AXS, 2009)'
_computing_data_collection 'APEX2 (Bruker AXS, 2010)'
_computing_data_reduction 'SAINT (Bruker AXS, 2009)'
_computing_molecular_graphics 'Diamond v.3.2g (Brandenburg, 2011)'
_computing_publication_material 'SHELXL-97 (Sheldrick, 2008)'
_computing_structure_refinement 'SHELXL-97 (Sheldrick, 2008)'
_computing_structure_solution 'SHELXS-97 (Sheldrick, 2008)'
_diffrn_ambient_temperature 100(2)
_diffrn_detector_area_resol_mean 16
_diffrn_measured_fraction_theta_full 0.998
_diffrn_measured_fraction_theta_max 0.998
_diffrn_measurement_device '62mm x 62mm CCD camera on \k-goniostat'
_diffrn_measurement_device_type 'Bruker KAPPA APEX II CCD'
_diffrn_measurement_method '\f scans and \w scans with \k offset'
_diffrn_radiation_monochromator 'horizontally mounted graphite crystal'
_diffrn_radiation_source 'fine-focus sealed tube'
_diffrn_radiation_type MoK\a
_diffrn_radiation_wavelength 0.71073
_diffrn_reflns_av_R_equivalents 0.0362
_diffrn_reflns_av_sigmaI/netI 0.0595
_diffrn_reflns_limit_h_max 23
_diffrn_reflns_limit_h_min -23
_diffrn_reflns_limit_k_max 35
_diffrn_reflns_limit_k_min -35
_diffrn_reflns_limit_l_max 36
_diffrn_reflns_limit_l_min 0
_diffrn_reflns_number 189909
_diffrn_reflns_theta_full 25.50
_diffrn_reflns_theta_max 25.50
_diffrn_reflns_theta_min 1.85
_exptl_absorpt_coefficient_mu 5.596
_exptl_absorpt_correction_T_max 0.6328
_exptl_absorpt_correction_T_min 0.2675
_exptl_absorpt_correction_type numerical
_exptl_absorpt_process_details 'SADABS (Sheldrick, 2008)'
_exptl_crystal_colour colourless
_exptl_crystal_density_diffrn 1.646
_exptl_crystal_description plate
_exptl_crystal_F_000 8250
_exptl_crystal_size_max 0.32
_exptl_crystal_size_mid 0.28
_exptl_crystal_size_min 0.09
_platon_squeeze_details
;
;
_refine_diff_density_max 2.551
_refine_diff_density_min -1.401
_refine_diff_density_rms 0.139
_refine_ls_abs_structure_details 'Flack H D (1983), Acta Cryst. A39, 876-881'
_refine_ls_abs_structure_Flack 0.032(2)
_refine_ls_extinction_method none
_refine_ls_goodness_of_fit_ref 1.019
_refine_ls_hydrogen_treatment constr
_refine_ls_matrix_type full
_refine_ls_number_parameters 3302
_refine_ls_number_reflns 62540
_refine_ls_number_restraints 361
_refine_ls_restrained_S_all 1.027
_refine_ls_R_factor_all 0.0467
_refine_ls_R_factor_gt 0.0357
_refine_ls_shift/su_max 0.003
_refine_ls_shift/su_mean 0.000
_refine_ls_structure_factor_coef Fsqd
_refine_ls_weighting_details 'calc w=1/[\s^2^(Fo^2^)+(0.0350P)^2^+25.0555P] where P=(Fo^2^+2Fc^2^)/3'
_refine_ls_weighting_scheme calc
_refine_ls_wR_factor_gt 0.0799
_refine_ls_wR_factor_ref 0.0827
_reflns_number_gt 53971
_reflns_number_total 62540
_reflns_threshold_expression >2sigma(I)
_cod_data_source_file ic302105a_si_002_5.cif
_cod_data_source_block 6
_cod_original_cell_volume 16934(5)
_cod_original_sg_symbol_H-M 'P 21'
_cod_database_code 4334279

loop_
_symmetry_equiv_pos_as_xyz
'x, y, z'
'-x, y+1/2, -z'

loop_
_atom_site_label
_atom_site_type_symbol
_atom_site_fract_x
_atom_site_fract_y
_atom_site_fract_z
_atom_site_U_iso_or_equiv
_atom_site_adp_type
_atom_site_occupancy
_atom_site_symmetry_multiplicity
_atom_site_calc_flag
_atom_site_refinement_flags
_atom_site_disorder_assembly
_atom_site_disorder_group
C1 C 0.0417(4) 0.5172(3) 0.7502(3) 0.026(2) Uani 1 1 d . A .
C2 C 0.0372(4) 0.5537(3) 0.7301(3) 0.029(2) Uani 1 1 d . . .
C3 C -0.1303(4) 0.5328(3) 0.8271(2) 0.0141(16) Uani 1 1 d . A .
C4 C -0.1366(4) 0.5734(3) 0.8228(3) 0.0232(19) Uani 1 1 d . . .
C5 C 0.0599(4) 0.5478(3) 0.8790(2) 0.0238(19) Uani 1 1 d . A .
C6 C 0.0731(4) 0.5876(3) 0.8700(2) 0.0223(19) Uani 1 1 d . . .
C7 C 0.0610(4) 0.3880(3) 0.7920(3) 0.026(2) Uani 1 1 d . A .
C8 C 0.0722(4) 0.3495(3) 0.8027(3) 0.026(2) Uani 1 1 d . . .
C9 C -0.1313(4) 0.3989(3) 0.8473(3) 0.025(2) Uani 1 1 d . A .
C10 C -0.1394(4) 0.3580(3) 0.8509(3) 0.030(2) Uani 1 1 d . . .
C11 C 0.0381(4) 0.4186(3) 0.9208(2) 0.0189(17) Uani 1 1 d . A .
C12 C 0.0321(4) 0.3833(3) 0.9402(2) 0.0242(19) Uani 1 1 d . . .
C13 C 0.0309(5) 0.5970(3) 0.7055(3) 0.034(2) Uani 1 1 d . . .
C14 C 0.0960(5) 0.6119(4) 0.6796(3) 0.042(3) Uani 1 1 d . . .
H14A H 0.1131 0.6417 0.6905 0.051 Uiso 1 1 calc R . .
H14B H 0.1333 0.5890 0.6829 0.051 Uiso 1 1 calc R . .
C15 C 0.0714(7) 0.6151(4) 0.6307(3) 0.065(4) Uani 1 1 d . . .
H15 H 0.1019 0.6341 0.6113 0.078 Uiso 1 1 calc R . .
C16 C 0.0583(7) 0.5682(4) 0.6125(3) 0.067(4) Uani 1 1 d . . .
H16A H 0.0976 0.5477 0.6190 0.080 Uiso 1 1 calc R . .
H16B H 0.0500 0.5690 0.5796 0.080 Uiso 1 1 calc R . .
C17 C -0.0069(6) 0.5532(3) 0.6378(3) 0.049(3) Uani 1 1 d . . .
H17A H 0.0028 0.5262 0.6568 0.059 Uiso 1 1 calc R . .
H17B H -0.0447 0.5457 0.6165 0.059 Uiso 1 1 calc R . .
C18 C -0.0263(6) 0.5955(4) 0.6676(3) 0.048(3) Uani 1 1 d . . .
C19 C -0.0013(8) 0.6348(4) 0.6365(4) 0.077(3) Uani 1 1 d . . .
C20 C -0.0445(8) 0.6369(4) 0.5916(4) 0.077(3) Uani 1 1 d . . .
H20A H -0.0286 0.6627 0.5734 0.116 Uiso 1 1 calc R . .
H20B H -0.0934 0.6409 0.5986 0.116 Uiso 1 1 calc R . .
H20C H -0.0383 0.6085 0.5748 0.116 Uiso 1 1 calc R . .
C21 C -0.0054(8) 0.6823(4) 0.6551(4) 0.077(3) Uani 1 1 d . . .
H21A H 0.0188 0.6836 0.6841 0.116 Uiso 1 1 calc R . .
H21B H -0.0539 0.6908 0.6591 0.116 Uiso 1 1 calc R . .
H21C H 0.0162 0.7036 0.6341 0.116 Uiso 1 1 calc R . .
C22 C -0.0975(5) 0.5963(4) 0.6848(3) 0.057(3) Uani 1 1 d . . .
H22A H -0.1302 0.5950 0.6596 0.086 Uiso 1 1 calc R . .
H22B H -0.1049 0.6244 0.7019 0.086 Uiso 1 1 calc R . .
H22C H -0.1047 0.5699 0.7045 0.086 Uiso 1 1 calc R . .
C23 C -0.1477(4) 0.6229(3) 0.8178(3) 0.027(2) Uani 1 1 d . . .
C24 C -0.2087(5) 0.6355(3) 0.7864(3) 0.037(2) Uani 1 1 d . . .
H24A H -0.2326 0.6079 0.7752 0.045 Uiso 1 1 calc R . .
H24B H -0.1930 0.6538 0.7605 0.045 Uiso 1 1 calc R . .
C25 C -0.2562(5) 0.6638(4) 0.8177(4) 0.055(3) Uani 1 1 d . . .
H25 H -0.2897 0.6834 0.8009 0.066 Uiso 1 1 calc R . .
C26 C -0.2907(5) 0.6319(4) 0.8514(4) 0.050(3) Uani 1 1 d . . .
H26A H -0.3097 0.6044 0.8365 0.060 Uiso 1 1 calc R . .
H26B H -0.3277 0.6475 0.8682 0.060 Uiso 1 1 calc R . .
C27 C -0.2276(4) 0.6200(3) 0.8825(3) 0.037(2) Uani 1 1 d . . .
H27A H -0.2360 0.6299 0.9138 0.045 Uiso 1 1 calc R . .
H27B H -0.2183 0.5869 0.8824 0.045 Uiso 1 1 calc R . .
C28 C -0.1665(5) 0.6466(3) 0.8621(3) 0.037(2) Uani 1 1 d . . .
C29 C -0.2041(5) 0.6915(3) 0.8464(4) 0.045(3) Uani 1 1 d . . .
C30 C -0.2352(6) 0.7190(4) 0.8850(4) 0.072(4) Uani 1 1 d . . .
H30A H -0.2650 0.6992 0.9029 0.107 Uiso 1 1 calc R . .
H30B H -0.2625 0.7442 0.8727 0.107 Uiso 1 1 calc R . .
H30C H -0.1981 0.7311 0.9040 0.107 Uiso 1 1 calc R . .
C31 C -0.1597(6) 0.7248(3) 0.8189(4) 0.052(3) Uani 1 1 d . . .
H31A H -0.1385 0.7084 0.7939 0.079 Uiso 1 1 calc R . .
H31B H -0.1235 0.7377 0.8383 0.079 Uiso 1 1 calc R . .
H31C H -0.1888 0.7494 0.8072 0.079 Uiso 1 1 calc R . .
C32 C -0.1046(5) 0.6511(4) 0.8948(3) 0.047(3) Uani 1 1 d . . .
H32A H -0.0677 0.6684 0.8803 0.071 Uiso 1 1 calc R . .
H32B H -0.0876 0.6207 0.9028 0.071 Uiso 1 1 calc R . .
H32C H -0.1193 0.6671 0.9220 0.071 Uiso 1 1 calc R . .
C33 C 0.0959(4) 0.6332(3) 0.8586(2) 0.0198(17) Uani 1 1 d . . .
C34 C 0.0947(4) 0.6671(3) 0.8991(3) 0.0267(19) Uani 1 1 d . . .
H34A H 0.0618 0.6923 0.8935 0.032 Uiso 1 1 calc R . .
H34B H 0.0822 0.6514 0.9273 0.032 Uiso 1 1 calc R . .
C35 C 0.1693(5) 0.6847(3) 0.9011(3) 0.031(2) Uani 1 1 d . . .
H35 H 0.1753 0.7135 0.9188 0.037 Uiso 1 1 calc R . .
C36 C 0.2135(5) 0.6456(3) 0.9174(3) 0.037(2) Uani 1 1 d . . .
H36A H 0.2604 0.6562 0.9257 0.044 Uiso 1 1 calc R . .
H36B H 0.1926 0.6305 0.9437 0.044 Uiso 1 1 calc R . .
C37 C 0.2159(5) 0.6139(3) 0.8780(3) 0.031(2) Uani 1 1 d . . .
H37A H 0.1969 0.5836 0.8858 0.037 Uiso 1 1 calc R . .
H37B H 0.2637 0.6101 0.8672 0.037 Uiso 1 1 calc R . .
C38 C 0.1708(4) 0.6376(3) 0.8427(3) 0.0262(19) Uani 1 1 d . . .
C39 C 0.1898(5) 0.6888(3) 0.8516(3) 0.033(2) Uani 1 1 d . . .
C40 C 0.2661(5) 0.6997(4) 0.8432(3) 0.047(3) Uani 1 1 d . . .
H40A H 0.2952 0.6786 0.8604 0.071 Uiso 1 1 calc R . .
H40B H 0.2759 0.7310 0.8526 0.071 Uiso 1 1 calc R . .
H40C H 0.2759 0.6964 0.8111 0.071 Uiso 1 1 calc R . .
C41 C 0.1497(6) 0.7251(3) 0.8250(3) 0.048(3) Uani 1 1 d . . .
H41A H 0.1001 0.7205 0.8292 0.072 Uiso 1 1 calc R . .
H41B H 0.1607 0.7225 0.7930 0.072 Uiso 1 1 calc R . .
H41C H 0.1627 0.7555 0.8359 0.072 Uiso 1 1 calc R . .
C42 C 0.1817(5) 0.6193(3) 0.7947(3) 0.033(2) Uani 1 1 d . . .
H42A H 0.2302 0.6230 0.7864 0.049 Uiso 1 1 calc R . .
H42B H 0.1525 0.6364 0.7736 0.049 Uiso 1 1 calc R . .
H42C H 0.1693 0.5870 0.7936 0.049 Uiso 1 1 calc R . .
C43 C 0.0869(4) 0.3009(3) 0.8146(3) 0.0264(19) Uani 1 1 d . . .
C44 C 0.0836(5) 0.2680(3) 0.7740(3) 0.035(2) Uani 1 1 d . . .
H44A H 0.0476 0.2446 0.7783 0.042 Uiso 1 1 calc R . .
H44B H 0.0740 0.2848 0.7458 0.042 Uiso 1 1 calc R . .
C45 C 0.1555(5) 0.2466(3) 0.7733(3) 0.034(2) Uani 1 1 d . . .
H45 H 0.1577 0.2173 0.7562 0.041 Uiso 1 1 calc R . .
C46 C 0.2059(5) 0.2833(3) 0.7565(3) 0.038(2) Uani 1 1 d . . .
H46A H 0.1878 0.2989 0.7294 0.046 Uiso 1 1 calc R . .
H46B H 0.2518 0.2702 0.7499 0.046 Uiso 1 1 calc R . .
C47 C 0.2092(5) 0.3164(3) 0.7979(3) 0.038(2) Uani 1 1 d . . .
H47A H 0.2569 0.3190 0.8098 0.046 Uiso 1 1 calc R . .
H47B H 0.1922 0.3472 0.7897 0.046 Uiso 1 1 calc R . .
C48 C 0.1615(5) 0.2936(3) 0.8324(3) 0.033(2) Uani 1 1 d . . .
C49 C 0.1738(5) 0.2417(3) 0.8236(3) 0.035(2) Uani 1 1 d . . .
C50 C 0.2486(5) 0.2275(4) 0.8331(3) 0.051(3) Uani 1 1 d . . .
H50A H 0.2566 0.2262 0.8656 0.076 Uiso 1 1 calc R . .
H50B H 0.2800 0.2498 0.8197 0.076 Uiso 1 1 calc R . .
H50C H 0.2571 0.1975 0.8199 0.076 Uiso 1 1 calc R . .
C51 C 0.1317(7) 0.2082(4) 0.8486(4) 0.062(3) Uani 1 1 d . . .
H51A H 0.0827 0.2154 0.8446 0.094 Uiso 1 1 calc R . .
H51B H 0.1438 0.2095 0.8806 0.094 Uiso 1 1 calc R . .
H51C H 0.1408 0.1776 0.8370 0.094 Uiso 1 1 calc R . .
C52 C 0.1734(5) 0.3111(4) 0.8797(3) 0.043(2) Uani 1 1 d . . .
H52A H 0.2214 0.3055 0.8887 0.064 Uiso 1 1 calc R . .
H52B H 0.1424 0.2953 0.9004 0.064 Uiso 1 1 calc R . .
H52C H 0.1640 0.3439 0.8807 0.064 Uiso 1 1 calc R . .
C53 C -0.1557(7) 0.3091(4) 0.8562(4) 0.0729(12) Uani 1 1 d . . .
C54 C -0.2187(7) 0.2999(4) 0.8914(4) 0.0729(12) Uani 1 1 d . . .
H54A H -0.2037 0.2799 0.9164 0.087 Uiso 1 1 calc R . .
H54B H -0.2364 0.3289 0.9039 0.087 Uiso 1 1 calc R . .
C55 C -0.2730(7) 0.2767(4) 0.8623(4) 0.0729(12) Uani 1 1 d . . .
H55 H -0.3094 0.2598 0.8791 0.087 Uiso 1 1 calc R . .
C56 C -0.3006(7) 0.3154(4) 0.8298(4) 0.0729(12) Uani 1 1 d . . .
H56A H -0.3451 0.3067 0.8156 0.087 Uiso 1 1 calc R . .
H56B H -0.3065 0.3446 0.8460 0.087 Uiso 1 1 calc R . .
C57 C -0.2441(7) 0.3190(4) 0.7951(4) 0.0729(12) Uani 1 1 d . . .
H57A H -0.2607 0.3088 0.7652 0.087 Uiso 1 1 calc R . .
H57B H -0.2268 0.3506 0.7927 0.087 Uiso 1 1 calc R . .
C58 C -0.1896(7) 0.2880(4) 0.8128(4) 0.0729(12) Uani 1 1 d . . .
C59 C -0.2322(7) 0.2481(4) 0.8282(4) 0.0729(12) Uani 1 1 d . . .
C60 C -0.2785(7) 0.2250(4) 0.7936(4) 0.0729(12) Uani 1 1 d U . .
H60A H -0.3015 0.2482 0.7751 0.109 Uiso 1 1 calc R . .
H60B H -0.3132 0.2066 0.8090 0.109 Uiso 1 1 calc R . .
H60C H -0.2505 0.2053 0.7743 0.109 Uiso 1 1 calc R . .
C61 C -0.1916(7) 0.2078(4) 0.8527(4) 0.0729(12) Uani 1 1 d U . .
H61A H -0.1675 0.2197 0.8792 0.109 Uiso 1 1 calc R . .
H61B H -0.1579 0.1947 0.8319 0.109 Uiso 1 1 calc R . .
H61C H -0.2243 0.1842 0.8619 0.109 Uiso 1 1 calc R . .
C62 C -0.1306(7) 0.2784(4) 0.7776(4) 0.0729(12) Uani 1 1 d . . .
H62A H -0.1510 0.2662 0.7499 0.109 Uiso 1 1 calc R . .
H62B H -0.0980 0.2562 0.7902 0.109 Uiso 1 1 calc R . .
H62C H -0.1063 0.3068 0.7710 0.109 Uiso 1 1 calc R . .
C63 C 0.0253(5) 0.3411(3) 0.9669(3) 0.029(2) Uani 1 1 d . . .
C64 C 0.0933(5) 0.3254(3) 0.9911(3) 0.033(2) Uani 1 1 d . . .
H64A H 0.1080 0.2951 0.9802 0.039 Uiso 1 1 calc R . .
H64B H 0.1310 0.3475 0.9861 0.039 Uiso 1 1 calc R . .
C65 C 0.0739(5) 0.3235(3) 1.0413(3) 0.038(2) Uani 1 1 d . . .
H65 H 0.1057 0.3047 1.0603 0.046 Uiso 1 1 calc R . .
C66 C 0.0658(5) 0.3729(3) 1.0569(3) 0.036(2) Uani 1 1 d . . .
H66A H 0.1048 0.3919 1.0467 0.043 Uiso 1 1 calc R . .
H66B H 0.0623 0.3748 1.0900 0.043 Uiso 1 1 calc R . .
C67 C -0.0025(5) 0.3873(3) 1.0337(3) 0.031(2) Uani 1 1 d . . .
H67A H 0.0048 0.4136 1.0135 0.037 Uiso 1 1 calc R . .
H67B H -0.0377 0.3954 1.0562 0.037 Uiso 1 1 calc R . .
C68 C -0.0246(4) 0.3443(3) 1.0065(3) 0.0265(19) Uani 1 1 d . . .
C69 C -0.0013(5) 0.3063(3) 1.0399(3) 0.028(2) Uani 1 1 d . . .
C70 C -0.0380(6) 0.3088(3) 1.0857(3) 0.044(3) Uani 1 1 d . . .
H70A H -0.0339 0.3397 1.0979 0.067 Uiso 1 1 calc R . .
H70B H -0.0165 0.2872 1.1066 0.067 Uiso 1 1 calc R . .
H70C H -0.0869 0.3012 1.0817 0.067 Uiso 1 1 calc R . .
C71 C -0.0085(6) 0.2566(3) 1.0237(3) 0.042(3) Uani 1 1 d . . .
H71A H 0.0140 0.2532 0.9945 0.063 Uiso 1 1 calc R . .
H71B H -0.0575 0.2488 1.0206 0.063 Uiso 1 1 calc R . .
H71C H 0.0133 0.2362 1.0456 0.063 Uiso 1 1 calc R . .
C72 C -0.1009(4) 0.3455(3) 0.9920(3) 0.034(2) Uani 1 1 d . . .
H72A H -0.1300 0.3481 1.0186 0.052 Uiso 1 1 calc R . .
H72B H -0.1123 0.3174 0.9758 0.052 Uiso 1 1 calc R . .
H72C H -0.1089 0.3717 0.9723 0.052 Uiso 1 1 calc R . .
C73 C 0.0075(5) 0.4379(5) 0.6000(3) 0.0720(16) Uani 1 1 d U A .
C74 C -0.0579(5) 0.4389(5) 0.5788(3) 0.0720(16) Uani 1 1 d . . .
H74 H -0.0969 0.4259 0.5930 0.086 Uiso 1 1 calc R . .
C75 C -0.0640(6) 0.4592(5) 0.5369(3) 0.0720(16) Uani 1 1 d . . .
H75 H -0.1086 0.4625 0.5238 0.086 Uiso 1 1 calc R . .
C76 C -0.0120(5) 0.4736(5) 0.5152(3) 0.0720(16) Uani 1 1 d . . .
H76 H -0.0173 0.4823 0.4847 0.086 Uiso 1 1 calc R . .
C77 C 0.0525(5) 0.4768(6) 0.5357(3) 0.0720(16) Uani 1 1 d . . .
H77 H 0.0897 0.4911 0.5207 0.086 Uiso 1 1 calc R . .
C78 C 0.0619(6) 0.4590(5) 0.5778(3) 0.0720(16) Uani 1 1 d . . .
H78 H 0.1058 0.4611 0.5921 0.086 Uiso 1 1 calc R . .
C79 C 0.0438(9) 0.3579(6) 0.6325(5) 0.043(3) Uani 0.626(10) 1 d PU A 1
C80 C 0.0256(8) 0.3439(6) 0.5898(5) 0.043(3) Uani 0.626(10) 1 d P A 1
H80 H 0.0008 0.3633 0.5699 0.052 Uiso 0.626(10) 1 calc PR A 1
C81 C 0.0461(8) 0.2977(6) 0.5765(5) 0.043(3) Uani 0.626(10) 1 d P A 1
H81 H 0.0366 0.2873 0.5469 0.052 Uiso 0.626(10) 1 calc PR A 1
C82 C 0.0786(9) 0.2698(6) 0.6064(5) 0.043(4) Uani 0.626(10) 1 d P A 1
H82 H 0.0889 0.2393 0.5980 0.051 Uiso 0.626(10) 1 calc PR A 1
C83 C 0.0964(9) 0.2848(6) 0.6480(6) 0.050(5) Uani 0.626(10) 1 d P A 1
H83 H 0.1195 0.2653 0.6687 0.060 Uiso 0.626(10) 1 calc PR A 1
C84 C 0.0799(7) 0.3299(5) 0.6600(4) 0.031(4) Uani 0.626(10) 1 d P A 1
H84 H 0.0948 0.3411 0.6885 0.037 Uiso 0.626(10) 1 calc PR A 1
C479 C 0.0411(10) 0.3451(4) 0.6461(6) 0.041(4) Uani 0.374(10) 1 d PGU A 2
C480 C 0.0857(9) 0.3343(5) 0.6113(6) 0.041(4) Uani 0.374(10) 1 d PGU A 2
H480 H 0.1060 0.3579 0.5940 0.049 Uiso 0.374(10) 1 calc PR A 2
C481 C 0.1005(9) 0.2890(6) 0.6018(5) 0.041(4) Uani 0.374(10) 1 d PGU A 2
H481 H 0.1310 0.2816 0.5781 0.049 Uiso 0.374(10) 1 calc PR A 2
C482 C 0.0708(9) 0.2545(4) 0.6271(6) 0.041(4) Uani 0.374(10) 1 d PGU A 2
H482 H 0.0810 0.2235 0.6206 0.049 Uiso 0.374(10) 1 calc PR A 2
C483 C 0.0263(9) 0.2652(5) 0.6619(6) 0.041(4) Uani 0.374(10) 1 d PGU A 2
H483 H 0.0060 0.2416 0.6792 0.049 Uiso 0.374(10) 1 calc PR A 2
C484 C 0.0114(8) 0.3105(6) 0.6714(5) 0.041(4) Uani 0.374(10) 1 d PG A 2
H484 H -0.0190 0.3179 0.6952 0.049 Uiso 0.374(10) 1 calc PR A 2
C85 C -0.3312(4) 0.4270(3) 0.7360(2) 0.0212(18) Uani 1 1 d U . .
C86 C -0.3283(5) 0.4154(3) 0.6908(3) 0.039(2) Uani 1 1 d . . .
H86 H -0.3008 0.4327 0.6708 0.047 Uiso 1 1 calc R . .
C87 C -0.3656(5) 0.3788(4) 0.6753(3) 0.050(3) Uani 1 1 d . . .
H87 H -0.3633 0.3710 0.6443 0.060 Uiso 1 1 calc R . .
C88 C -0.4041(5) 0.3543(4) 0.7017(4) 0.050(3) Uani 1 1 d . . .
H88 H -0.4287 0.3289 0.6900 0.060 Uiso 1 1 calc R . .
C89 C -0.4094(5) 0.3653(3) 0.7481(3) 0.038(2) Uani 1 1 d . . .
H89 H -0.4387 0.3485 0.7673 0.046 Uiso 1 1 calc R . .
C90 C -0.3707(4) 0.4011(3) 0.7641(3) 0.028(2) Uani 1 1 d . . .
H90 H -0.3715 0.4081 0.7953 0.034 Uiso 1 1 calc R . .
C91 C -0.3397(6) 0.5237(4) 0.7417(4) 0.0563(12) Uani 1 1 d . . .
C92 C -0.3200(6) 0.5594(4) 0.7137(4) 0.0563(12) Uani 1 1 d . . .
H92 H -0.2740 0.5606 0.7030 0.068 Uiso 1 1 calc R . .
C93 C -0.3669(5) 0.5932(4) 0.7013(4) 0.0563(12) Uani 1 1 d . . .
H93 H -0.3527 0.6170 0.6817 0.068 Uiso 1 1 calc R . .
C94 C -0.4322(5) 0.5927(4) 0.7167(4) 0.0563(12) Uani 1 1 d . . .
H94 H -0.4637 0.6162 0.7086 0.068 Uiso 1 1 calc R . .
C95 C -0.4533(6) 0.5565(4) 0.7453(4) 0.0563(12) Uani 1 1 d . . .
H95 H -0.4994 0.5552 0.7558 0.068 Uiso 1 1 calc R . .
C96 C -0.4065(5) 0.5231(4) 0.7579(4) 0.0563(12) Uani 1 1 d . . .
H96 H -0.4203 0.4996 0.7778 0.068 Uiso 1 1 calc R . .
C97 C -0.3334(4) 0.5160(3) 0.9365(3) 0.0253(19) Uani 1 1 d . . .
C98 C -0.3713(4) 0.5452(3) 0.9091(3) 0.033(2) Uani 1 1 d . . .
H98 H -0.3715 0.5407 0.8775 0.040 Uiso 1 1 calc R . .
C99 C -0.4084(5) 0.5808(4) 0.9272(4) 0.049(3) Uani 1 1 d . . .
H99 H -0.4347 0.6003 0.9082 0.059 Uiso 1 1 calc R . .
C100 C -0.4073(5) 0.5878(4) 0.9726(4) 0.053(3) Uani 1 1 d . . .
H100 H -0.4325 0.6124 0.9851 0.064 Uiso 1 1 calc R . .
C101 C -0.3695(6) 0.5590(4) 1.0007(4) 0.054(3) Uani 1 1 d . . .
H101 H -0.3702 0.5636 1.0323 0.065 Uiso 1 1 calc R . .
C102 C -0.3308(5) 0.5237(4) 0.9829(3) 0.040(3) Uani 1 1 d . . .
H102 H -0.3031 0.5051 1.0019 0.048 Uiso 1 1 calc R . .
C103 C -0.3422(4) 0.4204(3) 0.9240(2) 0.0202(18) Uani 1 1 d . . .
C104 C -0.4105(5) 0.4229(4) 0.9048(3) 0.046(3) Uani 1 1 d . . .
H104 H -0.4238 0.4478 0.8863 0.055 Uiso 1 1 calc R . .
C105 C -0.4563(5) 0.3882(4) 0.9141(4) 0.054(3) Uani 1 1 d . . .
H105 H -0.5020 0.3895 0.9024 0.065 Uiso 1 1 calc R . .
C106 C -0.4358(6) 0.3517(4) 0.9402(4) 0.067(4) Uani 1 1 d . . .
H106 H -0.4671 0.3272 0.9447 0.080 Uiso 1 1 calc R . .
C107 C -0.3729(5) 0.3498(4) 0.9595(4) 0.053(3) Uani 1 1 d . . .
H107 H -0.3612 0.3251 0.9787 0.063 Uiso 1 1 calc R . .
C108 C -0.3244(5) 0.3842(3) 0.9512(3) 0.036(2) Uani 1 1 d . . .
H108 H -0.2796 0.3826 0.9643 0.044 Uiso 1 1 calc R . .
C109 C 0.0409(4) 0.5876(3) 1.0369(2) 0.0213(18) Uani 1 1 d . . .
C110 C 0.0887(5) 0.6135(3) 1.0145(3) 0.031(2) Uani 1 1 d . . .
H110 H 0.1135 0.6004 0.9904 0.037 Uiso 1 1 calc R . .
C111 C 0.1013(5) 0.6580(3) 1.0265(3) 0.038(2) Uani 1 1 d . . .
H111 H 0.1343 0.6751 1.0102 0.046 Uiso 1 1 calc R . .
C112 C 0.0676(5) 0.6780(3) 1.0612(3) 0.041(2) Uani 1 1 d . . .
H112 H 0.0752 0.7090 1.0692 0.050 Uiso 1 1 calc R . .
C113 C 0.0197(6) 0.6496(4) 1.0851(4) 0.057(3) Uani 1 1 d . . .
H113 H -0.0057 0.6621 1.1093 0.068 Uiso 1 1 calc R . .
C114 C 0.0104(5) 0.6063(4) 1.0738(3) 0.048(3) Uani 1 1 d . . .
H114 H -0.0182 0.5877 1.0920 0.058 Uiso 1 1 calc R . .
C115 C 0.0089(4) 0.5000(3) 1.0709(2) 0.0239(19) Uani 1 1 d . . .
C116 C -0.0565(4) 0.4987(4) 1.0915(3) 0.046(3) Uani 1 1 d . . .
H116 H -0.0949 0.5137 1.0780 0.055 Uiso 1 1 calc R . .
C117 C -0.0637(5) 0.4757(4) 1.1309(3) 0.047(3) Uani 1 1 d . . .
H117 H -0.1085 0.4717 1.1429 0.056 Uiso 1 1 calc R . .
C118 C -0.0074(6) 0.4579(4) 1.1540(3) 0.055(3) Uani 1 1 d . . .
H118 H -0.0129 0.4446 1.1829 0.066 Uiso 1 1 calc R . .
C119 C 0.0558(5) 0.4599(3) 1.1344(3) 0.037(2) Uani 1 1 d . . .
H119 H 0.0943 0.4460 1.1489 0.044 Uiso 1 1 calc R . .
C120 C 0.0646(5) 0.4820(3) 1.0932(3) 0.035(2) Uani 1 1 d . . .
H120 H 0.1094 0.4846 1.0807 0.042 Uiso 1 1 calc R . .
C121 C 0.2871(4) 0.5177(3) 0.9592(3) 0.028(2) Uani 1 1 d . . .
C122 C 0.2768(4) 0.5535(3) 0.9890(3) 0.0255(19) Uani 1 1 d . . .
H122 H 0.2340 0.5560 1.0041 0.031 Uiso 1 1 calc R . .
C123 C 0.3283(5) 0.5858(3) 0.9970(3) 0.036(2) Uani 1 1 d . . .
H123 H 0.3219 0.6099 1.0178 0.043 Uiso 1 1 calc R . .
C124 C 0.3869(5) 0.5815(4) 0.9742(3) 0.046(3) Uani 1 1 d . . .
H124 H 0.4216 0.6038 0.9796 0.055 Uiso 1 1 calc R . .
C125 C 0.4017(5) 0.5479(4) 0.9437(3) 0.041(2) Uani 1 1 d . . .
H125 H 0.4446 0.5468 0.9285 0.049 Uiso 1 1 calc R . .
C126 C 0.3501(4) 0.5151(3) 0.9360(3) 0.032(2) Uani 1 1 d . . .
H126 H 0.3577 0.4911 0.9151 0.038 Uiso 1 1 calc R . .
C127 C 0.2481(5) 0.4284(3) 0.9922(3) 0.030(2) Uani 1 1 d . . .
C128 C 0.2687(7) 0.3866(4) 0.9809(4) 0.068(4) Uani 1 1 d . . .
H128 H 0.2733 0.3788 0.9501 0.082 Uiso 1 1 calc R . .
C129 C 0.2833(8) 0.3544(4) 1.0137(5) 0.087(5) Uani 1 1 d . . .
H129 H 0.2964 0.3245 1.0048 0.104 Uiso 1 1 calc R . .
C130 C 0.2796(8) 0.3640(5) 1.0573(4) 0.077(4) Uani 1 1 d . . .
H130 H 0.2936 0.3424 1.0793 0.092 Uiso 1 1 calc R . .
C131 C 0.2559(6) 0.4045(6) 1.0690(4) 0.071(4) Uani 1 1 d . . .
H131 H 0.2496 0.4115 1.0999 0.085 Uiso 1 1 calc R . .
C132 C 0.2405(4) 0.4366(5) 1.0369(3) 0.056(3) Uani 1 1 d . . .
H132 H 0.2238 0.4655 1.0463 0.067 Uiso 1 1 calc R . .
C133 C 0.2865(4) 0.4193(3) 0.7128(2) 0.0205(18) Uani 1 1 d . A .
C134 C 0.3532(4) 0.4219(3) 0.7313(3) 0.0253(19) Uani 1 1 d . . .
H134 H 0.3652 0.4476 0.7492 0.030 Uiso 1 1 calc R . .
C135 C 0.4011(5) 0.3889(3) 0.7246(3) 0.034(2) Uani 1 1 d . . .
H135 H 0.4457 0.3913 0.7378 0.040 Uiso 1 1 calc R . .
C136 C 0.3838(5) 0.3511(3) 0.6980(3) 0.039(2) Uani 1 1 d . . .
H136 H 0.4174 0.3283 0.6925 0.047 Uiso 1 1 calc R . .
C137 C 0.3184(5) 0.3469(3) 0.6796(3) 0.039(2) Uani 1 1 d . . .
H137 H 0.3062 0.3213 0.6618 0.047 Uiso 1 1 calc R . .
C138 C 0.2707(4) 0.3814(3) 0.6880(3) 0.028(2) Uani 1 1 d . . .
H138 H 0.2254 0.3785 0.6759 0.034 Uiso 1 1 calc R . .
C139 C 0.2612(5) 0.5100(3) 0.6817(3) 0.030(2) Uani 1 1 d . A .
C140 C 0.3179(6) 0.5365(4) 0.6958(3) 0.054(3) Uani 1 1 d . . .
H140 H 0.3384 0.5312 0.7245 0.064 Uiso 1 1 calc R . .
C141 C 0.3441(7) 0.5701(4) 0.6681(3) 0.070(4) Uani 1 1 d . . .
H141 H 0.3827 0.5876 0.6775 0.084 Uiso 1 1 calc R . .
C142 C 0.3138(6) 0.5781(4) 0.6265(4) 0.054(3) Uani 1 1 d . . .
H142 H 0.3312 0.6011 0.6072 0.065 Uiso 1 1 calc R . .
C143 C 0.2602(6) 0.5531(5) 0.6140(4) 0.067(4) Uani 1 1 d . . .
H143 H 0.2392 0.5582 0.5855 0.081 Uiso 1 1 calc R . .
C144 C 0.2345(6) 0.5197(4) 0.6419(3) 0.066(4) Uani 1 1 d . . .
H144 H 0.1954 0.5029 0.6320 0.079 Uiso 1 1 calc R . .
C145 C -0.0575(4) 0.4059(3) 0.6826(3) 0.036(2) Uani 1 1 d . A .
H14C H -0.0886 0.3863 0.6645 0.044 Uiso 1 1 calc R . .
H14D H -0.0480 0.3898 0.7112 0.044 Uiso 1 1 calc R . .
C146 C -0.0963(4) 0.4497(3) 0.6935(3) 0.0262(19) Uani 1 1 d . . .
H14E H -0.1088 0.4654 0.6652 0.031 Uiso 1 1 calc R . .
H14F H -0.0656 0.4702 0.7110 0.031 Uiso 1 1 calc R . .
C147 C -0.1619(4) 0.4406(3) 0.7205(2) 0.0249(19) Uani 1 1 d . . .
H14G H -0.1489 0.4296 0.7509 0.030 Uiso 1 1 calc R . .
H14H H -0.1889 0.4162 0.7056 0.030 Uiso 1 1 calc R . .
C148 C -0.2071(4) 0.4835(3) 0.7249(2) 0.029(2) Uani 1 1 d . . .
H14I H -0.2205 0.4937 0.6944 0.034 Uiso 1 1 calc R . .
H14J H -0.1789 0.5080 0.7387 0.034 Uiso 1 1 calc R . .
C149 C -0.2108(4) 0.4595(3) 0.9455(2) 0.0237(19) Uani 1 1 d . . .
H14K H -0.2247 0.4489 0.9756 0.028 Uiso 1 1 calc R . .
H14L H -0.1832 0.4350 0.9315 0.028 Uiso 1 1 calc R . .
C150 C -0.1647(4) 0.5022(3) 0.9510(2) 0.0209(18) Uani 1 1 d . . .
H15A H -0.1906 0.5260 0.9673 0.025 Uiso 1 1 calc R . .
H15B H -0.1534 0.5143 0.9210 0.025 Uiso 1 1 calc R . .
C151 C -0.0969(4) 0.4918(3) 0.9769(3) 0.0198(18) Uani 1 1 d . . .
H15C H -0.1076 0.4747 1.0047 0.024 Uiso 1 1 calc R . .
H15D H -0.0668 0.4725 0.9581 0.024 Uiso 1 1 calc R . .
C152 C -0.0584(4) 0.5357(3) 0.9894(3) 0.0227(18) Uani 1 1 d . . .
H15E H -0.0893 0.5544 1.0083 0.027 Uiso 1 1 calc R . .
H15F H -0.0503 0.5530 0.9614 0.027 Uiso 1 1 calc R . .
C153 C 0.2295(4) 0.4487(3) 0.8974(2) 0.0212(18) Uani 1 1 d . . .
H15G H 0.2743 0.4326 0.8959 0.025 Uiso 1 1 calc R . .
H15H H 0.1928 0.4255 0.8939 0.025 Uiso 1 1 calc R . .
C154 C 0.2248(4) 0.4816(3) 0.8574(2) 0.0191(17) Uani 1 1 d . . .
H15I H 0.1812 0.4991 0.8590 0.023 Uiso 1 1 calc R . .
H15J H 0.2636 0.5035 0.8588 0.023 Uiso 1 1 calc R . .
C155 C 0.2272(4) 0.4558(3) 0.8136(2) 0.0219(19) Uani 1 1 d . . .
H15K H 0.1855 0.4365 0.8107 0.026 Uiso 1 1 calc R . .
H15L H 0.2681 0.4356 0.8135 0.026 Uiso 1 1 calc R . .
C156 C 0.2307(4) 0.4886(3) 0.7739(2) 0.0235(19) Uani 1 1 d . A .
H15M H 0.2745 0.5057 0.7765 0.028 Uiso 1 1 calc R . .
H15N H 0.1928 0.5109 0.7772 0.028 Uiso 1 1 calc R . .
C157 C 0.6186(4) 0.5751(3) 0.3357(3) 0.031(2) Uani 1 1 d . . .
C158 C 0.6200(4) 0.5345(3) 0.3327(3) 0.0234(19) Uani 1 1 d U . .
C159 C 0.4187(4) 0.5424(3) 0.3678(3) 0.032(2) Uani 1 1 d . B .
C160 C 0.3979(4) 0.5783(3) 0.3515(3) 0.0243(19) Uani 1 1 d . . .
C161 C 0.4700(4) 0.5068(3) 0.2451(3) 0.0255(19) Uani 1 1 d . B .
C162 C 0.4840(4) 0.5426(3) 0.2273(3) 0.026(2) Uani 1 1 d . . .
C163 C 0.6227(5) 0.3985(3) 0.3358(3) 0.031(2) Uani 1 1 d . . .
C164 C 0.6237(5) 0.3582(4) 0.3341(3) 0.036(2) Uani 1 1 d . . .
C165 C 0.4699(4) 0.4254(3) 0.4250(3) 0.0244(19) Uani 1 1 d . B .
C166 C 0.4892(4) 0.3911(3) 0.4440(3) 0.027(2) Uani 1 1 d . . .
C167 C 0.4278(4) 0.3837(3) 0.2966(3) 0.027(2) Uani 1 1 d . B .
C168 C 0.4091(4) 0.3484(3) 0.3143(3) 0.029(2) Uani 1 1 d . . .
C169 C 0.6192(4) 0.6255(3) 0.3415(3) 0.030(2) Uani 1 1 d . . .
C170 C 0.6117(4) 0.6394(3) 0.3929(3) 0.0275(19) Uani 1 1 d . . .
H17C H 0.5709 0.6590 0.3977 0.033 Uiso 1 1 calc R . .
H17D H 0.6088 0.6122 0.4125 0.033 Uiso 1 1 calc R . .
C171 C 0.6805(5) 0.6661(3) 0.4008(3) 0.045(3) Uani 1 1 d . . .
H171 H 0.6798 0.6860 0.4280 0.054 Uiso 1 1 calc R . .
C172 C 0.7404(5) 0.6325(4) 0.4006(3) 0.047(3) Uani 1 1 d . . .
H17E H 0.7296 0.6048 0.4181 0.057 Uiso 1 1 calc R . .
H17F H 0.7831 0.6465 0.4127 0.057 Uiso 1 1 calc R . .
C173 C 0.7467(4) 0.6218(3) 0.3488(3) 0.037(2) Uani 1 1 d . . .
H17G H 0.7923 0.6312 0.3374 0.044 Uiso 1 1 calc R . .
H17H H 0.7402 0.5889 0.3429 0.044 Uiso 1 1 calc R . .
C174 C 0.6888(5) 0.6498(3) 0.3267(3) 0.040(2) Uani 1 1 d . . .
C175 C 0.6897(5) 0.6930(3) 0.3561(3) 0.044(3) Uani 1 1 d . . .
C176 C 0.7558(6) 0.7203(4) 0.3535(4) 0.074(4) Uani 1 1 d . . .
H17I H 0.7522 0.7472 0.3730 0.110 Uiso 1 1 calc R . .
H17J H 0.7633 0.7301 0.3225 0.110 Uiso 1 1 calc R . .
H17K H 0.7947 0.7015 0.3636 0.110 Uiso 1 1 calc R . .
C177 C 0.6324(6) 0.7286(4) 0.3458(4) 0.065(3) Uani 1 1 d . . .
H17L H 0.6370 0.7543 0.3666 0.097 Uiso 1 1 calc R . .
H17M H 0.5870 0.7144 0.3495 0.097 Uiso 1 1 calc R . .
H17N H 0.6370 0.7395 0.3149 0.097 Uiso 1 1 calc R . .
C178 C 0.6939(5) 0.6563(4) 0.2780(3) 0.061(3) Uani 1 1 d . . .
H17O H 0.6940 0.6266 0.2630 0.091 Uiso 1 1 calc R . .
H17P H 0.7368 0.6725 0.2711 0.091 Uiso 1 1 calc R . .
H17Q H 0.6545 0.6742 0.2672 0.091 Uiso 1 1 calc R . .
C179 C 0.5016(5) 0.5845(3) 0.2035(3) 0.034(2) Uani 1 1 d . . .
C180 C 0.5738(5) 0.5836(3) 0.1791(3) 0.037(2) Uani 1 1 d . . .
H18A H 0.6042 0.6083 0.1903 0.044 Uiso 1 1 calc R . .
H18B H 0.5972 0.5540 0.1837 0.044 Uiso 1 1 calc R . .
C181 C 0.5550(6) 0.5908(4) 0.1294(3) 0.052(3) Uani 1 1 d . . .
H181 H 0.5949 0.6006 0.1106 0.062 Uiso 1 1 calc R . .
C182 C 0.5199(5) 0.5492(4) 0.1124(3) 0.051(3) Uani 1 1 d . . .
H18C H 0.5450 0.5213 0.1218 0.061 Uiso 1 1 calc R . .
H18D H 0.5156 0.5496 0.0792 0.061 Uiso 1 1 calc R . .
C183 C 0.4479(5) 0.5520(3) 0.1350(3) 0.036(2) Uani 1 1 d . . .
H18E H 0.4106 0.5542 0.1122 0.043 Uiso 1 1 calc R . .
H18F H 0.4395 0.5252 0.1544 0.043 Uiso 1 1 calc R . .
C184 C 0.4530(5) 0.5954(3) 0.1628(3) 0.039(2) Uani 1 1 d . . .
C185 C 0.4965(7) 0.6271(4) 0.1319(3) 0.055(3) Uani 1 1 d . . .
C186 C 0.4605(8) 0.6362(5) 0.0863(4) 0.092(5) Uani 1 1 d . . .
H18G H 0.4899 0.6555 0.0677 0.137 Uiso 1 1 calc R . .
H18H H 0.4163 0.6515 0.0913 0.137 Uiso 1 1 calc R . .
H18J H 0.4522 0.6072 0.0708 0.137 Uiso 1 1 calc R . .
C187 C 0.5171(7) 0.6735(4) 0.1512(4) 0.067(4) Uani 1 1 d . . .
H18K H 0.5458 0.6897 0.1295 0.100 Uiso 1 1 calc R . .
H18L H 0.5431 0.6691 0.1793 0.100 Uiso 1 1 calc R . .
H18M H 0.4755 0.6914 0.1572 0.100 Uiso 1 1 calc R . .
C188 C 0.3824(6) 0.6131(4) 0.1778(3) 0.052(3) Uani 1 1 d . . .
H18N H 0.3539 0.6198 0.1513 0.077 Uiso 1 1 calc R . .
H18O H 0.3887 0.6409 0.1956 0.077 Uiso 1 1 calc R . .
H18P H 0.3597 0.5898 0.1961 0.077 Uiso 1 1 calc R . .
C189 C 0.3694(4) 0.6222(3) 0.3364(3) 0.0258(19) Uani 1 1 d . . .
C190 C 0.3018(4) 0.6217(3) 0.3095(3) 0.039(2) Uani 1 1 d . . .
H19A H 0.3088 0.6343 0.2790 0.046 Uiso 1 1 calc R . .
H19B H 0.2838 0.5902 0.3066 0.046 Uiso 1 1 calc R . .
C191 C 0.2528(5) 0.6511(4) 0.3360(3) 0.048(3) Uani 1 1 d . . .
H191 H 0.2124 0.6631 0.3186 0.058 Uiso 1 1 calc R . .
C192 C 0.2338(5) 0.6222(4) 0.3790(4) 0.055(3) Uani 1 1 d . . .
H19C H 0.1952 0.6362 0.3956 0.066 Uiso 1 1 calc R . .
H19D H 0.2214 0.5905 0.3708 0.066 Uiso 1 1 calc R . .
C193 C 0.3006(5) 0.6237(4) 0.4063(3) 0.041(2) Uani 1 1 d . . .
H19E H 0.3193 0.5927 0.4109 0.050 Uiso 1 1 calc R . .
H19F H 0.2928 0.6380 0.4360 0.050 Uiso 1 1 calc R . .
C194 C 0.3510(5) 0.6532(3) 0.3776(3) 0.043(2) Uani 1 1 d . . .
C195 C 0.2998(6) 0.6870(4) 0.3554(4) 0.057(3) Uani 1 1 d . . .
C196 C 0.2676(9) 0.7196(5) 0.3927(5) 0.109(6) Uani 1 1 d . . .
H19G H 0.2468 0.7012 0.4164 0.163 Uiso 1 1 calc R . .
H19H H 0.2322 0.7391 0.3789 0.163 Uiso 1 1 calc R . .
H19J H 0.3041 0.7388 0.4057 0.163 Uiso 1 1 calc R . .
C197 C 0.3355(7) 0.7209(4) 0.3225(4) 0.072(4) Uani 1 1 d . . .
H19K H 0.3645 0.7421 0.3397 0.107 Uiso 1 1 calc R . .
H19L H 0.3002 0.7380 0.3058 0.107 Uiso 1 1 calc R . .
H19M H 0.3641 0.7039 0.3013 0.107 Uiso 1 1 calc R . .
C198 C 0.4147(6) 0.6692(3) 0.4027(3) 0.050(3) Uani 1 1 d . . .
H19N H 0.4436 0.6872 0.3825 0.075 Uiso 1 1 calc R . .
H19O H 0.4407 0.6428 0.4136 0.075 Uiso 1 1 calc R . .
H19P H 0.4009 0.6881 0.4283 0.075 Uiso 1 1 calc R . .
C199 C 0.6264(5) 0.3072(3) 0.3281(3) 0.034(2) Uani 1 1 d . . .
C200 C 0.6117(6) 0.2920(3) 0.2786(3) 0.043(3) Uani 1 1 d . . .
H20D H 0.5725 0.2704 0.2770 0.052 Uiso 1 1 calc R . .
H20E H 0.6017 0.3185 0.2590 0.052 Uiso 1 1 calc R . .
C201 C 0.6788(7) 0.2690(4) 0.2655(3) 0.065(4) Uani 1 1 d . . .
H201 H 0.6750 0.2492 0.2383 0.078 Uiso 1 1 calc R . .
C202 C 0.7363(6) 0.3058(4) 0.2625(4) 0.067(4) Uani 1 1 d . . .
H20F H 0.7780 0.2934 0.2480 0.080 Uiso 1 1 calc R . .
H20G H 0.7200 0.3327 0.2453 0.080 Uiso 1 1 calc R . .
C203 C 0.7506(6) 0.3180(4) 0.3103(4) 0.057(3) Uani 1 1 d . . .
H20H H 0.7424 0.3508 0.3157 0.068 Uiso 1 1 calc R . .
H20I H 0.7988 0.3106 0.3187 0.068 Uiso 1 1 calc R . .
C204 C 0.6993(6) 0.2885(4) 0.3368(3) 0.048(3) Uani 1 1 d . . .
C205 C 0.6992(7) 0.2436(4) 0.3083(4) 0.067(4) Uani 1 1 d . . .
C206 C 0.7717(7) 0.2209(5) 0.3057(4) 0.079(4) Uani 1 1 d U . .
H20J H 0.8058 0.2436 0.2966 0.119 Uiso 1 1 calc R . .
H20K H 0.7705 0.1961 0.2837 0.119 Uiso 1 1 calc R . .
H20L H 0.7844 0.2086 0.3353 0.119 Uiso 1 1 calc R . .
C207 C 0.6486(7) 0.2063(4) 0.3222(4) 0.071(4) Uani 1 1 d . . .
H20M H 0.6022 0.2194 0.3247 0.107 Uiso 1 1 calc R . .
H20N H 0.6629 0.1936 0.3512 0.107 Uiso 1 1 calc R . .
H20O H 0.6482 0.1822 0.2995 0.107 Uiso 1 1 calc R . .
C208 C 0.7162(5) 0.2865(4) 0.3865(4) 0.057(3) Uani 1 1 d . . .
H20P H 0.7623 0.2734 0.3908 0.086 Uiso 1 1 calc R . .
H20Q H 0.6821 0.2675 0.4018 0.086 Uiso 1 1 calc R . .
H20R H 0.7152 0.3173 0.3991 0.086 Uiso 1 1 calc R . .
C209 C 0.3811(5) 0.3086(3) 0.3368(3) 0.033(2) Uani 1 1 d . . .
C210 C 0.3147(5) 0.3194(3) 0.3647(3) 0.034(2) Uani 1 1 d . . .
H21D H 0.3213 0.3109 0.3967 0.041 Uiso 1 1 calc R . .
H21E H 0.3032 0.3522 0.3630 0.041 Uiso 1 1 calc R . .
C211 C 0.2589(5) 0.2910(3) 0.3432(3) 0.041(2) Uani 1 1 d . . .
H211 H 0.2174 0.2867 0.3625 0.049 Uiso 1 1 calc R . .
C212 C 0.2428(5) 0.3093(4) 0.2976(3) 0.046(3) Uani 1 1 d . . .
H21F H 0.2373 0.3428 0.2982 0.055 Uiso 1 1 calc R . .
H21G H 0.2002 0.2954 0.2851 0.055 Uiso 1 1 calc R . .
C213 C 0.3070(5) 0.2951(3) 0.2702(3) 0.037(2) Uani 1 1 d . . .
H21H H 0.2938 0.2748 0.2450 0.045 Uiso 1 1 calc R . .
H21I H 0.3308 0.3222 0.2580 0.045 Uiso 1 1 calc R . .
C214 C 0.3536(5) 0.2698(3) 0.3046(3) 0.040(2) Uani 1 1 d . . .
C215 C 0.2994(5) 0.2459(3) 0.3337(3) 0.039(2) Uani 1 1 d . . .
C216 C 0.2534(6) 0.2124(4) 0.3073(3) 0.053(3) Uani 1 1 d . . .
H21J H 0.2792 0.1843 0.3016 0.080 Uiso 1 1 calc R . .
H21K H 0.2395 0.2261 0.2786 0.080 Uiso 1 1 calc R . .
H21L H 0.2123 0.2053 0.3249 0.080 Uiso 1 1 calc R . .
C217 C 0.3243(5) 0.2206(3) 0.3758(3) 0.046(3) Uani 1 1 d . . .
H21M H 0.3489 0.1929 0.3669 0.069 Uiso 1 1 calc R . .
H21N H 0.2845 0.2124 0.3942 0.069 Uiso 1 1 calc R . .
H21O H 0.3554 0.2403 0.3931 0.069 Uiso 1 1 calc R . .
C218 C 0.4109(6) 0.2417(4) 0.2855(3) 0.052(3) Uani 1 1 d . . .
H21P H 0.4417 0.2612 0.2680 0.078 Uiso 1 1 calc R . .
H21Q H 0.3915 0.2180 0.2660 0.078 Uiso 1 1 calc R . .
H21R H 0.4371 0.2274 0.3101 0.078 Uiso 1 1 calc R . .
C219 C 0.5187(5) 0.3507(3) 0.4684(3) 0.029(2) Uani 1 1 d . . .
C220 C 0.5900(5) 0.3602(4) 0.4895(3) 0.042(3) Uani 1 1 d . . .
H22D H 0.6250 0.3387 0.4777 0.051 Uiso 1 1 calc R . .
H22E H 0.6051 0.3917 0.4832 0.051 Uiso 1 1 calc R . .
C221 C 0.5797(6) 0.3532(4) 0.5387(3) 0.052(3) Uani 1 1 d . . .
H221 H 0.6233 0.3483 0.5562 0.062 Uiso 1 1 calc R . .
C222 C 0.5348(6) 0.3933(4) 0.5561(3) 0.051(3) Uani 1 1 d . . .
H22F H 0.5343 0.3944 0.5893 0.062 Uiso 1 1 calc R . .
H22G H 0.5513 0.4229 0.5444 0.062 Uiso 1 1 calc R . .
C223 C 0.4633(5) 0.3813(4) 0.5368(3) 0.045(3) Uani 1 1 d . . .
H22H H 0.4298 0.3766 0.5613 0.053 Uiso 1 1 calc R . .
H22I H 0.4462 0.4058 0.5168 0.053 Uiso 1 1 calc R . .
C224 C 0.4739(6) 0.3373(3) 0.5104(3) 0.044(3) Uani 1 1 d . . .
C225 C 0.5287(7) 0.3125(4) 0.5405(3) 0.056(3) Uani 1 1 d . . .
C226 C 0.5067(8) 0.3012(5) 0.5881(4) 0.080(4) Uani 1 1 d U . .
H22J H 0.4876 0.3285 0.6023 0.120 Uiso 1 1 calc R . .
H22K H 0.5468 0.2906 0.6055 0.120 Uiso 1 1 calc R . .
H22L H 0.4716 0.2772 0.5872 0.120 Uiso 1 1 calc R . .
C227 C 0.5563(8) 0.2676(4) 0.5224(4) 0.082(5) Uani 1 1 d . . .
H22M H 0.5905 0.2552 0.5435 0.123 Uiso 1 1 calc R . .
H22N H 0.5779 0.2729 0.4932 0.123 Uiso 1 1 calc R . .
H22O H 0.5182 0.2460 0.5188 0.123 Uiso 1 1 calc R . .
C228 C 0.4099(6) 0.3107(5) 0.4994(4) 0.071(4) Uani 1 1 d . . .
H22P H 0.3787 0.3295 0.4812 0.107 Uiso 1 1 calc R . .
H22Q H 0.3869 0.3019 0.5274 0.107 Uiso 1 1 calc R . .
H22R H 0.4224 0.2833 0.4826 0.107 Uiso 1 1 calc R . .
C229 C 0.8342(8) 0.4274(5) 0.4242(5) 0.095(2) Uani 1 1 d DU . .
C230 C 0.8133(8) 0.3894(5) 0.4439(4) 0.095(2) Uani 1 1 d DU . .
H230 H 0.7665 0.3876 0.4531 0.114 Uiso 1 1 calc R . .
C231 C 0.8565(8) 0.3516(5) 0.4521(5) 0.095(2) Uani 1 1 d DU . .
H231 H 0.8411 0.3255 0.4679 0.114 Uiso 1 1 calc R . .
C232 C 0.9236(8) 0.3551(6) 0.4352(5) 0.095(2) Uani 1 1 d DU . .
H232 H 0.9523 0.3289 0.4343 0.114 Uiso 1 1 calc R . .
C233 C 0.9478(8) 0.3953(5) 0.4204(5) 0.095(2) Uani 1 1 d DU . .
H233 H 0.9959 0.3992 0.4160 0.114 Uiso 1 1 calc R . .
C234 C 0.9026(8) 0.4309(5) 0.4113(5) 0.095(2) Uani 1 1 d DU . .
H234 H 0.9185 0.4575 0.3964 0.114 Uiso 1 1 calc R . .
C235 C 0.8278(4) 0.5256(3) 0.4285(3) 0.033(2) Uani 1 1 d . . .
C236 C 0.8285(5) 0.5367(5) 0.4745(3) 0.062(4) Uani 1 1 d . . .
H236 H 0.8044 0.5190 0.4961 0.074 Uiso 1 1 calc R . .
C237 C 0.8674(6) 0.5758(5) 0.4867(5) 0.069(4) Uani 1 1 d U . .
H237 H 0.8661 0.5859 0.5170 0.083 Uiso 1 1 calc R . .
C238 C 0.9045(6) 0.5984(5) 0.4586(5) 0.079(4) Uani 1 1 d . . .
H238 H 0.9317 0.6232 0.4690 0.094 Uiso 1 1 calc R . .
C239 C 0.9049(6) 0.5867(4) 0.4130(5) 0.068(4) Uani 1 1 d . . .
H239 H 0.9304 0.6040 0.3918 0.081 Uiso 1 1 calc R . .
C240 C 0.8679(5) 0.5500(4) 0.4004(3) 0.047(3) Uani 1 1 d . . .
H240 H 0.8701 0.5407 0.3699 0.056 Uiso 1 1 calc R . .
C241 C 0.4857(4) 0.5087(3) 0.5701(2) 0.0241(18) Uani 1 1 d . . .
C242 C 0.4312(4) 0.4861(3) 0.5903(3) 0.0275(19) Uani 1 1 d . . .
H242 H 0.3883 0.4846 0.5747 0.033 Uiso 1 1 calc R . .
C243 C 0.4362(4) 0.4663(4) 0.6311(3) 0.044(3) Uani 1 1 d . . .
H243 H 0.3981 0.4502 0.6432 0.053 Uiso 1 1 calc R . .
C244 C 0.4971(5) 0.4695(4) 0.6551(3) 0.048(3) Uani 1 1 d . . .
H244 H 0.5003 0.4561 0.6841 0.057 Uiso 1 1 calc R . .
C245 C 0.5542(5) 0.4920(4) 0.6375(3) 0.050(3) Uani 1 1 d . . .
H245 H 0.5959 0.4945 0.6544 0.059 Uiso 1 1 calc R . .
C246 C 0.5487(5) 0.5110(3) 0.5937(3) 0.034(2) Uani 1 1 d . . .
H246 H 0.5875 0.5254 0.5805 0.040 Uiso 1 1 calc R . .
C247 C 0.4516(5) 0.5961(4) 0.5357(3) 0.0482(11) Uani 1 1 d D . .
C248 C 0.3982(5) 0.6212(4) 0.5175(3) 0.0482(11) Uani 1 1 d D . .
H248 H 0.3704 0.6076 0.4946 0.058 Uiso 1 1 calc R . .
C249 C 0.3833(5) 0.6651(4) 0.5308(3) 0.0482(11) Uani 1 1 d D . .
H249 H 0.3463 0.6811 0.5169 0.058 Uiso 1 1 calc R . .
C250 C 0.4202(5) 0.6848(4) 0.5628(3) 0.0482(11) Uani 1 1 d D . .
H250 H 0.4116 0.7157 0.5703 0.058 Uiso 1 1 calc R . .
C251 C 0.4720(5) 0.6607(4) 0.5857(3) 0.0482(11) Uani 1 1 d D . .
H251 H 0.4960 0.6737 0.6106 0.058 Uiso 1 1 calc R . .
C252 C 0.4868(5) 0.6167(4) 0.5705(3) 0.0482(11) Uani 1 1 d D . .
H252 H 0.5229 0.6003 0.5849 0.058 Uiso 1 1 calc R . .
C253 C 0.2461(12) 0.4352(8) 0.4915(7) 0.036(3) Uani 0.473(10) 1 d PU B 3
C254 C 0.1799(10) 0.4185(7) 0.4881(6) 0.036(3) Uani 0.473(10) 1 d PU B 3
H254 H 0.1497 0.4314 0.4662 0.044 Uiso 0.473(10) 1 calc PR B 3
C255 C 0.1549(10) 0.3831(7) 0.5156(6) 0.036(3) Uani 0.473(10) 1 d PU B 3
H255 H 0.1116 0.3688 0.5103 0.044 Uiso 0.473(10) 1 calc PR B 3
C256 C 0.1991(11) 0.3705(7) 0.5517(6) 0.036(3) Uani 0.473(10) 1 d PU B 3
H256 H 0.1853 0.3470 0.5717 0.044 Uiso 0.473(10) 1 calc PR B 3
C257 C 0.2577(10) 0.3903(7) 0.5577(7) 0.036(3) Uani 0.473(10) 1 d PU B 3
H257 H 0.2845 0.3827 0.5835 0.044 Uiso 0.473(10) 1 calc PR B 3
C258 C 0.2831(10) 0.4225(7) 0.5280(6) 0.036(3) Uani 0.473(10) 1 d PU B 3
H258 H 0.3271 0.4358 0.5334 0.044 Uiso 0.473(10) 1 calc PR B 3
C453 C 0.2591(8) 0.4320(4) 0.4965(3) 0.043(2) Uani 0.527(10) 1 d PGU B 4
C454 C 0.2599(7) 0.3858(4) 0.4863(3) 0.043(2) Uani 0.527(10) 1 d PGU B 4
H454 H 0.2655 0.3761 0.4560 0.052 Uiso 0.527(10) 1 calc PR B 4
C455 C 0.2524(7) 0.3537(3) 0.5202(4) 0.043(2) Uani 0.527(10) 1 d PGU B 4
H455 H 0.2530 0.3221 0.5132 0.052 Uiso 0.527(10) 1 calc PR B 4
C456 C 0.2442(7) 0.3678(4) 0.5645(3) 0.043(2) Uani 0.527(10) 1 d PGU B 4
H456 H 0.2391 0.3459 0.5877 0.052 Uiso 0.527(10) 1 calc PR B 4
C457 C 0.2434(7) 0.4140(4) 0.5747(3) 0.043(2) Uani 0.527(10) 1 d PGU B 4
H457 H 0.2377 0.4237 0.6049 0.052 Uiso 0.527(10) 1 calc PR B 4
C458 C 0.2508(7) 0.4461(3) 0.5407(4) 0.043(2) Uani 0.527(10) 1 d PGU B 4
H458 H 0.2503 0.4777 0.5477 0.052 Uiso 0.527(10) 1 calc PR B 4
C259 C 0.2066(4) 0.5205(3) 0.4589(3) 0.033(2) Uani 1 1 d . B .
C260 C 0.1432(5) 0.5178(4) 0.4344(3) 0.048(3) Uani 1 1 d . . .
H260 H 0.1357 0.4935 0.4139 0.058 Uiso 1 1 calc R . .
C261 C 0.0928(5) 0.5502(5) 0.4403(4) 0.063(4) Uani 1 1 d . . .
H261 H 0.0507 0.5484 0.4238 0.076 Uiso 1 1 calc R . .
C262 C 0.1038(6) 0.5854(4) 0.4703(4) 0.057(3) Uani 1 1 d . . .
H262 H 0.0684 0.6072 0.4753 0.069 Uiso 1 1 calc R . .
C263 C 0.1647(6) 0.5892(4) 0.4928(4) 0.053(3) Uani 1 1 d . . .
H263 H 0.1713 0.6139 0.5130 0.064 Uiso 1 1 calc R . .
C264 C 0.2165(5) 0.5584(3) 0.4874(3) 0.037(2) Uani 1 1 d . . .
H264 H 0.2593 0.5625 0.5027 0.044 Uiso 1 1 calc R . .
C265 C 0.2089(4) 0.4168(3) 0.2148(3) 0.0219(18) Uani 1 1 d . . .
C266 C 0.2210(5) 0.3792(3) 0.1867(3) 0.029(2) Uani 1 1 d . . .
H266 H 0.2646 0.3758 0.1726 0.035 Uiso 1 1 calc R . .
C267 C 0.1705(6) 0.3472(3) 0.1794(3) 0.041(3) Uani 1 1 d . . .
H267 H 0.1793 0.3225 0.1597 0.050 Uiso 1 1 calc R . .
C268 C 0.1065(5) 0.3501(3) 0.2003(3) 0.038(2) Uani 1 1 d . . .
H268 H 0.0714 0.3282 0.1946 0.046 Uiso 1 1 calc R . .
C269 C 0.0961(5) 0.3853(3) 0.2291(3) 0.034(2) Uani 1 1 d . . .
H269 H 0.0537 0.3871 0.2447 0.040 Uiso 1 1 calc R . .
C270 C 0.1459(4) 0.4190(3) 0.2363(3) 0.028(2) Uani 1 1 d . . .
H270 H 0.1365 0.4435 0.2562 0.033 Uiso 1 1 calc R . .
C271 C 0.2370(4) 0.5064(3) 0.1816(2) 0.0253(19) Uani 1 1 d . . .
C272 C 0.1766(5) 0.5306(4) 0.1937(3) 0.042(3) Uani 1 1 d . . .
H272 H 0.1533 0.5235 0.2208 0.051 Uiso 1 1 calc R . .
C273 C 0.1519(5) 0.5649(4) 0.1658(3) 0.046(3) Uani 1 1 d . . .
H273 H 0.1121 0.5817 0.1739 0.056 Uiso 1 1 calc R . .
C274 C 0.1846(5) 0.5741(3) 0.1271(3) 0.038(2) Uani 1 1 d . . .
H274 H 0.1675 0.5976 0.1081 0.046 Uiso 1 1 calc R . .
C275 C 0.2413(5) 0.5507(4) 0.1149(3) 0.043(3) Uani 1 1 d . . .
H275 H 0.2626 0.5574 0.0870 0.052 Uiso 1 1 calc R . .
C276 C 0.2690(5) 0.5173(4) 0.1421(3) 0.038(2) Uani 1 1 d . . .
H276 H 0.3100 0.5020 0.1335 0.046 Uiso 1 1 calc R . .
C277 C 0.4466(8) 0.3440(4) 0.1393(4) 0.0736(16) Uani 1 1 d . . .
C278 C 0.4275(7) 0.3161(4) 0.1729(4) 0.0736(16) Uani 1 1 d . . .
H278 H 0.4211 0.3278 0.2024 0.088 Uiso 1 1 calc R . .
C279 C 0.4169(7) 0.2688(4) 0.1639(4) 0.0736(16) Uani 1 1 d . . .
H279 H 0.4118 0.2476 0.1878 0.088 Uiso 1 1 calc R . .
C280 C 0.4141(7) 0.2546(4) 0.1201(4) 0.0736(16) Uani 1 1 d . . .
H280 H 0.4016 0.2240 0.1135 0.088 Uiso 1 1 calc R . .
C281 C 0.4284(7) 0.2825(4) 0.0871(4) 0.0736(16) Uani 1 1 d . . .
H281 H 0.4272 0.2717 0.0570 0.088 Uiso 1 1 calc R . .
C282 C 0.4450(7) 0.3270(4) 0.0952(4) 0.0736(16) Uani 1 1 d . . .
H282 H 0.4556 0.3466 0.0708 0.088 Uiso 1 1 calc R . .
C283 C 0.4820(4) 0.4297(4) 0.0985(3) 0.0346(13) Uani 1 1 d . . .
C284 C 0.4271(4) 0.4514(3) 0.0773(3) 0.0346(13) Uani 1 1 d U . .
H284 H 0.3845 0.4542 0.0925 0.042 Uiso 1 1 calc R . .
C285 C 0.4331(4) 0.4691(4) 0.0343(3) 0.0346(13) Uani 1 1 d . . .
H285 H 0.3950 0.4837 0.0203 0.042 Uiso 1 1 calc R . .
C286 C 0.4955(5) 0.4652(4) 0.0119(3) 0.045(3) Uani 1 1 d . . .
H286 H 0.4997 0.4771 -0.0176 0.054 Uiso 1 1 calc R . .
C287 C 0.5515(5) 0.4439(5) 0.0322(3) 0.055(3) Uani 1 1 d . . .
H287 H 0.5938 0.4407 0.0165 0.067 Uiso 1 1 calc R . .
C288 C 0.5450(4) 0.4271(3) 0.0765(3) 0.036(2) Uani 1 1 d . . .
H288 H 0.5837 0.4140 0.0913 0.043 Uiso 1 1 calc R . .
C289 C 0.8268(4) 0.4191(3) 0.2412(3) 0.028(2) Uani 1 1 d . . .
C290 C 0.8275(4) 0.4041(3) 0.1966(2) 0.026(2) Uani 1 1 d . . .
H290 H 0.8014 0.4202 0.1745 0.031 Uiso 1 1 calc R . .
C291 C 0.8647(4) 0.3670(3) 0.1843(3) 0.036(2) Uani 1 1 d . . .
H291 H 0.8631 0.3559 0.1543 0.043 Uiso 1 1 calc R . .
C292 C 0.9055(5) 0.3457(4) 0.2172(4) 0.045(3) Uani 1 1 d . . .
H292 H 0.9323 0.3200 0.2090 0.054 Uiso 1 1 calc R . .
C293 C 0.9083(5) 0.3602(3) 0.2595(3) 0.039(2) Uani 1 1 d . . .
H293 H 0.9378 0.3455 0.2806 0.047 Uiso 1 1 calc R . .
C294 C 0.8681(5) 0.3967(3) 0.2726(3) 0.038(2) Uani 1 1 d . . .
H294 H 0.8686 0.4065 0.3031 0.045 Uiso 1 1 calc R . .
C295 C 0.8320(6) 0.5186(4) 0.2418(6) 0.0830(18) Uani 1 1 d . . .
C296 C 0.8044(6) 0.5591(4) 0.2361(5) 0.0830(18) Uani 1 1 d . . .
H296 H 0.7558 0.5625 0.2383 0.100 Uiso 1 1 calc R . .
C297 C 0.8445(6) 0.5973(4) 0.2269(5) 0.0830(18) Uani 1 1 d . . .
H297 H 0.8235 0.6265 0.2248 0.100 Uiso 1 1 calc R . .
C298 C 0.9138(6) 0.5929(4) 0.2208(5) 0.0830(18) Uani 1 1 d . . .
H298 H 0.9410 0.6178 0.2108 0.100 Uiso 1 1 calc R . .
C299 C 0.9405(6) 0.5545(4) 0.2289(5) 0.0830(18) Uani 1 1 d . . .
H299 H 0.9890 0.5509 0.2260 0.100 Uiso 1 1 calc R . .
C300 C 0.9002(6) 0.5166(4) 0.2423(5) 0.0830(18) Uani 1 1 d . . .
H300 H 0.9225 0.4893 0.2517 0.100 Uiso 1 1 calc R . .
C301 C 0.7022(4) 0.4696(3) 0.4469(2) 0.0250(19) Uani 1 1 d . . .
H30D H 0.6729 0.4449 0.4346 0.030 Uiso 1 1 calc R . .
H30E H 0.7177 0.4601 0.4773 0.030 Uiso 1 1 calc R . .
C302 C 0.6586(4) 0.5118(3) 0.4515(2) 0.0223(18) Uani 1 1 d . . .
H30F H 0.6443 0.5226 0.4214 0.027 Uiso 1 1 calc R . .
H30G H 0.6860 0.5362 0.4661 0.027 Uiso 1 1 calc R . .
C303 C 0.5940(4) 0.5016(3) 0.4799(3) 0.0268(19) Uani 1 1 d . . .
H30H H 0.5634 0.4803 0.4633 0.032 Uiso 1 1 calc R . .
H30I H 0.6080 0.4869 0.5085 0.032 Uiso 1 1 calc R . .
C304 C 0.5553(4) 0.5452(3) 0.4896(3) 0.025(2) Uani 1 1 d . . .
H30J H 0.5475 0.5613 0.4609 0.031 Uiso 1 1 calc R . .
H30K H 0.5853 0.5648 0.5086 0.031 Uiso 1 1 calc R . .
C305 C 0.2663(4) 0.4504(3) 0.3994(2) 0.0254(19) Uani 1 1 d . B .
H30L H 0.3056 0.4292 0.3961 0.030 Uiso 1 1 calc R . .
H30M H 0.2236 0.4319 0.3993 0.030 Uiso 1 1 calc R . .
C306 C 0.2643(4) 0.4814(3) 0.3586(2) 0.0224(18) Uani 1 1 d . . .
H30N H 0.2204 0.4987 0.3585 0.027 Uiso 1 1 calc R . .
H30O H 0.3026 0.5036 0.3609 0.027 Uiso 1 1 calc R . .
C307 C 0.2702(4) 0.4555(3) 0.3151(2) 0.0233(19) Uani 1 1 d . . .
H30P H 0.2322 0.4330 0.3130 0.028 Uiso 1 1 calc R . .
H30Q H 0.3143 0.4385 0.3150 0.028 Uiso 1 1 calc R . .
C308 C 0.2672(4) 0.4867(3) 0.2744(2) 0.0269(19) Uani 1 1 d . . .
H30R H 0.3054 0.5089 0.2775 0.032 Uiso 1 1 calc R . .
H30S H 0.2236 0.5041 0.2760 0.032 Uiso 1 1 calc R . .
C309 C 0.5520(4) 0.3968(3) 0.1813(3) 0.031(2) Uani 1 1 d . . .
H30T H 0.5434 0.3832 0.2112 0.037 Uiso 1 1 calc R . .
H30U H 0.5805 0.3749 0.1642 0.037 Uiso 1 1 calc R . .
C310 C 0.5933(4) 0.4402(3) 0.1878(2) 0.0201(17) Uani 1 1 d . . .
H31D H 0.5641 0.4635 0.2023 0.024 Uiso 1 1 calc R . .
H31E H 0.6077 0.4521 0.1582 0.024 Uiso 1 1 calc R . .
C311 C 0.6568(4) 0.4312(3) 0.2169(2) 0.0243(19) Uani 1 1 d . . .
H31F H 0.6423 0.4220 0.2474 0.029 Uiso 1 1 calc R . .
H31G H 0.6837 0.4059 0.2039 0.029 Uiso 1 1 calc R . .
C312 C 0.7018(4) 0.4731(3) 0.2202(2) 0.0232(19) Uani 1 1 d . . .
H31H H 0.6728 0.4987 0.2307 0.028 Uiso 1 1 calc R . .
H31I H 0.7175 0.4808 0.1895 0.028 Uiso 1 1 calc R . .
C313 C 0.3280(8) 0.8200(5) 0.8982(5) 0.099(5) Uani 1 1 d . . .
H91A H 0.3104 0.8450 0.8797 0.148 Uiso 1 1 calc R . .
H91B H 0.3391 0.7939 0.8790 0.148 Uiso 1 1 calc R . .
H91C H 0.3697 0.8299 0.9143 0.148 Uiso 1 1 calc R . .
C314 C 0.2743(7) 0.8062(5) 0.9316(4) 0.068(4) Uani 1 1 d . . .
H91D H 0.2634 0.8322 0.9514 0.081 Uiso 1 1 calc R . .
H91E H 0.2315 0.7971 0.9156 0.081 Uiso 1 1 calc R . .
O40 O 0.3007(5) 0.7677(3) 0.9586(3) 0.080(3) Uani 1 1 d . . .
C316 C 0.2561(6) 0.7567(4) 0.9951(4) 0.067(4) Uani 1 1 d D . .
H91H H 0.2100 0.7485 0.9831 0.080 Uiso 1 1 calc R . .
H91I H 0.2508 0.7837 1.0147 0.080 Uiso 1 1 calc R . .
C317 C 0.2843(9) 0.7179(5) 1.0221(5) 0.105(6) Uani 1 1 d D . .
H31J H 0.2524 0.7108 1.0465 0.157 Uiso 1 1 calc R . .
H31K H 0.3293 0.7264 1.0347 0.157 Uiso 1 1 calc R . .
H31L H 0.2895 0.6912 1.0027 0.157 Uiso 1 1 calc R . .
O1 O 0.0171(3) 0.6318(2) 0.73794(18) 0.0347(15) Uani 1 1 d . . .
H1 H -0.0198 0.6258 0.7513 0.052 Uiso 1 1 calc R . .
O2 O -0.0868(3) 0.6413(2) 0.7978(2) 0.0366(15) Uani 1 1 d . . .
H2 H -0.0527 0.6363 0.8147 0.055 Uiso 1 1 calc R . .
O3 O 0.0468(3) 0.6507(2) 0.82573(19) 0.0336(15) Uani 1 1 d . . .
H3 H 0.0466 0.6338 0.8029 0.050 Uiso 1 1 calc R . .
O4 O 0.0361(3) 0.2863(2) 0.84631(19) 0.0368(15) Uani 1 1 d . . .
H4 H 0.0382 0.3029 0.8693 0.055 Uiso 1 1 calc R . .
O5 O -0.0993(3) 0.2855(2) 0.8740(2) 0.0397(16) Uani 1 1 d . . .
H5 H -0.0658 0.2877 0.8565 0.060 Uiso 1 1 calc R . .
O6 O 0.0066(3) 0.3051(2) 0.93526(17) 0.0342(15) Uani 1 1 d . . .
H6 H -0.0309 0.3116 0.9226 0.051 Uiso 1 1 calc R . .
O7 O 0.5605(3) 0.64472(18) 0.31761(19) 0.0281(13) Uani 1 1 d . . .
H7 H 0.5637 0.6387 0.2901 0.042 Uiso 1 1 calc R . .
O8 O 0.5045(3) 0.6212(2) 0.23599(18) 0.0321(14) Uani 1 1 d . . .
H8 H 0.4658 0.6240 0.2482 0.048 Uiso 1 1 calc R . .
O9 O 0.4212(3) 0.6434(2) 0.30827(18) 0.0317(14) Uani 1 1 d . . .
H9 H 0.4575 0.6475 0.3233 0.048 Uiso 1 1 calc R . .
O10 O 0.5755(3) 0.28720(19) 0.35673(19) 0.0349(15) Uani 1 1 d . . .
H10 H 0.5363 0.2973 0.3497 0.052 Uiso 1 1 calc R . .
O11 O 0.4333(3) 0.2912(2) 0.36746(18) 0.0345(15) Uani 1 1 d . . .
H11 H 0.4686 0.2838 0.3529 0.052 Uiso 1 1 calc R . .
O12 O 0.5239(3) 0.3136(2) 0.43678(18) 0.0366(15) Uani 1 1 d . . .
H12 H 0.4845 0.3073 0.4266 0.055 Uiso 1 1 calc R . .
O13 O 0.4846(4) 0.5028(3) 0.8604(3) 0.064(2) Uani 1 1 d . . .
O14 O 0.4016(4) 0.4451(3) 0.8573(3) 0.067(2) Uani 1 1 d . . .
O15 O 0.3965(4) 0.5061(2) 0.8067(2) 0.061(2) Uani 1 1 d . . .
O16 O 0.4834(3) 0.4497(3) 0.8010(2) 0.058(2) Uani 1 1 d . . .
O17 O 0.8150(3) 0.4078(3) 0.0859(2) 0.056(2) Uani 1 1 d . . .
O18 O 0.7825(4) 0.4820(3) 0.0603(2) 0.062(2) Uani 1 1 d . . .
O19 O 0.7135(3) 0.4189(2) 0.0432(2) 0.0460(18) Uani 1 1 d . . .
O20 O 0.7204(4) 0.4463(4) 0.1173(2) 0.075(3) Uani 1 1 d . . .
O21 O 0.0919(4) 0.5085(3) 0.3006(4) 0.103(4) Uani 1 1 d . . .
O22 O 0.0079(4) 0.4503(3) 0.2988(3) 0.097(4) Uani 1 1 d . . .
O23 O 0.0061(4) 0.5092(3) 0.3518(3) 0.094(3) Uani 1 1 d . . .
O24 O 0.0925(5) 0.4520(3) 0.3540(3) 0.082(3) Uani 1 1 d . . .
P1 P 0.02356(12) 0.41157(10) 0.65262(8) 0.0372(6) Uani 1 1 d . . .
P2 P -0.28484(10) 0.47636(8) 0.75789(6) 0.0236(5) Uani 1 1 d . . .
P3 P -0.28726(10) 0.46860(8) 0.91200(6) 0.0226(5) Uani 1 1 d . . .
P4 P 0.02366(10) 0.53004(8) 1.01891(7) 0.0208(5) Uani 1 1 d . . .
P5 P 0.22188(10) 0.47415(8) 0.95352(6) 0.0212(5) Uani 1 1 d . . .
P6 P 0.22551(10) 0.46540(8) 0.71745(6) 0.0203(5) Uani 1 1 d . . .
P7 P 0.77907(11) 0.47561(9) 0.41070(7) 0.0303(6) Uani 1 1 d . . .
P8 P 0.47131(11) 0.53893(8) 0.51806(7) 0.0241(5) Uani 1 1 d . . .
P9 P 0.27427(11) 0.47830(9) 0.45428(6) 0.0254(5) Uani 1 1 d . . .
P10 P 0.27221(10) 0.46195(8) 0.21809(6) 0.0206(5) Uani 1 1 d . . .
P11 P 0.46799(11) 0.40313(9) 0.15165(7) 0.0271(5) Uani 1 1 d . . .
P12 P 0.77864(11) 0.46992(9) 0.25716(6) 0.0265(5) Uani 1 1 d . . .
Ag1 Ag -0.01232(3) 0.53198(2) 0.818029(19) 0.02131(13) Uani 1 1 d . A .
Ag2 Ag -0.01185(3) 0.40147(2) 0.851965(19) 0.02141(13) Uani 1 1 d . A .
Ag3 Ag 0.50315(3) 0.53141(2) 0.316169(19) 0.02435(14) Uani 1 1 d . B .
Ag4 Ag 0.50551(3) 0.40048(2) 0.355393(19) 0.02514(14) Uani 1 1 d . B .
Au1 Au 0.117867(16) 0.441931(13) 0.691217(10) 0.02803(8) Uani 1 1 d . A .
Au2 Au -0.273557(15) 0.473798(12) 0.835186(9) 0.02464(8) Uani 1 1 d . A .
Au3 Au 0.115261(16) 0.500549(11) 0.978515(10) 0.02113(7) Uani 1 1 d . A .
Au4 Au 0.048891(16) 0.453230(11) 0.774097(10) 0.02257(7) Uani 1 1 d . . .
Au5 Au -0.125694(15) 0.465433(10) 0.837213(10) 0.01966(7) Uani 1 1 d . . .
Au6 Au 0.045849(15) 0.482652(11) 0.896719(9) 0.02037(7) Uani 1 1 d . . .
Au7 Au 0.764046(16) 0.473670(14) 0.333808(10) 0.03069(9) Uani 1 1 d . . .
Au8 Au 0.380303(16) 0.507755(12) 0.477375(10) 0.02271(7) Uani 1 1 d . B .
Au9 Au 0.377705(16) 0.436004(12) 0.191219(10) 0.02465(8) Uani 1 1 d . B .
Au10 Au 0.618579(16) 0.466796(11) 0.334436(10) 0.02205(7) Uani 1 1 d . . .
Au11 Au 0.445777(16) 0.483797(12) 0.395687(9) 0.02256(7) Uani 1 1 d . . .
Au12 Au 0.451536(16) 0.445662(12) 0.272617(10) 0.02348(7) Uani 1 1 d . . .
Cl1 Cl 0.44250(10) 0.47574(9) 0.83075(8) 0.0411(6) Uani 1 1 d . . .
Cl2 Cl 0.75791(11) 0.43803(10) 0.07706(7) 0.0424(6) Uani 1 1 d . . .
Cl3 Cl 0.04822(13) 0.48136(12) 0.32527(10) 0.0649(9) Uani 1 1 d . . .
C318 C 0.1721(14) 0.2001(9) 0.9813(8) 0.073(4) Uani 0.50 1 d PU . .
H31M H 0.1424 0.2077 1.0067 0.110 Uiso 0.50 1 calc PR . .
H31N H 0.1531 0.2136 0.9538 0.110 Uiso 0.50 1 calc PR . .
H31O H 0.2186 0.2120 0.9868 0.110 Uiso 0.50 1 calc PR . .
C319 C 0.1749(15) 0.1556(8) 0.9767(7) 0.073(4) Uani 0.50 1 d PDU . .
H31P H 0.1290 0.1431 0.9843 0.088 Uiso 0.50 1 calc PR . .
H31Q H 0.2081 0.1437 0.9993 0.088 Uiso 0.50 1 calc PR . .
O39 O 0.1931(11) 0.1386(7) 0.9357(6) 0.102(6) Uani 0.50 1 d PDU . .
C321 C 0.2131(15) 0.0958(8) 0.9249(8) 0.073(4) Uani 0.50 1 d PDU . .
H32D H 0.1727 0.0762 0.9311 0.088 Uiso 0.50 1 calc PR . .
H32E H 0.2487 0.0875 0.9475 0.088 Uiso 0.50 1 calc PR . .
C322 C 0.2392(14) 0.0802(9) 0.8830(8) 0.073(4) Uani 0.50 1 d PU . .
H32F H 0.2271 0.0480 0.8789 0.110 Uiso 0.50 1 calc PR . .
H32G H 0.2895 0.0836 0.8828 0.110 Uiso 0.50 1 calc PR . .
H32H H 0.2189 0.0982 0.8585 0.110 Uiso 0.50 1 calc PR . .
Cl8 Cl 0.1169(4) 0.3510(4) 0.3987(3) 0.241(4) Uani 1 1 d D . .
Cl7 Cl 0.0504(4) 0.2996(3) 0.3310(3) 0.225(4) Uani 1 1 d D . .
C320 C 0.0851(9) 0.3495(6) 0.3458(5) 0.107(6) Uani 1 1 d D . .
H32I H 0.0494 0.3735 0.3426 0.129 Uiso 1 1 calc R . .
H32J H 0.1227 0.3568 0.3246 0.129 Uiso 1 1 calc R . .
O41 O 0.4616(5) 0.3027(3) 0.8009(3) 0.095(3) Uani 1 1 d U . .
C326 C 0.4196(8) 0.3304(6) 0.8296(5) 0.107(3) Uani 1 1 d D . .
H32M H 0.3792 0.3385 0.8106 0.129 Uiso 1 1 calc R . .
H32N H 0.4462 0.3589 0.8332 0.129 Uiso 1 1 calc R . .
C324 C 0.4385(7) 0.2669(6) 0.7801(5) 0.107(3) Uani 1 1 d D . .
H32O H 0.3973 0.2753 0.7621 0.129 Uiso 1 1 calc R . .
H32P H 0.4245 0.2438 0.8025 0.129 Uiso 1 1 calc R . .
C327 C 0.3886(7) 0.3217(6) 0.8769(4) 0.107(3) Uani 1 1 d D . .
H32Q H 0.3625 0.3486 0.8864 0.161 Uiso 1 1 calc R . .
H32R H 0.4259 0.3158 0.8985 0.161 Uiso 1 1 calc R . .
H32S H 0.3577 0.2953 0.8756 0.161 Uiso 1 1 calc R . .
C323 C 0.4938(7) 0.2461(5) 0.7487(5) 0.107(3) Uani 1 1 d D . .
H32T H 0.4749 0.2190 0.7339 0.161 Uiso 1 1 calc R . .
H32U H 0.5346 0.2376 0.7665 0.161 Uiso 1 1 calc R . .
H32V H 0.5068 0.2686 0.7260 0.161 Uiso 1 1 calc R . .
O42 O 0.4666(11) 0.2106(7) 0.0082(7) 0.215(8) Uani 1 1 d DU . .
C328 C 0.5609(12) 0.1991(8) 0.0626(7) 0.181(6) Uani 1 1 d DU . .
H32W H 0.6091 0.2072 0.0686 0.271 Uiso 1 1 calc R . .
H32Z H 0.5563 0.1659 0.0615 0.271 Uiso 1 1 calc R . .
H32 H 0.5318 0.2113 0.0865 0.271 Uiso 1 1 calc R . .
C329 C 0.5388(11) 0.2188(9) 0.0188(7) 0.181(6) Uani 1 1 d DU . .
H33Z H 0.5471 0.2520 0.0193 0.217 Uiso 1 1 calc R . .
H33 H 0.5674 0.2056 -0.0053 0.217 Uiso 1 1 calc R . .
C330 C 0.4348(10) 0.2357(9) -0.0276(8) 0.181(6) Uani 1 1 d DU . .
H33A H 0.4595 0.2305 -0.0561 0.217 Uiso 1 1 calc R . .
H33B H 0.4351 0.2687 -0.0209 0.217 Uiso 1 1 calc R . .
C331 C 0.3593(11) 0.2175(9) -0.0311(8) 0.196(11) Uani 1 1 d DU . .
H33C H 0.3349 0.2333 -0.0555 0.295 Uiso 1 1 calc R . .
H33D H 0.3355 0.2230 -0.0026 0.295 Uiso 1 1 calc R . .
H33E H 0.3600 0.1847 -0.0373 0.295 Uiso 1 1 calc R . .
Cl9 Cl 0.9192(5) 0.1439(4) 0.7397(4) 0.101(3) Uani 0.464(8) 1 d PD C 5
Cl10 Cl 0.9531(4) 0.1532(3) 0.6445(3) 0.101(3) Uani 0.464(8) 1 d PD C 5
C325 C 0.925(2) 0.1089(13) 0.6860(6) 0.097(11) Uani 0.464(8) 1 d PDU C 5
H32K H 0.9589 0.0841 0.6890 0.116 Uiso 0.464(8) 1 calc PR C 5
H32L H 0.8792 0.0959 0.6776 0.116 Uiso 0.464(8) 1 calc PR C 5
Cl91 Cl 0.9093(8) 0.1234(5) 0.7306(5) 0.181(5) Uani 0.536(8) 1 d PD C 6
Cl92 Cl 1.0302(7) 0.1544(4) 0.6850(4) 0.181(5) Uani 0.536(8) 1 d PD C 6
C425 C 0.9672(13) 0.1187(12) 0.6929(11) 0.113(12) Uani 0.536(8) 1 d PDU C 6
H42D H 0.9421 0.1167 0.6639 0.135 Uiso 0.536(8) 1 calc PR C 6
H42E H 0.9889 0.0886 0.6978 0.135 Uiso 0.536(8) 1 calc PR C 6
Cl4 Cl 0.7621(3) 0.4994(3) 0.59242(16) 0.0884(17) Uani 0.592(5) 1 d PDU D 7
O25 O 0.7157(6) 0.5216(5) 0.6243(4) 0.086(3) Uani 0.592(5) 1 d PDU D 7
O26 O 0.7812(5) 0.4556(4) 0.6126(3) 0.119(4) Uani 0.592(5) 1 d PDU D 7
O27 O 0.8209(6) 0.5271(5) 0.5855(4) 0.086(3) Uani 0.592(5) 1 d PDU D 7
O28 O 0.7239(5) 0.4921(4) 0.5524(3) 0.111(4) Uani 0.592(5) 1 d PDU D 7
Cl41 Cl 0.7462(4) 0.4523(4) 0.5773(2) 0.0884(17) Uani 0.408(5) 1 d PD D 8
O36 O 0.7812(5) 0.4556(4) 0.6126(3) 0.119(4) Uani 0.408(5) 1 d PD D 8
O38 O 0.7239(5) 0.4921(4) 0.5524(3) 0.111(4) Uani 0.408(5) 1 d PD D 8
O37 O 0.7805(10) 0.4315(8) 0.5427(6) 0.086(3) Uani 0.408(5) 1 d PD D 8
O35 O 0.6810(8) 0.4347(9) 0.5860(7) 0.086(3) Uani 0.408(5) 1 d PD D 8
Cl5 Cl 0.3907(5) 0.6227(3) 0.7789(3) 0.238(3) Uani 1 1 d D . .
Cl6 Cl 0.5024(5) 0.6510(3) 0.8324(3) 0.238(3) Uani 1 1 d D . .
C315 C 0.4285(8) 0.6138(7) 0.8332(6) 0.125(7) Uani 1 1 d DU . .
H31R H 0.4425 0.5816 0.8373 0.150 Uiso 1 1 calc R . .
H31S H 0.3962 0.6224 0.8574 0.150 Uiso 1 1 calc R . .

loop_
_atom_site_aniso_label
_atom_site_aniso_U_11
_atom_site_aniso_U_22
_atom_site_aniso_U_33
_atom_site_aniso_U_23
_atom_site_aniso_U_13
_atom_site_aniso_U_12
C1 0.012(4) 0.045(6) 0.020(4) -0.004(4) 0.005(3) 0.005(4)
C2 0.023(5) 0.042(6) 0.021(4) -0.005(4) -0.002(3) 0.000(4)
C3 0.010(4) 0.008(4) 0.024(4) -0.007(3) 0.003(3) 0.000(3)
C4 0.009(4) 0.037(6) 0.024(4) 0.003(4) 0.000(3) 0.002(4)
C5 0.022(5) 0.033(6) 0.016(4) -0.001(4) -0.005(3) -0.007(4)
C6 0.009(4) 0.038(6) 0.021(4) -0.002(4) -0.001(3) 0.002(4)
C7 0.027(5) 0.026(5) 0.026(4) -0.010(4) 0.015(4) 0.001(4)
C8 0.015(4) 0.037(6) 0.026(4) -0.008(4) 0.002(3) 0.004(4)
C9 0.011(4) 0.036(6) 0.027(5) -0.008(4) -0.010(3) -0.001(4)
C10 0.016(5) 0.034(6) 0.040(5) -0.003(4) -0.012(4) -0.002(4)
C11 0.012(4) 0.023(5) 0.022(4) 0.001(4) 0.000(3) -0.010(3)
C12 0.018(4) 0.039(6) 0.015(4) 0.001(4) 0.002(3) 0.002(4)
C13 0.045(6) 0.027(5) 0.030(5) 0.000(4) -0.001(4) -0.006(4)
C14 0.057(7) 0.051(7) 0.019(5) 0.015(4) 0.005(4) 0.003(5)
C15 0.093(10) 0.073(9) 0.029(6) 0.017(6) 0.012(6) -0.016(7)
C16 0.112(11) 0.057(8) 0.033(6) -0.010(5) 0.023(6) -0.022(7)
C17 0.068(8) 0.038(6) 0.040(6) -0.004(5) -0.032(5) -0.002(5)
C18 0.073(8) 0.048(7) 0.023(5) 0.000(4) -0.009(5) 0.006(6)
C19 0.139(8) 0.053(4) 0.040(4) 0.017(3) -0.036(4) -0.004(5)
C20 0.139(8) 0.053(4) 0.040(4) 0.017(3) -0.036(4) -0.004(5)
C21 0.139(8) 0.053(4) 0.040(4) 0.017(3) -0.036(4) -0.004(5)
C22 0.049(7) 0.088(9) 0.034(6) -0.006(6) -0.021(5) 0.010(6)
C23 0.013(4) 0.034(5) 0.034(5) 0.008(4) -0.007(3) -0.005(4)
C24 0.036(6) 0.026(5) 0.049(6) 0.004(4) -0.014(4) 0.009(4)
C25 0.032(6) 0.038(6) 0.095(9) 0.011(6) -0.022(6) 0.004(5)
C26 0.031(6) 0.053(7) 0.066(7) 0.011(6) -0.003(5) 0.007(5)
C27 0.027(5) 0.034(6) 0.051(6) -0.006(5) 0.013(4) 0.008(4)
C28 0.028(5) 0.030(6) 0.052(6) -0.002(4) 0.001(4) 0.004(4)
C29 0.030(6) 0.032(6) 0.073(7) -0.011(5) -0.007(5) -0.001(4)
C30 0.065(8) 0.052(8) 0.097(10) -0.035(7) -0.012(7) 0.025(6)
C31 0.063(7) 0.018(5) 0.076(8) 0.008(5) -0.011(6) 0.002(5)
C32 0.049(7) 0.053(7) 0.040(6) -0.016(5) 0.000(5) 0.013(5)
C33 0.018(4) 0.016(4) 0.025(4) -0.003(3) -0.008(3) 0.007(3)
C34 0.037(5) 0.022(5) 0.021(4) -0.003(3) 0.002(4) -0.009(4)
C35 0.041(6) 0.022(5) 0.030(5) -0.002(4) -0.002(4) -0.011(4)
C36 0.037(6) 0.044(6) 0.029(5) 0.011(4) -0.008(4) -0.010(5)
C37 0.032(5) 0.031(5) 0.030(5) 0.002(4) -0.001(4) 0.000(4)
C38 0.037(5) 0.016(5) 0.025(4) 0.003(3) 0.001(4) 0.000(4)
C39 0.040(6) 0.033(6) 0.025(5) 0.002(4) 0.002(4) -0.009(4)
C40 0.049(7) 0.040(6) 0.053(6) -0.005(5) 0.004(5) -0.022(5)
C41 0.082(8) 0.021(5) 0.041(6) 0.004(4) 0.010(5) -0.017(5)
C42 0.028(5) 0.034(6) 0.036(5) -0.007(4) 0.012(4) -0.008(4)
C43 0.029(5) 0.026(5) 0.025(4) 0.003(4) 0.003(4) -0.004(4)
C44 0.043(6) 0.041(6) 0.021(4) -0.009(4) 0.013(4) -0.005(5)
C45 0.040(6) 0.020(5) 0.042(5) -0.004(4) 0.009(4) 0.002(4)
C46 0.038(6) 0.037(6) 0.041(5) 0.004(4) 0.006(4) 0.007(5)
C47 0.042(6) 0.027(5) 0.047(6) 0.001(4) 0.008(5) 0.004(4)
C48 0.037(5) 0.034(6) 0.027(5) -0.001(4) -0.004(4) 0.003(4)
C49 0.041(6) 0.029(5) 0.035(5) -0.001(4) 0.001(4) 0.005(4)
C50 0.058(7) 0.040(7) 0.054(6) 0.016(5) 0.000(5) 0.018(5)
C51 0.094(10) 0.041(7) 0.053(7) 0.009(5) 0.019(6) 0.001(6)
C52 0.045(6) 0.047(7) 0.036(5) -0.009(5) -0.002(4) 0.005(5)
C53 0.081(3) 0.059(3) 0.078(3) 0.024(2) -0.035(2) -0.023(2)
C54 0.081(3) 0.059(3) 0.078(3) 0.024(2) -0.035(2) -0.023(2)
C55 0.081(3) 0.059(3) 0.078(3) 0.024(2) -0.035(2) -0.023(2)
C56 0.081(3) 0.059(3) 0.078(3) 0.024(2) -0.035(2) -0.023(2)
C57 0.081(3) 0.059(3) 0.078(3) 0.024(2) -0.035(2) -0.023(2)
C58 0.081(3) 0.059(3) 0.078(3) 0.024(2) -0.035(2) -0.023(2)
C59 0.081(3) 0.059(3) 0.078(3) 0.024(2) -0.035(2) -0.023(2)
C60 0.081(3) 0.059(3) 0.078(3) 0.024(2) -0.035(2) -0.023(2)
C61 0.081(3) 0.059(3) 0.078(3) 0.024(2) -0.035(2) -0.023(2)
C62 0.081(3) 0.059(3) 0.078(3) 0.024(2) -0.035(2) -0.023(2)
C63 0.042(6) 0.025(5) 0.020(4) 0.003(4) -0.006(4) -0.017(4)
C64 0.030(5) 0.038(6) 0.030(5) 0.011(4) 0.000(4) 0.005(4)
C65 0.048(6) 0.043(6) 0.023(5) 0.005(4) -0.002(4) -0.005(5)
C66 0.044(6) 0.030(5) 0.034(5) 0.004(4) -0.016(4) 0.000(4)
C67 0.039(5) 0.032(5) 0.022(4) -0.001(4) 0.003(4) -0.006(4)
C68 0.026(5) 0.026(5) 0.028(4) -0.003(4) -0.003(4) 0.000(4)
C69 0.039(5) 0.031(5) 0.015(4) 0.005(4) 0.005(4) -0.011(4)
C70 0.070(7) 0.031(6) 0.033(5) 0.005(4) 0.017(5) -0.016(5)
C71 0.064(7) 0.032(6) 0.031(5) 0.006(4) 0.020(5) -0.010(5)
C72 0.025(5) 0.041(6) 0.038(5) 0.000(4) 0.006(4) -0.001(4)
C73 0.038(2) 0.148(5) 0.031(2) -0.011(3) -0.0009(18) -0.005(3)
C74 0.038(2) 0.148(5) 0.031(2) -0.011(3) -0.0009(18) -0.005(3)
C75 0.038(2) 0.148(5) 0.031(2) -0.011(3) -0.0009(18) -0.005(3)
C76 0.038(2) 0.148(5) 0.031(2) -0.011(3) -0.0009(18) -0.005(3)
C77 0.038(2) 0.148(5) 0.031(2) -0.011(3) -0.0009(18) -0.005(3)
C78 0.038(2) 0.148(5) 0.031(2) -0.011(3) -0.0009(18) -0.005(3)
C79 0.052(6) 0.050(5) 0.027(4) -0.003(4) -0.004(4) -0.005(4)
C80 0.052(6) 0.050(5) 0.027(4) -0.003(4) -0.004(4) -0.005(4)
C81 0.052(6) 0.050(5) 0.027(4) -0.003(4) -0.004(4) -0.005(4)
C82 0.048(11) 0.039(10) 0.042(10) -0.008(8) 0.009(8) 0.004(8)
C83 0.049(11) 0.031(10) 0.069(12) -0.006(9) 0.000(9) 0.014(8)
C84 0.032(9) 0.039(9) 0.022(7) -0.007(6) 0.001(6) 0.006(7)
C479 0.038(5) 0.039(5) 0.046(5) -0.002(4) -0.001(3) -0.001(4)
C480 0.038(5) 0.039(5) 0.046(5) -0.002(4) -0.001(3) -0.001(4)
C481 0.038(5) 0.039(5) 0.046(5) -0.002(4) -0.001(3) -0.001(4)
C482 0.038(5) 0.039(5) 0.046(5) -0.002(4) -0.001(3) -0.001(4)
C483 0.038(5) 0.039(5) 0.046(5) -0.002(4) -0.001(3) -0.001(4)
C484 0.038(5) 0.039(5) 0.046(5) -0.002(4) -0.001(3) -0.001(4)
C85 0.007(3) 0.034(5) 0.022(4) 0.002(3) -0.007(3) 0.005(3)
C86 0.031(5) 0.051(7) 0.034(5) -0.014(5) -0.001(4) 0.003(5)
C87 0.038(6) 0.085(9) 0.029(5) -0.013(5) 0.005(4) -0.020(6)
C88 0.030(6) 0.049(7) 0.069(8) -0.016(6) -0.011(5) -0.001(5)
C89 0.021(5) 0.043(6) 0.051(6) 0.001(5) -0.007(4) 0.010(4)
C90 0.017(4) 0.035(5) 0.033(5) 0.008(4) 0.009(4) -0.005(4)
C91 0.041(3) 0.060(3) 0.068(3) 0.015(2) 0.008(2) 0.016(2)
C92 0.041(3) 0.060(3) 0.068(3) 0.015(2) 0.008(2) 0.016(2)
C93 0.041(3) 0.060(3) 0.068(3) 0.015(2) 0.008(2) 0.016(2)
C94 0.041(3) 0.060(3) 0.068(3) 0.015(2) 0.008(2) 0.016(2)
C95 0.041(3) 0.060(3) 0.068(3) 0.015(2) 0.008(2) 0.016(2)
C96 0.041(3) 0.060(3) 0.068(3) 0.015(2) 0.008(2) 0.016(2)
C97 0.014(4) 0.035(5) 0.028(4) 0.003(4) 0.004(3) 0.001(4)
C98 0.028(5) 0.038(6) 0.033(5) 0.002(4) -0.007(4) 0.006(4)
C99 0.028(6) 0.054(7) 0.067(8) -0.003(6) -0.005(5) 0.006(5)
C100 0.023(6) 0.065(8) 0.073(8) -0.019(6) 0.011(5) 0.003(5)
C101 0.055(7) 0.072(9) 0.037(6) -0.026(6) 0.006(5) 0.003(6)
C102 0.020(5) 0.065(7) 0.035(5) -0.003(5) 0.002(4) 0.005(5)
C103 0.011(4) 0.037(5) 0.013(4) -0.002(3) -0.005(3) -0.007(3)
C104 0.023(5) 0.069(8) 0.046(6) 0.015(5) -0.015(4) -0.001(5)
C105 0.026(5) 0.074(9) 0.061(7) 0.010(6) -0.018(5) -0.027(6)
C106 0.044(7) 0.076(9) 0.080(9) 0.027(7) -0.019(6) -0.025(6)
C107 0.032(6) 0.061(8) 0.065(7) 0.012(6) -0.003(5) -0.007(5)
C108 0.028(5) 0.049(6) 0.032(5) 0.001(4) -0.004(4) -0.003(5)
C109 0.004(4) 0.035(5) 0.024(4) -0.006(4) -0.004(3) 0.000(3)
C110 0.037(5) 0.030(6) 0.025(5) 0.004(4) 0.005(4) 0.005(4)
C111 0.043(6) 0.039(6) 0.034(5) 0.013(4) 0.004(4) -0.009(5)
C112 0.052(6) 0.028(6) 0.044(6) -0.015(4) -0.009(5) 0.002(5)
C113 0.055(7) 0.052(8) 0.063(7) -0.019(6) 0.031(6) -0.003(6)
C114 0.040(6) 0.044(7) 0.061(7) -0.031(5) 0.025(5) -0.014(5)
C115 0.017(4) 0.039(5) 0.016(4) -0.007(4) -0.002(3) -0.012(4)
C116 0.018(5) 0.092(9) 0.027(5) 0.009(5) -0.009(4) -0.013(5)
C117 0.034(5) 0.082(8) 0.025(5) 0.006(5) 0.004(4) 0.000(6)
C118 0.064(7) 0.087(9) 0.014(4) 0.014(5) -0.010(4) -0.018(6)
C119 0.046(6) 0.027(5) 0.037(5) 0.005(4) 0.003(4) 0.000(4)
C120 0.045(6) 0.035(5) 0.025(4) -0.004(4) -0.005(4) 0.005(5)
C121 0.023(5) 0.043(6) 0.019(4) 0.003(4) -0.014(3) -0.003(4)
C122 0.023(5) 0.024(5) 0.029(5) 0.002(4) -0.002(4) -0.003(4)
C123 0.047(6) 0.036(6) 0.024(5) -0.003(4) -0.004(4) 0.003(5)
C124 0.043(6) 0.051(7) 0.044(6) 0.013(5) -0.013(5) -0.025(5)
C125 0.028(5) 0.055(7) 0.039(6) 0.010(5) -0.010(4) -0.012(5)
C126 0.017(4) 0.055(6) 0.023(4) 0.002(4) -0.003(3) -0.003(4)
C127 0.039(5) 0.025(5) 0.026(5) 0.009(4) -0.010(4) -0.005(4)
C128 0.100(10) 0.047(8) 0.057(7) 0.001(6) -0.005(7) 0.032(7)
C129 0.144(14) 0.045(8) 0.070(9) 0.021(7) -0.037(9) 0.018(8)
C130 0.097(11) 0.071(10) 0.061(9) 0.044(8) -0.028(8) -0.015(9)
C131 0.039(7) 0.132(14) 0.041(6) 0.051(8) 0.002(5) 0.010(8)
C132 0.019(5) 0.101(10) 0.047(6) 0.040(6) 0.000(4) 0.008(6)
C133 0.025(5) 0.015(4) 0.022(4) 0.002(3) 0.004(3) -0.002(4)
C134 0.026(5) 0.026(5) 0.024(4) 0.001(4) 0.001(3) 0.005(4)
C135 0.028(5) 0.044(6) 0.029(5) -0.006(4) 0.004(4) 0.011(4)
C136 0.031(6) 0.043(6) 0.043(6) -0.001(5) 0.015(4) 0.013(5)
C137 0.049(7) 0.035(6) 0.033(5) -0.004(4) 0.006(5) -0.003(5)
C138 0.011(4) 0.036(6) 0.037(5) -0.005(4) -0.006(4) 0.003(4)
C139 0.042(5) 0.025(5) 0.023(4) 0.001(4) 0.012(4) 0.009(4)
C140 0.060(7) 0.061(8) 0.040(6) 0.004(5) 0.001(5) -0.021(6)
C141 0.121(12) 0.055(8) 0.035(6) 0.006(5) 0.014(7) -0.036(8)
C142 0.059(8) 0.044(7) 0.061(7) 0.025(6) 0.041(6) 0.013(6)
C143 0.056(8) 0.107(11) 0.039(6) 0.034(7) -0.010(5) -0.005(8)
C144 0.073(8) 0.090(10) 0.034(6) 0.023(6) -0.033(5) -0.014(7)
C145 0.023(5) 0.058(7) 0.028(5) -0.005(4) -0.006(4) -0.012(5)
C146 0.018(4) 0.040(6) 0.021(4) -0.001(4) -0.002(3) -0.002(4)
C147 0.016(4) 0.040(5) 0.018(4) 0.001(4) 0.002(3) -0.010(4)
C148 0.025(4) 0.047(6) 0.014(4) 0.005(4) -0.007(3) 0.004(4)
C149 0.026(4) 0.041(6) 0.004(3) 0.002(3) -0.001(3) -0.005(4)
C150 0.018(4) 0.024(5) 0.020(4) -0.003(3) -0.006(3) -0.003(4)
C151 0.011(4) 0.020(5) 0.028(4) -0.003(3) -0.005(3) 0.000(3)
C152 0.019(4) 0.031(5) 0.018(4) 0.001(4) 0.001(3) -0.004(4)
C153 0.018(4) 0.029(5) 0.017(4) -0.003(3) -0.001(3) 0.002(4)
C154 0.013(4) 0.026(5) 0.019(4) 0.002(4) -0.003(3) -0.008(4)
C155 0.009(4) 0.037(5) 0.019(4) -0.003(4) 0.001(3) 0.005(4)
C156 0.019(4) 0.032(5) 0.019(4) -0.010(4) 0.003(3) -0.003(4)
C157 0.020(5) 0.045(7) 0.028(5) 0.004(4) -0.005(4) 0.001(4)
C158 0.009(4) 0.026(5) 0.034(4) 0.005(4) 0.000(3) 0.006(3)
C159 0.023(5) 0.045(6) 0.026(5) 0.000(4) 0.002(4) 0.003(4)
C160 0.025(5) 0.026(5) 0.021(4) 0.001(4) 0.001(3) -0.004(4)
C161 0.032(5) 0.024(5) 0.021(4) 0.002(4) 0.004(3) -0.001(4)
C162 0.023(5) 0.036(6) 0.020(4) -0.011(4) 0.004(3) 0.001(4)
C163 0.029(5) 0.036(6) 0.028(5) 0.001(4) 0.015(4) 0.009(4)
C164 0.034(6) 0.052(7) 0.023(5) 0.000(4) 0.007(4) 0.010(5)
C165 0.022(4) 0.032(5) 0.019(4) 0.000(4) 0.006(3) 0.000(4)
C166 0.025(5) 0.034(6) 0.022(4) -0.001(4) 0.001(3) 0.001(4)
C167 0.027(5) 0.030(5) 0.022(4) -0.001(4) -0.012(4) -0.002(4)
C168 0.031(5) 0.033(6) 0.022(4) -0.016(4) 0.004(4) -0.002(4)
C169 0.025(5) 0.032(5) 0.032(5) 0.009(4) -0.012(4) -0.009(4)
C170 0.030(5) 0.018(5) 0.034(5) -0.004(4) 0.000(4) -0.007(4)
C171 0.055(7) 0.031(6) 0.048(6) 0.009(5) -0.020(5) -0.029(5)
C172 0.021(5) 0.060(7) 0.060(7) 0.000(6) -0.013(4) -0.006(5)
C173 0.013(4) 0.035(6) 0.063(6) 0.012(5) -0.001(4) -0.003(4)
C174 0.030(5) 0.048(7) 0.042(6) 0.016(5) 0.003(4) -0.014(5)
C175 0.045(6) 0.033(6) 0.055(6) 0.012(5) -0.014(5) -0.014(5)
C176 0.067(8) 0.066(9) 0.088(9) 0.031(7) -0.020(7) -0.045(7)
C177 0.058(8) 0.042(7) 0.094(9) 0.006(6) -0.022(7) -0.023(6)
C178 0.041(6) 0.088(9) 0.052(7) 0.032(6) -0.003(5) -0.033(6)
C179 0.037(6) 0.030(6) 0.035(5) 0.002(4) -0.005(4) -0.010(4)
C180 0.038(6) 0.039(6) 0.033(5) 0.011(4) 0.010(4) -0.009(5)
C181 0.061(7) 0.062(8) 0.033(5) 0.008(5) 0.010(5) -0.014(6)
C182 0.058(7) 0.068(8) 0.026(5) -0.005(5) 0.004(5) -0.016(6)
C183 0.053(6) 0.032(6) 0.022(5) 0.000(4) 0.002(4) 0.003(5)
C184 0.054(7) 0.037(6) 0.028(5) 0.002(4) -0.008(4) 0.005(5)
C185 0.091(9) 0.049(7) 0.025(5) 0.013(5) -0.006(5) -0.015(7)
C186 0.165(16) 0.073(10) 0.036(7) 0.026(6) -0.023(8) -0.020(10)
C187 0.091(10) 0.054(8) 0.056(7) 0.025(6) -0.006(7) -0.017(7)
C188 0.072(8) 0.044(7) 0.038(6) -0.006(5) -0.017(5) 0.035(6)
C189 0.023(5) 0.024(5) 0.031(5) 0.006(4) 0.000(4) -0.004(4)
C190 0.021(5) 0.048(6) 0.047(6) 0.010(5) -0.006(4) 0.003(4)
C191 0.031(6) 0.062(8) 0.051(6) 0.015(5) -0.005(5) 0.023(5)
C192 0.032(6) 0.064(8) 0.071(8) 0.008(6) 0.016(5) 0.018(5)
C193 0.039(6) 0.052(7) 0.034(5) 0.000(5) 0.016(4) 0.010(5)
C194 0.054(7) 0.029(6) 0.045(6) 0.008(4) -0.006(5) 0.008(5)
C195 0.074(9) 0.050(7) 0.048(7) 0.014(5) 0.015(6) 0.022(6)
C196 0.153(16) 0.077(11) 0.097(11) 0.008(9) 0.020(11) 0.065(11)
C197 0.109(11) 0.038(7) 0.069(8) 0.013(6) 0.014(8) 0.017(7)
C198 0.063(7) 0.034(6) 0.054(7) -0.025(5) -0.010(5) -0.004(5)
C199 0.046(6) 0.021(5) 0.035(5) -0.002(4) 0.019(4) 0.012(4)
C200 0.072(8) 0.030(6) 0.029(5) -0.001(4) 0.017(5) 0.005(5)
C201 0.126(12) 0.031(6) 0.038(6) 0.003(5) 0.026(7) 0.013(7)
C202 0.073(9) 0.056(8) 0.073(8) 0.022(6) 0.040(7) 0.026(7)
C203 0.052(7) 0.048(7) 0.071(8) 0.013(6) 0.027(6) 0.007(6)
C204 0.053(7) 0.039(6) 0.051(6) 0.008(5) 0.019(5) 0.007(5)
C205 0.114(11) 0.044(7) 0.044(6) 0.017(5) 0.043(7) 0.046(7)
C206 0.086(7) 0.071(7) 0.081(7) 0.000(6) 0.023(6) 0.040(6)
C207 0.134(12) 0.028(6) 0.052(7) -0.004(5) 0.047(7) 0.026(7)
C208 0.039(6) 0.063(8) 0.071(8) 0.017(6) 0.012(6) 0.020(6)
C209 0.034(5) 0.036(6) 0.028(5) -0.002(4) -0.005(4) -0.008(4)
C210 0.045(6) 0.030(5) 0.028(5) -0.002(4) 0.009(4) -0.007(4)
C211 0.048(6) 0.036(6) 0.039(5) 0.003(4) 0.001(5) -0.002(5)
C212 0.046(6) 0.042(6) 0.049(6) -0.002(5) -0.003(5) -0.006(5)
C213 0.053(6) 0.032(6) 0.027(5) -0.002(4) -0.015(4) -0.014(5)
C214 0.056(7) 0.032(6) 0.031(5) 0.000(4) -0.009(4) -0.005(5)
C215 0.053(6) 0.023(5) 0.040(6) 0.002(4) -0.008(5) -0.004(5)
C216 0.070(8) 0.038(6) 0.052(6) -0.004(5) -0.019(6) -0.007(6)
C217 0.059(7) 0.036(6) 0.043(6) 0.010(5) -0.002(5) -0.022(5)
C218 0.066(8) 0.044(7) 0.045(6) -0.020(5) 0.000(5) -0.006(6)
C219 0.040(5) 0.027(5) 0.020(4) -0.007(4) 0.002(4) 0.001(4)
C220 0.042(6) 0.049(7) 0.036(5) -0.006(5) -0.015(4) 0.010(5)
C221 0.078(8) 0.050(7) 0.026(5) -0.005(5) -0.018(5) 0.023(6)
C222 0.073(8) 0.050(7) 0.031(5) -0.011(5) -0.007(5) 0.016(6)
C223 0.051(7) 0.063(8) 0.019(5) 0.004(5) 0.000(4) -0.004(5)
C224 0.073(8) 0.030(6) 0.028(5) 0.004(4) 0.012(5) 0.002(5)
C225 0.107(10) 0.035(6) 0.026(5) 0.008(4) 0.000(5) 0.028(6)
C226 0.110(8) 0.083(8) 0.047(6) 0.020(6) 0.005(6) 0.007(7)
C227 0.166(15) 0.037(7) 0.042(7) 0.000(5) -0.017(8) 0.035(8)
C228 0.071(9) 0.094(10) 0.049(7) -0.012(7) 0.021(6) -0.051(8)
C229 0.085(3) 0.092(3) 0.108(3) 0.020(3) 0.017(3) 0.028(3)
C230 0.085(3) 0.092(3) 0.108(3) 0.020(3) 0.017(3) 0.028(3)
C231 0.085(3) 0.092(3) 0.108(3) 0.020(3) 0.017(3) 0.028(3)
C232 0.085(3) 0.092(3) 0.108(3) 0.020(3) 0.017(3) 0.028(3)
C233 0.085(3) 0.092(3) 0.108(3) 0.020(3) 0.017(3) 0.028(3)
C234 0.085(3) 0.092(3) 0.108(3) 0.020(3) 0.017(3) 0.028(3)
C235 0.013(4) 0.063(7) 0.021(4) -0.004(4) -0.007(3) 0.013(4)
C236 0.020(5) 0.121(11) 0.044(6) -0.037(7) -0.012(4) 0.010(6)
C237 0.031(6) 0.092(8) 0.084(7) -0.038(6) -0.008(5) -0.012(6)
C238 0.026(7) 0.098(11) 0.112(12) -0.040(9) -0.006(7) -0.011(7)
C239 0.030(6) 0.067(9) 0.106(11) -0.012(8) 0.005(6) -0.003(6)
C240 0.029(6) 0.069(8) 0.042(6) -0.002(5) -0.002(4) 0.006(5)
C241 0.031(5) 0.032(5) 0.009(4) -0.003(3) -0.001(3) -0.001(4)
C242 0.007(4) 0.043(6) 0.032(4) -0.002(4) 0.006(3) 0.003(4)
C243 0.021(5) 0.067(7) 0.044(6) 0.011(5) 0.011(4) -0.001(5)
C244 0.045(6) 0.084(8) 0.014(4) -0.006(5) -0.008(4) 0.001(6)
C245 0.036(6) 0.081(9) 0.030(5) 0.007(5) -0.013(4) -0.004(6)
C246 0.032(5) 0.049(6) 0.020(4) 0.001(4) -0.006(4) -0.006(5)
C247 0.047(3) 0.044(3) 0.053(3) -0.010(2) -0.005(2) 0.007(2)
C248 0.047(3) 0.044(3) 0.053(3) -0.010(2) -0.005(2) 0.007(2)
C249 0.047(3) 0.044(3) 0.053(3) -0.010(2) -0.005(2) 0.007(2)
C250 0.047(3) 0.044(3) 0.053(3) -0.010(2) -0.005(2) 0.007(2)
C251 0.047(3) 0.044(3) 0.053(3) -0.010(2) -0.005(2) 0.007(2)
C252 0.047(3) 0.044(3) 0.053(3) -0.010(2) -0.005(2) 0.007(2)
C253 0.037(4) 0.041(4) 0.032(4) 0.008(3) 0.000(3) -0.005(3)
C254 0.037(4) 0.041(4) 0.032(4) 0.008(3) 0.000(3) -0.005(3)
C255 0.037(4) 0.041(4) 0.032(4) 0.008(3) 0.000(3) -0.005(3)
C256 0.037(4) 0.041(4) 0.032(4) 0.008(3) 0.000(3) -0.005(3)
C257 0.037(4) 0.041(4) 0.032(4) 0.008(3) 0.000(3) -0.005(3)
C258 0.037(4) 0.041(4) 0.032(4) 0.008(3) 0.000(3) -0.005(3)
C453 0.049(4) 0.043(4) 0.036(3) -0.003(3) 0.004(3) -0.006(3)
C454 0.049(4) 0.043(4) 0.036(3) -0.003(3) 0.004(3) -0.006(3)
C455 0.049(4) 0.043(4) 0.036(3) -0.003(3) 0.004(3) -0.006(3)
C456 0.049(4) 0.043(4) 0.036(3) -0.003(3) 0.004(3) -0.006(3)
C457 0.049(4) 0.043(4) 0.036(3) -0.003(3) 0.004(3) -0.006(3)
C458 0.049(4) 0.043(4) 0.036(3) -0.003(3) 0.004(3) -0.006(3)
C259 0.008(4) 0.061(7) 0.032(5) 0.006(5) 0.008(3) -0.002(4)
C260 0.021(5) 0.099(10) 0.026(5) 0.002(5) 0.000(4) -0.008(6)
C261 0.015(5) 0.116(12) 0.058(7) 0.021(8) 0.001(5) 0.005(6)
C262 0.047(7) 0.069(9) 0.057(7) 0.010(6) 0.013(6) 0.020(6)
C263 0.045(7) 0.059(8) 0.055(7) -0.003(6) 0.003(5) 0.023(6)
C264 0.026(5) 0.042(6) 0.043(6) -0.008(5) 0.007(4) 0.005(4)
C265 0.023(5) 0.019(5) 0.024(4) 0.000(3) 0.000(3) 0.002(4)
C266 0.026(5) 0.036(6) 0.025(5) 0.012(4) -0.002(4) 0.004(4)
C267 0.061(7) 0.025(6) 0.038(6) 0.005(4) -0.006(5) -0.009(5)
C268 0.036(6) 0.026(6) 0.053(6) 0.007(5) 0.000(5) -0.013(4)
C269 0.027(5) 0.037(6) 0.036(5) 0.009(4) -0.001(4) -0.006(4)
C270 0.030(5) 0.026(5) 0.027(4) 0.004(4) 0.000(4) 0.003(4)
C271 0.038(5) 0.024(5) 0.014(4) -0.007(4) -0.004(3) -0.008(4)
C272 0.023(5) 0.066(7) 0.039(5) 0.012(5) 0.008(4) 0.010(5)
C273 0.037(6) 0.059(7) 0.043(6) 0.011(5) -0.002(5) 0.015(5)
C274 0.053(7) 0.031(6) 0.032(5) 0.010(4) -0.021(5) -0.022(5)
C275 0.043(6) 0.058(7) 0.029(5) 0.016(5) 0.005(4) -0.003(5)
C276 0.031(5) 0.063(7) 0.021(4) 0.010(4) 0.006(4) -0.006(5)
C277 0.109(4) 0.055(3) 0.056(3) -0.016(2) 0.007(3) -0.023(3)
C278 0.109(4) 0.055(3) 0.056(3) -0.016(2) 0.007(3) -0.023(3)
C279 0.109(4) 0.055(3) 0.056(3) -0.016(2) 0.007(3) -0.023(3)
C280 0.109(4) 0.055(3) 0.056(3) -0.016(2) 0.007(3) -0.023(3)
C281 0.109(4) 0.055(3) 0.056(3) -0.016(2) 0.007(3) -0.023(3)
C282 0.109(4) 0.055(3) 0.056(3) -0.016(2) 0.007(3) -0.023(3)
C283 0.019(2) 0.064(4) 0.020(2) -0.004(2) -0.0051(19) 0.003(3)
C284 0.019(2) 0.064(4) 0.020(2) -0.004(2) -0.0051(19) 0.003(3)
C285 0.019(2) 0.064(4) 0.020(2) -0.004(2) -0.0051(19) 0.003(3)
C286 0.028(5) 0.066(8) 0.042(5) 0.006(5) 0.007(4) 0.008(5)
C287 0.026(5) 0.123(11) 0.017(4) 0.009(6) 0.003(4) 0.003(6)
C288 0.023(5) 0.059(7) 0.027(5) 0.002(4) 0.008(4) 0.008(5)
C289 0.018(4) 0.042(6) 0.023(4) -0.001(4) -0.002(3) -0.009(4)
C290 0.017(4) 0.046(6) 0.014(4) -0.008(4) -0.003(3) 0.007(4)
C291 0.022(5) 0.060(7) 0.025(5) -0.006(4) 0.003(4) -0.008(5)
C292 0.020(5) 0.046(7) 0.068(7) -0.003(5) 0.015(5) 0.005(5)
C293 0.023(5) 0.044(6) 0.049(6) 0.009(5) -0.004(4) 0.002(4)
C294 0.039(6) 0.047(6) 0.028(5) 0.000(4) 0.000(4) -0.004(5)
C295 0.036(3) 0.049(3) 0.164(6) 0.012(4) 0.001(3) -0.011(2)
C296 0.036(3) 0.049(3) 0.164(6) 0.012(4) 0.001(3) -0.011(2)
C297 0.036(3) 0.049(3) 0.164(6) 0.012(4) 0.001(3) -0.011(2)
C298 0.036(3) 0.049(3) 0.164(6) 0.012(4) 0.001(3) -0.011(2)
C299 0.036(3) 0.049(3) 0.164(6) 0.012(4) 0.001(3) -0.011(2)
C300 0.036(3) 0.049(3) 0.164(6) 0.012(4) 0.001(3) -0.011(2)
C301 0.025(4) 0.035(5) 0.016(4) 0.000(4) -0.001(3) 0.003(4)
C302 0.016(4) 0.037(5) 0.014(4) -0.001(3) -0.001(3) -0.003(4)
C303 0.018(4) 0.037(5) 0.024(4) -0.004(4) -0.005(3) 0.002(4)
C304 0.017(4) 0.040(6) 0.019(4) 0.001(4) 0.003(3) -0.010(4)
C305 0.018(4) 0.037(5) 0.021(4) 0.001(4) 0.000(3) -0.006(4)
C306 0.019(4) 0.035(5) 0.013(4) -0.005(4) -0.001(3) -0.006(4)
C307 0.015(4) 0.034(5) 0.020(4) -0.002(4) 0.002(3) 0.001(4)
C308 0.027(5) 0.030(5) 0.024(4) -0.007(4) 0.006(3) -0.007(4)
C309 0.014(4) 0.056(6) 0.022(4) -0.004(4) -0.004(3) 0.008(4)
C310 0.016(4) 0.027(5) 0.017(4) -0.008(3) 0.001(3) 0.006(4)
C311 0.032(5) 0.033(5) 0.009(4) 0.001(3) 0.004(3) 0.010(4)
C312 0.015(4) 0.039(6) 0.016(4) 0.003(4) 0.000(3) 0.006(4)
C313 0.122(13) 0.070(10) 0.106(11) -0.023(9) 0.042(10) -0.055(9)
C314 0.078(9) 0.073(9) 0.053(7) -0.009(7) 0.013(6) -0.023(7)
O40 0.101(7) 0.065(6) 0.075(6) -0.031(5) 0.011(5) -0.013(5)
C316 0.061(8) 0.091(11) 0.049(7) -0.034(7) 0.002(6) -0.023(7)
C317 0.158(17) 0.084(12) 0.073(10) -0.002(9) 0.015(10) 0.008(11)
O1 0.042(4) 0.038(4) 0.024(3) 0.001(3) -0.007(3) 0.002(3)
O2 0.026(3) 0.034(4) 0.050(4) 0.010(3) 0.000(3) -0.002(3)
O3 0.033(4) 0.040(4) 0.028(3) 0.000(3) -0.008(3) 0.001(3)
O4 0.042(4) 0.043(4) 0.026(3) -0.007(3) 0.010(3) -0.002(3)
O5 0.046(4) 0.033(4) 0.040(4) 0.005(3) -0.012(3) 0.007(3)
O6 0.051(4) 0.036(4) 0.016(3) -0.001(3) -0.003(3) -0.001(3)
O7 0.026(3) 0.022(3) 0.036(3) 0.003(3) -0.008(3) -0.005(3)
O8 0.036(4) 0.032(4) 0.029(3) 0.003(3) 0.001(3) -0.006(3)
O9 0.023(3) 0.041(4) 0.031(3) 0.011(3) -0.003(2) -0.005(3)
O10 0.042(4) 0.023(3) 0.040(4) 0.002(3) 0.010(3) -0.001(3)
O11 0.040(4) 0.038(4) 0.026(3) -0.002(3) -0.006(3) -0.008(3)
O12 0.049(4) 0.031(4) 0.029(3) -0.008(3) -0.002(3) 0.005(3)
O13 0.044(4) 0.078(6) 0.070(5) -0.031(4) -0.032(4) 0.009(4)
O14 0.073(6) 0.070(6) 0.058(5) -0.014(4) 0.003(4) 0.012(5)
O15 0.079(5) 0.040(4) 0.062(5) -0.011(4) -0.033(4) -0.004(4)
O16 0.035(4) 0.079(6) 0.060(4) -0.036(4) 0.004(3) 0.004(4)
O17 0.028(4) 0.105(7) 0.035(4) -0.009(4) -0.006(3) 0.022(4)
O18 0.050(5) 0.084(6) 0.050(4) -0.006(4) 0.001(3) -0.034(5)
O19 0.030(4) 0.071(5) 0.037(4) 0.003(3) -0.003(3) -0.015(3)
O20 0.042(4) 0.157(9) 0.026(3) 0.000(5) 0.009(3) 0.032(5)
O21 0.040(5) 0.095(7) 0.174(10) -0.034(7) 0.059(6) -0.012(5)
O22 0.040(5) 0.117(8) 0.132(8) -0.076(7) -0.042(5) 0.024(5)
O23 0.045(5) 0.107(8) 0.132(8) -0.069(7) 0.038(5) -0.018(5)
O24 0.089(7) 0.072(6) 0.085(6) -0.026(5) -0.027(5) 0.007(5)
P1 0.0162(12) 0.0650(19) 0.0306(13) -0.0194(12) -0.0020(9) 0.0033(12)
P2 0.0141(10) 0.0388(14) 0.0178(10) 0.0007(10) -0.0010(8) -0.0026(10)
P3 0.0130(10) 0.0385(14) 0.0163(10) -0.0017(9) -0.0010(8) -0.0020(10)
P4 0.0147(11) 0.0286(13) 0.0189(10) -0.0019(9) -0.0007(8) -0.0028(9)
P5 0.0178(10) 0.0287(13) 0.0170(9) 0.0002(9) -0.0018(8) 0.0004(10)
P6 0.0176(10) 0.0282(12) 0.0151(9) -0.0030(9) -0.0009(8) 0.0013(9)
P7 0.0218(11) 0.0516(17) 0.0176(10) -0.0023(11) 0.0000(8) 0.0096(11)
P8 0.0195(11) 0.0319(14) 0.0209(11) -0.0052(9) 0.0014(8) 0.0012(10)
P9 0.0209(11) 0.0411(14) 0.0141(9) -0.0023(10) 0.0035(8) -0.0062(11)
P10 0.0175(10) 0.0283(13) 0.0159(10) -0.0029(9) -0.0007(8) 0.0020(9)
P11 0.0183(11) 0.0407(15) 0.0223(11) -0.0061(10) -0.0003(9) 0.0005(10)
P12 0.0232(11) 0.0416(15) 0.0149(10) -0.0011(10) 0.0017(8) -0.0010(11)
Ag1 0.0177(3) 0.0272(4) 0.0190(3) -0.0014(3) 0.0003(2) -0.0012(3)
Ag2 0.0175(3) 0.0264(4) 0.0202(3) -0.0019(3) -0.0005(2) 0.0008(3)
Ag3 0.0202(3) 0.0330(4) 0.0198(3) -0.0004(3) 0.0006(2) -0.0008(3)
Ag4 0.0245(3) 0.0320(4) 0.0190(3) -0.0027(3) 0.0011(2) 0.0000(3)
Au1 0.01648(16) 0.0485(2) 0.01914(15) -0.01028(15) -0.00039(12) 0.00242(16)
Au2 0.01482(15) 0.0449(2) 0.01416(14) -0.00089(14) -0.00142(11) -0.00010(15)
Au3 0.01769(16) 0.02889(19) 0.01677(15) -0.00300(13) -0.00254(12) -0.00072(14)
Au4 0.01891(16) 0.0314(2) 0.01745(15) -0.00092(13) 0.00163(12) 0.00216(14)
Au5 0.01499(15) 0.02098(18) 0.02298(15) 0.00043(13) -0.00097(12) -0.00035(13)
Au6 0.01914(15) 0.02618(18) 0.01575(14) 0.00097(13) -0.00244(11) -0.00587(14)
Au7 0.01809(16) 0.0581(3) 0.01593(15) -0.00702(16) 0.00180(12) -0.00057(17)
Au8 0.01858(16) 0.0333(2) 0.01622(15) -0.00345(14) 0.00020(12) -0.00045(15)
Au9 0.01736(16) 0.0402(2) 0.01643(15) -0.00443(14) 0.00018(12) 0.00072(15)
Au10 0.01804(16) 0.02629(19) 0.02186(15) 0.00020(13) 0.00195(12) 0.00141(14)
Au11 0.02172(16) 0.02894(19) 0.01708(15) 0.00140(14) 0.00327(12) 0.00472(15)
Au12 0.02176(16) 0.0318(2) 0.01681(15) 0.00026(14) -0.00173(12) -0.00292(15)
Cl1 0.0189(11) 0.0547(17) 0.0496(13) -0.0182(13) -0.0069(9) 0.0006(11)
Cl2 0.0266(12) 0.078(2) 0.0222(10) -0.0032(11) -0.0002(8) 0.0001(12)
Cl3 0.0289(13) 0.089(2) 0.0769(19) -0.0434(19) 0.0110(13) -0.0062(16)
C318 0.092(6) 0.066(5) 0.062(5) 0.000(4) 0.000(4) 0.002(4)
C319 0.092(6) 0.066(5) 0.062(5) 0.000(4) 0.000(4) 0.002(4)
O39 0.114(10) 0.107(10) 0.085(9) 0.018(8) 0.019(8) 0.026(8)
C321 0.092(6) 0.066(5) 0.062(5) 0.000(4) 0.000(4) 0.002(4)
C322 0.092(6) 0.066(5) 0.062(5) 0.000(4) 0.000(4) 0.002(4)
Cl8 0.149(6) 0.309(12) 0.266(10) 0.030(8) -0.018(6) 0.097(7)
Cl7 0.145(6) 0.176(7) 0.352(12) 0.088(7) -0.085(7) -0.013(5)
C320 0.097(13) 0.133(16) 0.092(12) 0.004(11) 0.001(10) -0.016(12)
O41 0.105(6) 0.082(6) 0.095(6) -0.042(5) -0.035(5) 0.044(5)
C326 0.084(6) 0.134(8) 0.103(6) 0.048(6) -0.038(4) -0.070(6)
C324 0.084(6) 0.134(8) 0.103(6) 0.048(6) -0.038(4) -0.070(6)
C327 0.084(6) 0.134(8) 0.103(6) 0.048(6) -0.038(4) -0.070(6)
C323 0.084(6) 0.134(8) 0.103(6) 0.048(6) -0.038(4) -0.070(6)
O42 0.206(11) 0.218(11) 0.220(11) -0.002(9) 0.016(9) -0.014(9)
C328 0.179(7) 0.185(7) 0.178(7) -0.027(5) 0.009(5) 0.011(5)
C329 0.179(7) 0.185(7) 0.178(7) -0.027(5) 0.009(5) 0.011(5)
C330 0.179(7) 0.185(7) 0.178(7) -0.027(5) 0.009(5) 0.011(5)
C331 0.197(13) 0.197(13) 0.195(13) -0.010(9) -0.018(9) -0.023(9)
Cl9 0.079(5) 0.111(6) 0.111(5) 0.018(4) 0.014(4) 0.058(4)
Cl10 0.079(5) 0.111(6) 0.111(5) 0.018(4) 0.014(4) 0.058(4)
C325 0.088(14) 0.100(14) 0.103(14) 0.016(9) 0.003(9) 0.006(9)
Cl91 0.237(11) 0.181(10) 0.127(7) 0.033(6) 0.036(7) 0.090(8)
Cl92 0.237(11) 0.181(10) 0.127(7) 0.033(6) 0.036(7) 0.090(8)
C425 0.114(14) 0.109(14) 0.116(14) 0.011(9) 0.010(9) -0.017(10)
Cl4 0.053(2) 0.176(5) 0.036(2) -0.002(3) 0.0059(18) -0.021(3)
O25 0.054(4) 0.135(6) 0.069(4) -0.002(4) -0.002(4) 0.003(4)
O26 0.079(6) 0.163(8) 0.115(7) 0.007(7) 0.004(6) -0.010(6)
O27 0.054(4) 0.135(6) 0.069(4) -0.002(4) -0.002(4) 0.003(4)
O28 0.100(6) 0.175(8) 0.057(5) -0.003(6) -0.018(5) -0.006(6)
Cl41 0.053(2) 0.176(5) 0.036(2) -0.002(3) 0.0059(18) -0.021(3)
O36 0.079(6) 0.163(8) 0.115(7) 0.007(7) 0.004(6) -0.010(6)
O38 0.100(6) 0.175(8) 0.057(5) -0.003(6) -0.018(5) -0.006(6)
O37 0.054(4) 0.135(6) 0.069(4) -0.002(4) -0.002(4) 0.003(4)
O35 0.054(4) 0.135(6) 0.069(4) -0.002(4) -0.002(4) 0.003(4)
Cl5 0.254(7) 0.211(6) 0.245(6) -0.030(5) -0.143(5) 0.022(5)
Cl6 0.254(7) 0.211(6) 0.245(6) -0.030(5) -0.143(5) 0.022(5)
C315 0.104(9) 0.131(10) 0.140(10) 0.019(8) 0.013(8) 0.008(8)

loop_
_atom_type_symbol
_atom_type_description
_atom_type_scat_dispersion_real
_atom_type_scat_dispersion_imag
_atom_type_scat_source
C C 0.0033 0.0016 'International Tables Vol C Tables 4.2.6.8 and 6.1.1.4'
H H 0.0000 0.0000 'International Tables Vol C Tables 4.2.6.8 and 6.1.1.4'
O O 0.0106 0.0060 'International Tables Vol C Tables 4.2.6.8 and 6.1.1.4'
P P 0.1023 0.0942 'International Tables Vol C Tables 4.2.6.8 and 6.1.1.4'
Ag Ag -0.8971 1.1015 'International Tables Vol C Tables 4.2.6.8 and 6.1.1.4'
Au Au -2.0133 8.8022 'International Tables Vol C Tables 4.2.6.8 and 6.1.1.4'
Cl Cl 0.1484 0.1585 'International Tables Vol C Tables 4.2.6.8 and 6.1.1.4'

loop_
_geom_angle_atom_site_label_1
_geom_angle_atom_site_label_2
_geom_angle_atom_site_label_3
_geom_angle
C2 C1 Au4 171.5(7)
C2 C1 Ag1 103.2(6)
Au4 C1 Ag1 84.2(3)
C1 C2 C13 179.0(10)
C4 C3 Au5 175.9(7)
C4 C3 Ag1 95.6(5)
Au5 C3 Ag1 87.9(3)
C3 C4 C23 177.4(8)
C3 C4 Ag1 58.1(5)
C23 C4 Ag1 124.5(5)
C6 C5 Au6 175.2(7)
C6 C5 Ag1 98.3(6)
Au6 C5 Ag1 86.1(3)
C5 C6 C33 174.2(8)
C8 C7 Au4 176.2(7)
C8 C7 Ag2 93.9(6)
Au4 C7 Ag2 88.3(3)
C7 C8 C43 178.2(9)
C7 C8 Ag2 59.7(5)
C43 C8 Ag2 121.9(5)
C10 C9 Au5 174.5(7)
C10 C9 Ag2 99.0(6)
Au5 C9 Ag2 85.5(3)
C9 C10 C53 174.9(10)
C12 C11 Au6 171.7(7)
C12 C11 Ag2 101.4(6)
Au6 C11 Ag2 85.4(3)
C11 C12 C63 176.5(8)
O1 C13 C2 107.2(7)
O1 C13 C14 107.0(7)
C2 C13 C14 115.2(8)
O1 C13 C18 111.7(7)
C2 C13 C18 112.7(8)
C14 C13 C18 102.9(7)
C15 C14 C13 104.0(8)
C15 C14 H14A 111.0
C13 C14 H14A 111.0
C15 C14 H14B 111.0
C13 C14 H14B 111.0
H14A C14 H14B 109.0
C16 C15 C14 109.7(10)
C16 C15 C19 103.6(11)
C14 C15 C19 101.2(9)
C16 C15 H15 113.7
C14 C15 H15 113.7
C19 C15 H15 113.7
C15 C16 C17 102.9(9)
C15 C16 H16A 111.2
C17 C16 H16A 111.2
C15 C16 H16B 111.2
C17 C16 H16B 111.2
H16A C16 H16B 109.1
C16 C17 C18 104.5(8)
C16 C17 H17A 110.9
C18 C17 H17A 110.9
C16 C17 H17B 110.9
C18 C17 H17B 110.9
H17A C17 H17B 108.9
C22 C18 C19 119.4(10)
C22 C18 C17 115.8(10)
C19 C18 C17 100.0(8)
C22 C18 C13 113.9(8)
C19 C18 C13 100.6(9)
C17 C18 C13 104.8(8)
C21 C19 C15 116.3(12)
C21 C19 C18 116.8(11)
C15 C19 C18 94.4(9)
C21 C19 C20 104.3(10)
C15 C19 C20 113.7(11)
C18 C19 C20 111.6(10)
C19 C20 H20A 109.5
C19 C20 H20B 109.5
H20A C20 H20B 109.5
C19 C20 H20C 109.5
H20A C20 H20C 109.5
H20B C20 H20C 109.5
C19 C21 H21A 109.5
C19 C21 H21B 109.5
H21A C21 H21B 109.5
C19 C21 H21C 109.5
H21A C21 H21C 109.5
H21B C21 H21C 109.5
C18 C22 H22A 109.5
C18 C22 H22B 109.5
H22A C22 H22B 109.5
C18 C22 H22C 109.5
H22A C22 H22C 109.5
H22B C22 H22C 109.5
O2 C23 C4 107.0(7)
O2 C23 C28 112.8(7)
C4 C23 C28 113.2(7)
O2 C23 C24 106.8(7)
C4 C23 C24 114.0(7)
C28 C23 C24 103.0(7)
C23 C24 C25 102.6(7)
C23 C24 H24A 111.2
C25 C24 H24A 111.2
C23 C24 H24B 111.2
C25 C24 H24B 111.2
H24A C24 H24B 109.2
C26 C25 C29 104.4(9)
C26 C25 C24 109.2(9)
C29 C25 C24 103.1(8)
C26 C25 H25 113.1
C29 C25 H25 113.1
C24 C25 H25 113.1
C25 C26 C27 100.3(8)
C25 C26 H26A 111.7
C27 C26 H26A 111.7
C25 C26 H26B 111.7
C27 C26 H26B 111.7
H26A C26 H26B 109.5
C28 C27 C26 104.6(8)
C28 C27 H27A 110.8
C26 C27 H27A 110.8
C28 C27 H27B 110.8
C26 C27 H27B 110.8
H27A C27 H27B 108.9
C23 C28 C32 113.1(7)
C23 C28 C27 107.2(7)
C32 C28 C27 112.8(8)
C23 C28 C29 103.8(8)
C32 C28 C29 118.1(8)
C27 C28 C29 100.6(7)
C30 C29 C31 106.9(9)
C30 C29 C25 115.6(9)
C31 C29 C25 113.9(9)
C30 C29 C28 113.9(9)
C31 C29 C28 115.2(8)
C25 C29 C28 91.2(7)
C29 C30 H30A 109.5
C29 C30 H30B 109.5
H30A C30 H30B 109.5
C29 C30 H30C 109.5
H30A C30 H30C 109.5
H30B C30 H30C 109.5
C29 C31 H31A 109.5
C29 C31 H31B 109.5
H31A C31 H31B 109.5
C29 C31 H31C 109.5
H31A C31 H31C 109.5
H31B C31 H31C 109.5
C28 C32 H32A 109.5
C28 C32 H32B 109.5
H32A C32 H32B 109.5
C28 C32 H32C 109.5
H32A C32 H32C 109.5
H32B C32 H32C 109.5
C6 C33 O3 106.5(6)
C6 C33 C38 116.1(6)
O3 C33 C38 112.2(6)
C6 C33 C34 113.7(6)
O3 C33 C34 106.2(6)
C38 C33 C34 101.8(6)
C35 C34 C33 103.0(6)
C35 C34 H34A 111.2
C33 C34 H34A 111.2
C35 C34 H34B 111.2
C33 C34 H34B 111.2
H34A C34 H34B 109.1
C36 C35 C39 102.5(7)
C36 C35 C34 106.8(7)
C39 C35 C34 103.9(7)
C36 C35 H35 114.2
C39 C35 H35 114.2
C34 C35 H35 114.2
C37 C36 C35 104.0(7)
C37 C36 H36A 111.0
C35 C36 H36A 111.0
C37 C36 H36B 111.0
C35 C36 H36B 111.0
H36A C36 H36B 109.0
C36 C37 C38 103.5(7)
C36 C37 H37A 111.1
C38 C37 H37A 111.1
C36 C37 H37B 111.1
C38 C37 H37B 111.1
H37A C37 H37B 109.0
C37 C38 C33 106.7(6)
C37 C38 C42 113.3(7)
C33 C38 C42 113.2(7)
C37 C38 C39 100.9(7)
C33 C38 C39 104.5(7)
C42 C38 C39 117.1(7)
C35 C39 C41 114.5(8)
C35 C39 C40 115.5(8)
C41 C39 C40 104.8(8)
C35 C39 C38 91.4(6)
C41 C39 C38 117.5(7)
C40 C39 C38 113.4(8)
C39 C40 H40A 109.5
C39 C40 H40B 109.5
H40A C40 H40B 109.5
C39 C40 H40C 109.5
H40A C40 H40C 109.5
H40B C40 H40C 109.5
C39 C41 H41A 109.5
C39 C41 H41B 109.5
H41A C41 H41B 109.5
C39 C41 H41C 109.5
H41A C41 H41C 109.5
H41B C41 H41C 109.5
C38 C42 H42A 109.5
C38 C42 H42B 109.5
H42A C42 H42B 109.5
C38 C42 H42C 109.5
H42A C42 H42C 109.5
H42B C42 H42C 109.5
O4 C43 C8 108.1(7)
O4 C43 C44 107.6(7)
C8 C43 C44 113.8(7)
O4 C43 C48 112.3(7)
C8 C43 C48 112.8(7)
C44 C43 C48 102.2(7)
C45 C44 C43 103.7(7)
C45 C44 H44A 111.0
C43 C44 H44A 111.0
C45 C44 H44B 111.0
C43 C44 H44B 111.0
H44A C44 H44B 109.0
C44 C45 C49 103.1(7)
C44 C45 C46 107.2(7)
C49 C45 C46 103.7(7)
C44 C45 H45 113.9
C49 C45 H45 113.9
C46 C45 H45 113.9
C45 C46 C47 101.5(7)
C45 C46 H46A 111.5
C47 C46 H46A 111.5
C45 C46 H46B 111.5
C47 C46 H46B 111.5
H46A C46 H46B 109.3
C48 C47 C46 103.4(7)
C48 C47 H47A 111.1
C46 C47 H47A 111.1
C48 C47 H47B 111.1
C46 C47 H47B 111.1
H47A C47 H47B 109.0
C52 C48 C47 112.6(8)
C52 C48 C43 113.8(7)
C47 C48 C43 106.1(7)
C52 C48 C49 117.5(8)
C47 C48 C49 102.7(7)
C43 C48 C49 102.8(7)
C51 C49 C50 104.6(9)
C51 C49 C45 115.1(9)
C50 C49 C45 114.3(8)
C51 C49 C48 118.6(8)
C50 C49 C48 112.4(8)
C45 C49 C48 92.1(7)
C49 C50 H50A 109.5
C49 C50 H50B 109.5
H50A C50 H50B 109.5
C49 C50 H50C 109.5
H50A C50 H50C 109.5
H50B C50 H50C 109.5
C49 C51 H51A 109.5
C49 C51 H51B 109.5
H51A C51 H51B 109.5
C49 C51 H51C 109.5
H51A C51 H51C 109.5
H51B C51 H51C 109.5
C48 C52 H52A 109.5
C48 C52 H52B 109.5
H52A C52 H52B 109.5
C48 C52 H52C 109.5
H52A C52 H52C 109.5
H52B C52 H52C 109.5
O5 C53 C10 110.8(9)
O5 C53 C58 115.9(11)
C10 C53 C58 112.5(9)
O5 C53 C54 105.2(9)
C10 C53 C54 112.9(11)
C58 C53 C54 98.7(10)
C55 C54 C53 103.1(11)
C55 C54 H54A 111.1
C53 C54 H54A 111.1
C55 C54 H54B 111.1
C53 C54 H54B 111.1
H54A C54 H54B 109.1
C54 C55 C59 105.2(11)
C54 C55 C56 104.8(10)
C59 C55 C56 99.3(10)
C54 C55 H55 115.2
C59 C55 H55 115.2
C56 C55 H55 115.2
C57 C56 C55 102.9(11)
C57 C56 H56A 111.2
C55 C56 H56A 111.2
C57 C56 H56B 111.2
C55 C56 H56B 111.2
H56A C56 H56B 109.1
C58 C57 C56 103.4(10)
C58 C57 H57A 111.1
C56 C57 H57A 111.1
C58 C57 H57B 111.1
C56 C57 H57B 111.1
H57A C57 H57B 109.0
C57 C58 C59 101.2(11)
C57 C58 C53 110.0(12)
C59 C58 C53 106.4(10)
C57 C58 C62 112.9(10)
C59 C58 C62 117.6(12)
C53 C58 C62 108.3(10)
C58 C59 C60 117.6(10)
C58 C59 C55 93.6(11)
C60 C59 C55 112.7(11)
C58 C59 C61 116.5(11)
C60 C59 C61 105.4(10)
C55 C59 C61 111.0(10)
C59 C60 H60A 109.5
C59 C60 H60B 109.5
H60A C60 H60B 109.5
C59 C60 H60C 109.5
H60A C60 H60C 109.5
H60B C60 H60C 109.5
C59 C61 H61A 109.5
C59 C61 H61B 109.5
H61A C61 H61B 109.5
C59 C61 H61C 109.5
H61A C61 H61C 109.5
H61B C61 H61C 109.5
C58 C62 H62A 109.5
C58 C62 H62B 109.5
H62A C62 H62B 109.5
C58 C62 H62C 109.5
H62A C62 H62C 109.5
H62B C62 H62C 109.5
O6 C63 C12 106.6(6)
O6 C63 C68 112.7(7)
C12 C63 C68 114.9(7)
O6 C63 C64 106.6(7)
C12 C63 C64 114.5(7)
C68 C63 C64 101.4(6)
C65 C64 C63 104.2(7)
C65 C64 H64A 110.9
C63 C64 H64A 110.9
C65 C64 H64B 110.9
C63 C64 H64B 110.9
H64A C64 H64B 108.9
C66 C65 C69 102.6(8)
C66 C65 C64 106.5(8)
C69 C65 C64 102.9(7)
C66 C65 H65 114.5
C69 C65 H65 114.5
C64 C65 H65 114.5
C65 C66 C67 102.4(7)
C65 C66 H66A 111.3
C67 C66 H66A 111.3
C65 C66 H66B 111.3
C67 C66 H66B 111.3
H66A C66 H66B 109.2
C66 C67 C68 104.0(7)
C66 C67 H67A 111.0
C68 C67 H67A 111.0
C66 C67 H67B 111.0
C68 C67 H67B 111.0
H67A C67 H67B 109.0
C63 C68 C72 113.4(7)
C63 C68 C67 106.0(7)
C72 C68 C67 112.9(7)
C63 C68 C69 105.3(7)
C72 C68 C69 117.8(7)
C67 C68 C69 99.8(6)
C65 C69 C71 113.6(8)
C65 C69 C70 113.7(7)
C71 C69 C70 106.3(7)
C65 C69 C68 93.0(6)
C71 C69 C68 117.0(7)
C70 C69 C68 113.3(8)
C69 C70 H70A 109.5
C69 C70 H70B 109.5
H70A C70 H70B 109.5
C69 C70 H70C 109.5
H70A C70 H70C 109.5
H70B C70 H70C 109.5
C69 C71 H71A 109.5
C69 C71 H71B 109.5
H71A C71 H71B 109.5
C69 C71 H71C 109.5
H71A C71 H71C 109.5
H71B C71 H71C 109.5
C68 C72 H72A 109.5
C68 C72 H72B 109.5
H72A C72 H72B 109.5
C68 C72 H72C 109.5
H72A C72 H72C 109.5
H72B C72 H72C 109.5
C78 C73 C74 117.4(11)
C78 C73 P1 119.0(8)
C74 C73 P1 123.6(9)
C75 C74 C73 118.7(11)
C75 C74 H74 120.7
C73 C74 H74 120.7
C76 C75 C74 122.4(11)
C76 C75 H75 118.8
C74 C75 H75 118.8
C75 C76 C77 120.9(11)
C75 C76 H76 119.5
C77 C76 H76 119.5
C78 C77 C76 119.2(11)
C78 C77 H77 120.4
C76 C77 H77 120.4
C77 C78 C73 120.5(10)
C77 C78 H78 119.7
C73 C78 H78 119.7
C84 C79 C80 120.4(16)
C84 C79 P1 117.4(12)
C80 C79 P1 122.2(14)
C79 C80 C81 117.1(15)
C79 C80 H80 121.4
C81 C80 H80 121.4
C82 C81 C80 120.4(14)
C82 C81 H81 119.8
C80 C81 H81 119.8
C83 C82 C81 120.8(16)
C83 C82 H82 119.6
C81 C82 H82 119.6
C82 C83 C84 118.8(16)
C82 C83 H83 120.6
C84 C83 H83 120.6
C79 C84 C83 122.2(14)
C79 C84 H84 118.9
C83 C84 H84 118.9
C480 C479 C484 120.0
C480 C479 P1 113.8(9)
C484 C479 P1 126.2(9)
C479 C480 C481 120.0
C479 C480 H480 120.0
C481 C480 H480 120.0
C480 C481 C482 120.0
C480 C481 H481 120.0
C482 C481 H481 120.0
C481 C482 C483 120.0
C481 C482 H482 120.0
C483 C482 H482 120.0
C484 C483 C482 120.0
C484 C483 H483 120.0
C482 C483 H483 120.0
C483 C484 C479 120.0
C483 C484 H484 120.0
C479 C484 H484 120.0
C90 C85 C86 118.9(8)
C90 C85 P2 120.0(6)
C86 C85 P2 121.0(7)
C87 C86 C85 119.4(9)
C87 C86 H86 120.3
C85 C86 H86 120.3
C88 C87 C86 122.0(10)
C88 C87 H87 119.0
C86 C87 H87 119.0
C87 C88 C89 120.4(10)
C87 C88 H88 119.8
C89 C88 H88 119.8
C90 C89 C88 117.9(9)
C90 C89 H89 121.0
C88 C89 H89 121.0
C85 C90 C89 121.3(8)
C85 C90 H90 119.4
C89 C90 H90 119.4
C96 C91 C92 118.7(10)
C96 C91 P2 116.4(9)
C92 C91 P2 124.9(8)
C91 C92 C93 120.9(10)
C91 C92 H92 119.6
C93 C92 H92 119.6
C94 C93 C92 120.8(11)
C94 C93 H93 119.6
C92 C93 H93 119.6
C93 C94 C95 119.0(10)
C93 C94 H94 120.5
C95 C94 H94 120.5
C96 C95 C94 120.0(10)
C96 C95 H95 120.0
C94 C95 H95 120.0
C95 C96 C91 120.6(11)
C95 C96 H96 119.7
C91 C96 H96 119.7
C98 C97 C102 119.6(8)
C98 C97 P3 119.9(6)
C102 C97 P3 120.5(7)
C99 C98 C97 120.8(9)
C99 C98 H98 119.6
C97 C98 H98 119.6
C100 C99 C98 119.7(10)
C100 C99 H99 120.1
C98 C99 H99 120.1
C99 C100 C101 120.4(10)
C99 C100 H100 119.8
C101 C100 H100 119.8
C102 C101 C100 120.5(10)
C102 C101 H101 119.7
C100 C101 H101 119.7
C101 C102 C97 118.8(9)
C101 C102 H102 120.6
C97 C102 H102 120.6
C108 C103 C104 119.8(8)
C108 C103 P3 125.1(6)
C104 C103 P3 115.0(7)
C105 C104 C103 118.3(9)
C105 C104 H104 120.8
C103 C104 H104 120.8
C104 C105 C106 120.2(9)
C104 C105 H105 119.9
C106 C105 H105 119.9
C107 C106 C105 121.8(11)
C107 C106 H106 119.1
C105 C106 H106 119.1
C106 C107 C108 120.2(11)
C106 C107 H107 119.9
C108 C107 H107 119.9
C103 C108 C107 119.5(9)
C103 C108 H108 120.2
C107 C108 H108 120.2
C114 C109 C110 117.8(8)
C114 C109 P4 122.3(7)
C110 C109 P4 119.8(6)
C109 C110 C111 121.1(8)
C109 C110 H110 119.4
C111 C110 H110 119.4
C112 C111 C110 121.5(9)
C112 C111 H111 119.2
C110 C111 H111 119.2
C111 C112 C113 116.1(9)
C111 C112 H112 122.0
C113 C112 H112 122.0
C114 C113 C112 121.1(9)
C114 C113 H113 119.4
C112 C113 H113 119.4
C113 C114 C109 121.9(10)
C113 C114 H114 119.0
C109 C114 H114 119.0
C120 C115 C116 119.2(8)
C120 C115 P4 118.3(6)
C116 C115 P4 122.2(7)
C117 C116 C115 118.9(9)
C117 C116 H116 120.5
C115 C116 H116 120.5
C116 C117 C118 121.9(9)
C116 C117 H117 119.0
C118 C117 H117 119.0
C119 C118 C117 118.7(9)
C119 C118 H118 120.7
C117 C118 H118 120.7
C118 C119 C120 120.7(9)
C118 C119 H119 119.7
C120 C119 H119 119.7
C115 C120 C119 120.1(9)
C115 C120 H120 119.9
C119 C120 H120 119.9
C122 C121 C126 118.9(8)
C122 C121 P5 119.4(6)
C126 C121 P5 121.6(7)
C121 C122 C123 121.1(8)
C121 C122 H122 119.5
C123 C122 H122 119.5
C124 C123 C122 117.3(9)
C124 C123 H123 121.3
C122 C123 H123 121.3
C123 C124 C125 126.0(10)
C123 C124 H124 117.0
C125 C124 H124 117.0
C124 C125 C126 116.7(9)
C124 C125 H125 121.7
C126 C125 H125 121.7
C125 C126 C121 120.0(9)
C125 C126 H126 120.0
C121 C126 H126 120.0
C128 C127 C132 116.3(9)
C128 C127 P5 126.6(8)
C132 C127 P5 116.9(8)
C127 C128 C129 120.7(11)
C127 C128 H128 119.7
C129 C128 H128 119.7
C130 C129 C128 122.0(13)
C130 C129 H129 119.0
C128 C129 H129 119.0
C131 C130 C129 118.0(12)
C131 C130 H130 121.0
C129 C130 H130 121.0
C130 C131 C132 120.5(12)
C130 C131 H131 119.8
C132 C131 H131 119.8
C127 C132 C131 122.3(13)
C127 C132 H132 118.8
C131 C132 H132 118.8
C138 C133 C134 117.3(7)
C138 C133 P6 120.5(6)
C134 C133 P6 122.1(6)
C135 C134 C133 122.1(8)
C135 C134 H134 119.0
C133 C134 H134 119.0
C134 C135 C136 119.2(9)
C134 C135 H135 120.4
C136 C135 H135 120.4
C137 C136 C135 120.5(9)
C137 C136 H136 119.7
C135 C136 H136 119.7
C136 C137 C138 118.2(9)
C136 C137 H137 120.9
C138 C137 H137 120.9
C133 C138 C137 122.7(8)
C133 C138 H138 118.6
C137 C138 H138 118.6
C144 C139 C140 116.7(9)
C144 C139 P6 122.0(8)
C140 C139 P6 121.3(7)
C141 C140 C139 120.3(10)
C141 C140 H140 119.9
C139 C140 H140 119.9
C140 C141 C142 119.9(12)
C140 C141 H141 120.1
C142 C141 H141 120.1
C143 C142 C141 119.0(10)
C143 C142 H142 120.5
C141 C142 H142 120.5
C142 C143 C144 120.7(10)
C142 C143 H143 119.7
C144 C143 H143 119.7
C139 C144 C143 123.6(11)
C139 C144 H144 118.2
C143 C144 H144 118.2
C146 C145 P1 117.1(6)
C146 C145 H14C 108.0
P1 C145 H14C 108.0
C146 C145 H14D 108.0
P1 C145 H14D 108.0
H14C C145 H14D 107.3
C145 C146 C147 112.1(7)
C145 C146 H14E 109.2
C147 C146 H14E 109.2
C145 C146 H14F 109.2
C147 C146 H14F 109.2
H14E C146 H14F 107.9
C146 C147 C148 112.1(7)
C146 C147 H14G 109.2
C148 C147 H14G 109.2
C146 C147 H14H 109.2
C148 C147 H14H 109.2
H14G C147 H14H 107.9
C147 C148 P2 115.3(6)
C147 C148 H14I 108.5
P2 C148 H14I 108.5
C147 C148 H14J 108.5
P2 C148 H14J 108.5
H14I C148 H14J 107.5
C150 C149 P3 114.4(6)
C150 C149 H14K 108.7
P3 C149 H14K 108.7
C150 C149 H14L 108.7
P3 C149 H14L 108.7
H14K C149 H14L 107.6
C149 C150 C151 112.5(6)
C149 C150 H15A 109.1
C151 C150 H15A 109.1
C149 C150 H15B 109.1
C151 C150 H15B 109.1
H15A C150 H15B 107.8
C152 C151 C150 111.4(6)
C152 C151 H15C 109.4
C150 C151 H15C 109.4
C152 C151 H15D 109.4
C150 C151 H15D 109.4
H15C C151 H15D 108.0
C151 C152 P4 117.5(6)
C151 C152 H15E 107.9
P4 C152 H15E 107.9
C151 C152 H15F 107.9
P4 C152 H15F 107.9
H15E C152 H15F 107.2
C154 C153 P5 116.3(6)
C154 C153 H15G 108.2
P5 C153 H15G 108.2
C154 C153 H15H 108.2
P5 C153 H15H 108.2
H15G C153 H15H 107.4
C155 C154 C153 110.5(7)
C155 C154 H15I 109.6
C153 C154 H15I 109.6
C155 C154 H15J 109.6
C153 C154 H15J 109.6
H15I C154 H15J 108.1
C154 C155 C156 110.8(7)
C154 C155 H15K 109.5
C156 C155 H15K 109.5
C154 C155 H15L 109.5
C156 C155 H15L 109.5
H15K C155 H15L 108.1
C155 C156 P6 118.6(6)
C155 C156 H15M 107.7
P6 C156 H15M 107.7
C155 C156 H15N 107.7
P6 C156 H15N 107.7
H15M C156 H15N 107.1
C158 C157 C169 177.0(9)
C158 C157 Ag3 61.3(5)
C169 C157 Ag3 120.9(6)
C157 C158 Au10 173.8(8)
C157 C158 Ag3 91.8(6)
Au10 C158 Ag3 87.2(3)
C160 C159 Au11 176.0(8)
C160 C159 Ag3 95.2(6)
Au11 C159 Ag3 88.3(3)
C159 C160 C189 174.1(9)
C159 C160 Ag3 57.7(5)
C189 C160 Ag3 127.9(5)
C162 C161 Au12 176.5(7)
C162 C161 Ag3 93.8(6)
Au12 C161 Ag3 87.4(3)
C161 C162 C179 176.8(8)
C161 C162 Ag3 59.5(5)
C179 C162 Ag3 123.3(6)
C164 C163 Au10 176.2(9)
C164 C163 Ag4 92.9(7)
Au10 C163 Ag4 86.7(3)
C163 C164 C199 175.4(9)
C163 C164 Ag4 61.0(6)
C199 C164 Ag4 121.2(6)
C166 C165 Au11 175.1(8)
C166 C165 Ag4 93.5(6)
Au11 C165 Ag4 87.1(3)
C165 C166 C219 175.2(9)
C165 C166 Ag4 59.6(5)
C219 C166 Ag4 120.8(5)
C168 C167 Au12 173.3(8)
C168 C167 Ag4 92.7(6)
Au12 C167 Ag4 85.9(3)
C167 C168 C209 174.6(9)
C167 C168 Ag4 60.5(5)
C209 C168 Ag4 120.4(6)
O7 C169 C157 108.9(6)
O7 C169 C170 107.2(7)
C157 C169 C170 111.5(7)
O7 C169 C174 110.7(7)
C157 C169 C174 114.7(8)
C170 C169 C174 103.6(7)
C171 C170 C169 100.9(7)
C171 C170 H17C 111.6
C169 C170 H17C 111.6
C171 C170 H17D 111.6
C169 C170 H17D 111.6
H17C C170 H17D 109.4
C172 C171 C175 103.5(9)
C172 C171 C170 109.0(8)
C175 C171 C170 103.2(7)
C172 C171 H171 113.4
C175 C171 H171 113.4
C170 C171 H171 113.4
C171 C172 C173 101.3(8)
C171 C172 H17E 111.5
C173 C172 H17E 111.5
C171 C172 H17F 111.5
C173 C172 H17F 111.5
H17E C172 H17F 109.3
C174 C173 C172 104.5(8)
C174 C173 H17G 110.9
C172 C173 H17G 110.9
C174 C173 H17H 110.9
C172 C173 H17H 110.9
H17G C173 H17H 108.9
C178 C174 C173 116.0(9)
C178 C174 C175 116.9(9)
C173 C174 C175 101.1(8)
C178 C174 C169 113.4(8)
C173 C174 C169 105.1(7)
C175 C174 C169 102.6(7)
C176 C175 C174 114.5(10)
C176 C175 C177 103.7(9)
C174 C175 C177 116.0(8)
C176 C175 C171 114.4(8)
C174 C175 C171 93.8(7)
C177 C175 C171 115.0(9)
C175 C176 H17I 109.5
C175 C176 H17J 109.5
H17I C176 H17J 109.5
C175 C176 H17K 109.5
H17I C176 H17K 109.5
H17J C176 H17K 109.5
C175 C177 H17L 109.5
C175 C177 H17M 109.5
H17L C177 H17M 109.5
C175 C177 H17N 109.5
H17L C177 H17N 109.5
H17M C177 H17N 109.5
C174 C178 H17O 109.5
C174 C178 H17P 109.5
H17O C178 H17P 109.5
C174 C178 H17Q 109.5
H17O C178 H17Q 109.5
H17P C178 H17Q 109.5
O8 C179 C162 108.0(7)
O8 C179 C184 112.7(7)
C162 C179 C184 113.9(7)
O8 C179 C180 106.9(7)
C162 C179 C180 114.8(8)
C184 C179 C180 100.2(7)
C181 C180 C179 103.6(8)
C181 C180 H18A 111.0
C179 C180 H18A 111.0
C181 C180 H18B 111.0
C179 C180 H18B 111.0
H18A C180 H18B 109.0
C182 C181 C180 108.5(8)
C182 C181 C185 104.4(9)
C180 C181 C185 102.4(8)
C182 C181 H181 113.5
C180 C181 H181 113.5
C185 C181 H181 113.5
C181 C182 C183 102.6(8)
C181 C182 H18C 111.2
C183 C182 H18C 111.2
C181 C182 H18D 111.2
C183 C182 H18D 111.2
H18C C182 H18D 109.2
C184 C183 C182 103.0(8)
C184 C183 H18E 111.2
C182 C183 H18E 111.2
C184 C183 H18F 111.2
C182 C183 H18F 111.2
H18E C183 H18F 109.1
C183 C184 C188 112.8(8)
C183 C184 C185 102.4(8)
C188 C184 C185 117.2(9)
C183 C184 C179 106.7(8)
C188 C184 C179 112.1(7)
C185 C184 C179 104.6(8)
C187 C185 C186 106.9(9)
C187 C185 C181 116.1(10)
C186 C185 C181 113.5(10)
C187 C185 C184 116.9(9)
C186 C185 C184 112.1(10)
C181 C185 C184 91.0(8)
C185 C186 H18G 109.5
C185 C186 H18H 109.5
H18G C186 H18H 109.5
C185 C186 H18J 109.5
H18G C186 H18J 109.5
H18H C186 H18J 109.5
C185 C187 H18K 109.5
C185 C187 H18L 109.5
H18K C187 H18L 109.5
C185 C187 H18M 109.5
H18K C187 H18M 109.5
H18L C187 H18M 109.5
C184 C188 H18N 109.5
C184 C188 H18O 109.5
H18N C188 H18O 109.5
C184 C188 H18P 109.5
H18N C188 H18P 109.5
H18O C188 H18P 109.5
O9 C189 C160 107.0(7)
O9 C189 C190 107.1(6)
C160 C189 C190 118.0(7)
O9 C189 C194 111.2(7)
C160 C189 C194 110.9(7)
C190 C189 C194 102.5(7)
C191 C190 C189 105.0(8)
C191 C190 H19A 110.7
C189 C190 H19A 110.7
C191 C190 H19B 110.7
C189 C190 H19B 110.7
H19A C190 H19B 108.8
C195 C191 C190 102.6(8)
C195 C191 C192 102.2(9)
C190 C191 C192 105.5(8)
C195 C191 H191 115.0
C190 C191 H191 115.0
C192 C191 H191 115.0
C193 C192 C191 102.3(8)
C193 C192 H19C 111.3
C191 C192 H19C 111.3
C193 C192 H19D 111.3
C191 C192 H19D 111.3
H19C C192 H19D 109.2
C192 C193 C194 105.0(8)
C192 C193 H19E 110.8
C194 C193 H19E 110.8
C192 C193 H19F 110.8
C194 C193 H19F 110.8
H19E C193 H19F 108.8
C198 C194 C195 122.0(9)
C198 C194 C193 114.4(8)
C195 C194 C193 100.7(8)
C198 C194 C189 112.1(8)
C195 C194 C189 100.8(7)
C193 C194 C189 104.6(8)
C191 C195 C194 95.7(8)
C191 C195 C197 118.4(10)
C194 C195 C197 113.0(10)
C191 C195 C196 116.5(11)
C194 C195 C196 110.0(9)
C197 C195 C196 103.3(10)
C195 C196 H19G 109.5
C195 C196 H19H 109.5
H19G C196 H19H 109.5
C195 C196 H19J 109.5
H19G C196 H19J 109.5
H19H C196 H19J 109.5
C195 C197 H19K 109.5
C195 C197 H19L 109.5
H19K C197 H19L 109.5
C195 C197 H19M 109.5
H19K C197 H19M 109.5
H19L C197 H19M 109.5
C194 C198 H19N 109.5
C194 C198 H19O 109.5
H19N C198 H19O 109.5
C194 C198 H19P 109.5
H19N C198 H19P 109.5
H19O C198 H19P 109.5
O10 C199 C164 108.1(7)
O10 C199 C204 112.8(7)
C164 C199 C204 111.6(8)
O10 C199 C200 108.8(8)
C164 C199 C200 113.0(8)
C204 C199 C200 102.5(7)
C201 C200 C199 102.7(9)
C201 C200 H20D 111.2
C199 C200 H20D 111.2
C201 C200 H20E 111.2
C199 C200 H20E 111.2
H20D C200 H20E 109.1
C200 C201 C205 102.7(8)
C200 C201 C202 108.8(9)
C205 C201 C202 101.9(11)
C200 C201 H201 114.1
C205 C201 H201 114.1
C202 C201 H201 114.1
C203 C202 C201 103.9(9)
C203 C202 H20F 111.0
C201 C202 H20F 111.0
C203 C202 H20G 111.0
C201 C202 H20G 111.0
H20F C202 H20G 109.0
C202 C203 C204 103.8(10)
C202 C203 H20H 111.0
C204 C203 H20H 111.0
C202 C203 H20I 111.0
C204 C203 H20I 111.0
H20H C203 H20I 109.0
C208 C204 C199 111.8(8)
C208 C204 C203 112.7(10)
C199 C204 C203 108.0(8)
C208 C204 C205 119.7(9)
C199 C204 C205 102.3(9)
C203 C204 C205 101.1(8)
C201 C205 C207 114.4(12)
C201 C205 C206 113.4(9)
C207 C205 C206 106.8(9)
C201 C205 C204 92.3(8)
C207 C205 C204 116.9(8)
C206 C205 C204 112.9(12)
C205 C206 H20J 109.5
C205 C206 H20K 109.5
H20J C206 H20K 109.5
C205 C206 H20L 109.5
H20J C206 H20L 109.5
H20K C206 H20L 109.5
C205 C207 H20M 109.5
C205 C207 H20N 109.5
H20M C207 H20N 109.5
C205 C207 H20O 109.5
H20M C207 H20O 109.5
H20N C207 H20O 109.5
C204 C208 H20P 109.5
C204 C208 H20Q 109.5
H20P C208 H20Q 109.5
C204 C208 H20R 109.5
H20P C208 H20R 109.5
H20Q C208 H20R 109.5
O11 C209 C168 108.2(7)
O11 C209 C210 108.1(7)
C168 C209 C210 113.0(8)
O11 C209 C214 111.0(7)
C168 C209 C214 115.2(7)
C210 C209 C214 101.1(7)
C211 C210 C209 104.7(7)
C211 C210 H21D 110.8
C209 C210 H21D 110.8
C211 C210 H21E 110.8
C209 C210 H21E 110.8
H21D C210 H21E 108.9
C212 C211 C210 109.4(8)
C212 C211 C215 103.9(8)
C210 C211 C215 100.7(8)
C212 C211 H211 113.9
C210 C211 H211 113.9
C215 C211 H211 113.9
C211 C212 C213 102.6(8)
C211 C212 H21F 111.2
C213 C212 H21F 111.2
C211 C212 H21G 111.2
C213 C212 H21G 111.2
H21F C212 H21G 109.2
C214 C213 C212 104.4(7)
C214 C213 H21H 110.9
C212 C213 H21H 110.9
C214 C213 H21I 110.9
C212 C213 H21I 110.9
H21H C213 H21I 108.9
C218 C214 C215 118.3(8)
C218 C214 C213 116.3(8)
C215 C214 C213 101.1(8)
C218 C214 C209 112.3(8)
C215 C214 C209 102.6(7)
C213 C214 C209 104.4(7)
C217 C215 C214 118.0(8)
C217 C215 C216 106.4(8)
C214 C215 C216 113.7(8)
C217 C215 C211 114.6(8)
C214 C215 C211 93.6(7)
C216 C215 C211 110.1(8)
C215 C216 H21J 109.5
C215 C216 H21K 109.5
H21J C216 H21K 109.5
C215 C216 H21L 109.5
H21J C216 H21L 109.5
H21K C216 H21L 109.5
C215 C217 H21M 109.5
C215 C217 H21N 109.5
H21M C217 H21N 109.5
C215 C217 H21O 109.5
H21M C217 H21O 109.5
H21N C217 H21O 109.5
C214 C218 H21P 109.5
C214 C218 H21Q 109.5
H21P C218 H21Q 109.5
C214 C218 H21R 109.5
H21P C218 H21R 109.5
H21Q C218 H21R 109.5
O12 C219 C166 108.0(6)
O12 C219 C220 109.5(7)
C166 C219 C220 113.1(8)
O12 C219 C224 111.8(7)
C166 C219 C224 111.7(7)
C220 C219 C224 102.8(7)
C221 C220 C219 104.3(8)
C221 C220 H22D 110.9
C219 C220 H22D 110.9
C221 C220 H22E 110.9
C219 C220 H22E 110.9
H22D C220 H22E 108.9
C220 C221 C225 103.3(8)
C220 C221 C222 107.5(8)
C225 C221 C222 102.4(9)
C220 C221 H221 114.1
C225 C221 H221 114.1
C222 C221 H221 114.1
C223 C222 C221 102.0(8)
C223 C222 H22F 111.4
C221 C222 H22F 111.4
C223 C222 H22G 111.4
C221 C222 H22G 111.4
H22F C222 H22G 109.2
C224 C223 C222 105.2(9)
C224 C223 H22H 110.7
C222 C223 H22H 110.7
C224 C223 H22I 110.7
C222 C223 H22I 110.7
H22H C223 H22I 108.8
C228 C224 C223 116.0(10)
C228 C224 C225 116.0(10)
C223 C224 C225 101.1(8)
C228 C224 C219 114.6(8)
C223 C224 C219 105.9(8)
C225 C224 C219 101.1(8)
C226 C225 C227 104.1(9)
C226 C225 C221 112.6(9)
C227 C225 C221 115.4(11)
C226 C225 C224 116.1(10)
C227 C225 C224 116.1(9)
C221 C225 C224 92.9(7)
C225 C226 H22J 109.5
C225 C226 H22K 109.5
H22J C226 H22K 109.5
C225 C226 H22L 109.5
H22J C226 H22L 109.5
H22K C226 H22L 109.5
C225 C227 H22M 109.5
C225 C227 H22N 109.5
H22M C227 H22N 109.5
C225 C227 H22O 109.5
H22M C227 H22O 109.5
H22N C227 H22O 109.5
C224 C228 H22P 109.5
C224 C228 H22Q 109.5
H22P C228 H22Q 109.5
C224 C228 H22R 109.5
H22P C228 H22R 109.5
H22Q C228 H22R 109.5
C230 C229 C234 118.8(15)
C230 C229 P7 124.8(12)
C234 C229 P7 116.3(12)
C229 C230 C231 123.7(15)
C229 C230 H230 118.2
C231 C230 H230 118.2
C232 C231 C230 115.6(15)
C232 C231 H231 122.2
C230 C231 H231 122.2
C233 C232 C231 120.6(15)
C233 C232 H232 119.7
C231 C232 H232 119.7
C232 C233 C234 120.2(16)
C232 C233 H233 119.9
C234 C233 H233 119.9
C229 C234 C233 119.5(15)
C229 C234 H234 120.2
C233 C234 H234 120.2
C240 C235 C236 118.5(10)
C240 C235 P7 123.2(7)
C236 C235 P7 118.0(8)
C235 C236 C237 115.9(12)
C235 C236 H236 122.1
C237 C236 H236 122.1
C238 C237 C236 123.3(13)
C238 C237 H237 118.4
C236 C237 H237 118.4
C237 C238 C239 120.6(13)
C237 C238 H238 119.7
C239 C238 H238 119.7
C240 C239 C238 117.3(12)
C240 C239 H239 121.3
C238 C239 H239 121.3
C239 C240 C235 124.1(11)
C239 C240 H240 118.0
C235 C240 H240 118.0
C242 C241 C246 117.8(7)
C242 C241 P8 119.6(6)
C246 C241 P8 122.2(6)
C243 C242 C241 123.1(8)
C243 C242 H242 118.4
C241 C242 H242 118.4
C242 C243 C244 119.5(9)
C242 C243 H243 120.3
C244 C243 H243 120.3
C243 C244 C245 121.1(9)
C243 C244 H244 119.5
C245 C244 H244 119.5
C244 C245 C246 118.5(8)
C244 C245 H245 120.8
C246 C245 H245 120.8
C241 C246 C245 119.9(8)
C241 C246 H246 120.0
C245 C246 H246 120.0
C252 C247 C248 115.2(10)
C252 C247 P8 121.7(8)
C248 C247 P8 123.0(8)
C247 C248 C249 123.0(10)
C247 C248 H248 118.5
C249 C248 H248 118.5
C250 C249 C248 120.3(11)
C250 C249 H249 119.9
C248 C249 H249 119.9
C249 C250 C251 120.8(10)
C249 C250 H250 119.6
C251 C250 H250 119.6
C252 C251 C250 117.1(10)
C252 C251 H251 121.4
C250 C251 H251 121.4
C247 C252 C251 123.3(10)
C247 C252 H252 118.4
C251 C252 H252 118.4
C258 C253 C254 116.8(19)
C258 C253 P9 122.4(17)
C254 C253 P9 120.1(16)
C253 C254 C255 123.0(19)
C253 C254 H254 118.5
C255 C254 H254 118.5
C254 C255 C256 115.1(18)
C254 C255 H255 122.5
C256 C255 H255 122.5
C257 C256 C255 120.9(19)
C257 C256 H256 119.6
C255 C256 H256 119.6
C256 C257 C258 123(2)
C256 C257 H257 118.7
C258 C257 H257 118.7
C253 C258 C257 120.8(19)
C253 C258 H258 119.6
C257 C258 H258 119.6
C454 C453 C458 120.0
C454 C453 P9 124.0(7)
C458 C453 P9 115.9(7)
C455 C454 C453 120.0
C455 C454 H454 120.0
C453 C454 H454 120.0
C456 C455 C454 120.0
C456 C455 H455 120.0
C454 C455 H455 120.0
C457 C456 C455 120.0
C457 C456 H456 120.0
C455 C456 H456 120.0
C456 C457 C458 120.0
C456 C457 H457 120.0
C458 C457 H457 120.0
C457 C458 C453 120.0
C457 C458 H458 120.0
C453 C458 H458 120.0
C264 C259 C260 117.6(9)
C264 C259 P9 119.3(7)
C260 C259 P9 123.1(8)
C261 C260 C259 120.5(11)
C261 C260 H260 119.7
C259 C260 H260 119.7
C260 C261 C262 119.5(10)
C260 C261 H261 120.2
C262 C261 H261 120.2
C263 C262 C261 120.5(11)
C263 C262 H262 119.7
C261 C262 H262 119.7
C262 C263 C264 121.9(11)
C262 C263 H263 119.1
C264 C263 H263 119.1
C263 C264 C259 119.8(10)
C263 C264 H264 120.1
C259 C264 H264 120.1
C270 C265 C266 117.6(8)
C270 C265 P10 122.7(6)
C266 C265 P10 119.5(6)
C267 C266 C265 120.5(9)
C267 C266 H266 119.8
C265 C266 H266 119.8
C266 C267 C268 121.8(10)
C266 C267 H267 119.1
C268 C267 H267 119.1
C269 C268 C267 117.5(9)
C269 C268 H268 121.2
C267 C268 H268 121.2
C268 C269 C270 122.0(9)
C268 C269 H269 119.0
C270 C269 H269 119.0
C265 C270 C269 120.4(8)
C265 C270 H270 119.8
C269 C270 H270 119.8
C276 C271 C272 118.6(8)
C276 C271 P10 120.5(7)
C272 C271 P10 120.9(6)
C273 C272 C271 119.5(8)
C273 C272 H272 120.3
C271 C272 H272 120.3
C274 C273 C272 119.8(9)
C274 C273 H273 120.1
C272 C273 H273 120.1
C273 C274 C275 121.2(9)
C273 C274 H274 119.4
C275 C274 H274 119.4
C274 C275 C276 121.3(9)
C274 C275 H275 119.4
C276 C275 H275 119.4
C271 C276 C275 119.6(9)
C271 C276 H276 120.2
C275 C276 H276 120.2
C278 C277 C282 118.3(12)
C278 C277 P11 119.6(9)
C282 C277 P11 122.0(10)
C277 C278 C279 119.4(12)
C277 C278 H278 120.3
C279 C278 H278 120.3
C280 C279 C278 118.7(12)
C280 C279 H279 120.7
C278 C279 H279 120.7
C281 C280 C279 121.0(12)
C281 C280 H280 119.5
C279 C280 H280 119.5
C280 C281 C282 121.2(12)
C280 C281 H281 119.4
C282 C281 H281 119.4
C281 C282 C277 120.5(12)
C281 C282 H282 119.7
C277 C282 H282 119.7
C284 C283 C288 118.9(8)
C284 C283 P11 118.8(6)
C288 C283 P11 122.1(7)
C285 C284 C283 121.4(8)
C285 C284 H284 119.3
C283 C284 H284 119.3
C284 C285 C286 119.5(8)
C284 C285 H285 120.3
C286 C285 H285 120.3
C287 C286 C285 120.6(9)
C287 C286 H286 119.7
C285 C286 H286 119.7
C286 C287 C288 119.1(8)
C286 C287 H287 120.4
C288 C287 H287 120.4
C283 C288 C287 120.3(8)
C283 C288 H288 119.9
C287 C288 H288 119.9
C294 C289 C290 118.7(8)
C294 C289 P12 120.2(7)
C290 C289 P12 120.9(7)
C291 C290 C289 121.2(8)
C291 C290 H290 119.4
C289 C290 H290 119.4
C290 C291 C292 117.8(8)
C290 C291 H291 121.1
C292 C291 H291 121.1
C293 C292 C291 122.6(9)
C293 C292 H292 118.7
C291 C292 H292 118.7
C292 C293 C294 119.7(9)
C292 C293 H293 120.2
C294 C293 H293 120.2
C293 C294 C289 119.9(9)
C293 C294 H294 120.1
C289 C294 H294 120.1
C296 C295 C300 116.6(12)
C296 C295 P12 120.7(10)
C300 C295 P12 122.0(11)
C295 C296 C297 121.9(12)
C295 C296 H296 119.1
C297 C296 H296 119.1
C298 C297 C296 120.0(12)
C298 C297 H297 120.0
C296 C297 H297 120.0
C299 C298 C297 117.6(13)
C299 C298 H298 121.2
C297 C298 H298 121.2
C298 C299 C300 121.9(12)
C298 C299 H299 119.0
C300 C299 H299 119.0
C295 C300 C299 120.9(13)
C295 C300 H300 119.6
C299 C300 H300 119.6
C302 C301 P7 115.4(6)
C302 C301 H30D 108.4
P7 C301 H30D 108.4
C302 C301 H30E 108.4
P7 C301 H30E 108.4
H30D C301 H30E 107.5
C301 C302 C303 110.4(7)
C301 C302 H30F 109.6
C303 C302 H30F 109.6
C301 C302 H30G 109.6
C303 C302 H30G 109.6
H30F C302 H30G 108.1
C304 C303 C302 110.2(7)
C304 C303 H30H 109.6
C302 C303 H30H 109.6
C304 C303 H30I 109.6
C302 C303 H30I 109.6
H30H C303 H30I 108.1
C303 C304 P8 116.3(6)
C303 C304 H30J 108.2
P8 C304 H30J 108.2
C303 C304 H30K 108.2
P8 C304 H30K 108.2
H30J C304 H30K 107.4
C306 C305 P9 116.5(6)
C306 C305 H30L 108.2
P9 C305 H30L 108.2
C306 C305 H30M 108.2
P9 C305 H30M 108.2
H30L C305 H30M 107.3
C307 C306 C305 112.5(7)
C307 C306 H30N 109.1
C305 C306 H30N 109.1
C307 C306 H30O 109.1
C305 C306 H30O 109.1
H30N C306 H30O 107.8
C306 C307 C308 112.2(7)
C306 C307 H30P 109.2
C308 C307 H30P 109.2
C306 C307 H30Q 109.2
C308 C307 H30Q 109.2
H30P C307 H30Q 107.9
C307 C308 P10 119.3(6)
C307 C308 H30R 107.5
P10 C308 H30R 107.5
C307 C308 H30S 107.5
P10 C308 H30S 107.5
H30R C308 H30S 107.0
C310 C309 P11 115.9(6)
C310 C309 H30T 108.3
P11 C309 H30T 108.3
C310 C309 H30U 108.3
P11 C309 H30U 108.3
H30T C309 H30U 107.4
C309 C310 C311 110.5(7)
C309 C310 H31D 109.5
C311 C310 H31D 109.5
C309 C310 H31E 109.5
C311 C310 H31E 109.5
H31D C310 H31E 108.1
C312 C311 C310 111.1(7)
C312 C311 H31F 109.4
C310 C311 H31F 109.4
C312 C311 H31G 109.4
C310 C311 H31G 109.4
H31F C311 H31G 108.0
C311 C312 P12 117.3(6)
C311 C312 H31H 108.0
P12 C312 H31H 108.0
C311 C312 H31I 108.0
P12 C312 H31I 108.0
H31H C312 H31I 107.2
C314 C313 H91A 109.5
C314 C313 H91B 109.5
H91A C313 H91B 109.5
C314 C313 H91C 109.5
H91A C313 H91C 109.5
H91B C313 H91C 109.5
O40 C314 C313 109.1(12)
O40 C314 H91D 109.9
C313 C314 H91D 109.9
O40 C314 H91E 109.9
C313 C314 H91E 109.9
H91D C314 H91E 108.3
C316 O40 C314 112.2(10)
O40 C316 C317 111.1(11)
O40 C316 H91H 109.4
C317 C316 H91H 109.4
O40 C316 H91I 109.4
C317 C316 H91I 109.4
H91H C316 H91I 108.0
C316 C317 H31J 109.5
C316 C317 H31K 109.5
H31J C317 H31K 109.5
C316 C317 H31L 109.5
H31J C317 H31L 109.5
H31K C317 H31L 109.5
C13 O1 H1 109.5
C23 O2 H2 109.5
C33 O3 H3 109.5
C43 O4 H4 109.5
C53 O5 H5 109.5
C63 O6 H6 109.5
C169 O7 H7 109.5
C179 O8 H8 109.5
C189 O9 H9 109.5
C199 O10 H10 109.5
C209 O11 H11 109.5
C219 O12 H12 109.5
C79 P1 C73 97.4(7)
C79 P1 C145 106.6(7)
C73 P1 C145 109.1(5)
C79 P1 C479 15.2(7)
C73 P1 C479 111.7(7)
C145 P1 C479 96.2(6)
C79 P1 Au1 109.9(6)
C73 P1 Au1 113.6(4)
C145 P1 Au1 118.1(3)
C479 P1 Au1 106.8(6)
C91 P2 C148 104.8(5)
C91 P2 C85 103.2(5)
C148 P2 C85 107.9(4)
C91 P2 Au2 109.9(4)
C148 P2 Au2 118.0(2)
C85 P2 Au2 111.8(3)
C149 P3 C103 105.0(4)
C149 P3 C97 107.4(4)
C103 P3 C97 103.1(4)
C149 P3 Au2 117.2(3)
C103 P3 Au2 108.7(2)
C97 P3 Au2 114.2(3)
C109 P4 C115 103.5(4)
C109 P4 C152 102.5(4)
C115 P4 C152 108.3(4)
C109 P4 Au3 111.3(3)
C115 P4 Au3 112.9(3)
C152 P4 Au3 117.1(3)
C121 P5 C153 108.2(4)
C121 P5 C127 105.6(4)
C153 P5 C127 104.3(4)
C121 P5 Au3 110.9(3)
C153 P5 Au3 120.2(3)
C127 P5 Au3 106.5(3)
C133 P6 C156 108.8(4)
C133 P6 C139 103.9(4)
C156 P6 C139 104.7(4)
C133 P6 Au1 109.8(3)
C156 P6 Au1 117.7(3)
C139 P6 Au1 111.1(3)
C229 P7 C235 105.1(6)
C229 P7 C301 105.8(6)
C235 P7 C301 109.0(4)
C229 P7 Au7 105.7(5)
C235 P7 Au7 111.7(3)
C301 P7 Au7 118.6(3)
C247 P8 C241 103.9(4)
C247 P8 C304 103.4(4)
C241 P8 C304 108.1(4)
C247 P8 Au8 110.9(4)
C241 P8 Au8 111.4(3)
C304 P8 Au8 118.0(3)
C253 P9 C259 102.4(8)
C253 P9 C305 102.3(8)
C259 P9 C305 108.5(4)
C253 P9 C453 9.1(10)
C259 P9 C453 109.1(5)
C305 P9 C453 105.1(5)
C253 P9 Au8 110.9(7)
C259 P9 Au8 111.2(3)
C305 P9 Au8 119.8(3)
C453 P9 Au8 102.4(4)
C265 P10 C271 104.0(4)
C265 P10 C308 107.5(4)
C271 P10 C308 103.8(4)
C265 P10 Au9 109.8(3)
C271 P10 Au9 110.8(3)
C308 P10 Au9 119.8(3)
C283 P11 C277 105.9(5)
C283 P11 C309 109.0(4)
C277 P11 C309 101.4(6)
C283 P11 Au9 112.8(3)
C277 P11 Au9 109.0(5)
C309 P11 Au9 117.5(3)
C295 P12 C289 106.4(5)
C295 P12 C312 105.5(5)
C289 P12 C312 107.4(4)
C295 P12 Au7 106.6(5)
C289 P12 Au7 111.4(3)
C312 P12 Au7 118.9(2)
C3 Ag1 C1 124.0(3)
C3 Ag1 C5 119.8(3)
C1 Ag1 C5 116.2(3)
C3 Ag1 C4 26.3(3)
C1 Ag1 C4 122.6(3)
C5 Ag1 C4 113.6(3)
C3 Ag1 Au4 117.99(18)
C1 Ag1 Au4 43.4(2)
C5 Ag1 Au4 105.3(2)
C4 Ag1 Au4 138.30(18)
C3 Ag1 Au6 106.46(19)
C1 Ag1 Au6 115.0(2)
C5 Ag1 Au6 42.3(2)
C4 Ag1 Au6 120.73(17)
Au4 Ag1 Au6 79.24(2)
C3 Ag1 Au5 41.87(19)
C1 Ag1 Au5 112.3(2)
C5 Ag1 Au5 114.7(2)
C4 Ag1 Au5 68.15(19)
Au4 Ag1 Au5 82.55(2)
Au6 Ag1 Au5 78.830(19)
C11 Ag2 C7 117.7(3)
C11 Ag2 C9 118.1(3)
C7 Ag2 C9 124.2(3)
C11 Ag2 C8 110.9(3)
C7 Ag2 C8 26.4(3)
C9 Ag2 C8 124.1(3)
C11 Ag2 Au5 107.6(2)
C7 Ag2 Au5 117.2(2)
C9 Ag2 Au5 42.4(2)
C8 Ag2 Au5 138.15(18)
C11 Ag2 Au6 43.1(2)
C7 Ag2 Au6 104.7(2)
C9 Ag2 Au6 115.4(2)
C8 Ag2 Au6 118.54(18)
Au5 Ag2 Au6 80.32(2)
C11 Ag2 Au4 114.04(19)
C7 Ag2 Au4 41.5(2)
C9 Ag2 Au4 111.4(2)
C8 Ag2 Au4 67.9(2)
Au5 Ag2 Au4 81.97(2)
Au6 Ag2 Au4 77.91(2)
C159 Ag3 C158 124.0(3)
C159 Ag3 C161 117.6(3)
C158 Ag3 C161 118.0(3)
C159 Ag3 C157 113.3(3)
C158 Ag3 C157 26.9(3)
C161 Ag3 C157 125.4(3)
C159 Ag3 C160 27.1(3)
C158 Ag3 C160 130.0(3)
C161 Ag3 C160 108.1(3)
C157 Ag3 C160 108.1(3)
C159 Ag3 C162 123.5(3)
C158 Ag3 C162 109.3(3)
C161 Ag3 C162 26.7(3)
C157 Ag3 C162 105.5(3)
C160 Ag3 C162 102.9(2)
C159 Ag3 Au11 41.7(2)
C158 Ag3 Au11 102.8(2)
C161 Ag3 Au11 118.5(2)
C157 Ag3 Au11 112.06(19)
C160 Ag3 Au11 68.80(17)
C162 Ag3 Au11 142.33(19)
C159 Ag3 Au10 120.7(2)
C158 Ag3 Au10 41.8(2)
C161 Ag3 Au10 99.8(2)
C157 Ag3 Au10 68.6(2)
C160 Ag3 Au10 145.83(17)
C162 Ag3 Au10 110.79(18)
Au11 Ag3 Au10 80.84(2)
C159 Ag3 Au12 99.9(2)
C158 Ag3 Au12 116.6(2)
C161 Ag3 Au12 41.9(2)
C157 Ag3 Au12 141.4(2)
C160 Ag3 Au12 110.33(18)
C162 Ag3 Au12 68.59(19)
Au11 Ag3 Au12 79.84(2)
Au10 Ag3 Au12 77.99(2)
C165 Ag4 C167 122.7(3)
C165 Ag4 C163 121.8(3)
C167 Ag4 C163 115.1(3)
C165 Ag4 C166 26.9(3)
C167 Ag4 C166 129.2(3)
C163 Ag4 C166 111.4(3)
C165 Ag4 C164 128.3(3)
C167 Ag4 C164 105.7(3)
C163 Ag4 C164 26.2(3)
C166 Ag4 C164 107.0(3)
C165 Ag4 C168 112.0(3)
C167 Ag4 C168 26.8(3)
C163 Ag4 C168 122.7(3)
C166 Ag4 C168 107.5(3)
C164 Ag4 C168 102.7(3)
C165 Ag4 Au11 41.8(2)
C167 Ag4 Au11 102.9(2)
C163 Ag4 Au11 120.1(3)
C166 Ag4 Au11 68.66(19)
C164 Ag4 Au11 144.5(2)
C168 Ag4 Au11 112.29(18)
C165 Ag4 Au12 119.7(2)
C167 Ag4 Au12 42.2(2)
C163 Ag4 Au12 98.0(2)
C166 Ag4 Au12 144.88(19)
C164 Ag4 Au12 107.78(19)
C168 Ag4 Au12 68.9(2)
Au11 Ag4 Au12 80.29(2)
C165 Ag4 Au10 101.9(2)
C167 Ag4 Au10 116.5(2)
C163 Ag4 Au10 41.8(2)
C166 Ag4 Au10 111.36(19)
C164 Ag4 Au10 68.0(2)
C168 Ag4 Au10 141.03(18)
Au11 Ag4 Au10 80.63(2)
Au12 Ag4 Au10 77.97(2)
P6 Au1 P1 167.80(7)
P6 Au1 Au4 95.84(5)
P1 Au1 Au4 95.73(6)
P3 Au2 P2 167.80(7)
P3 Au2 Au5 95.53(5)
P2 Au2 Au5 96.31(5)
P4 Au3 P5 166.47(7)
P4 Au3 Au6 98.91(5)
P5 Au3 Au6 94.62(5)
C7 Au4 C1 174.2(3)
C7 Au4 Au1 93.7(2)
C1 Au4 Au1 80.4(2)
C7 Au4 Ag1 133.4(2)
C1 Au4 Ag1 52.4(2)
Au1 Au4 Ag1 132.849(19)
C7 Au4 Ag2 50.1(2)
C1 Au4 Ag2 135.6(2)
Au1 Au4 Ag2 143.02(2)
Ag1 Au4 Ag2 83.81(2)
C9 Au5 C3 174.3(3)
C9 Au5 Au2 91.8(2)
C3 Au5 Au2 82.5(2)
C9 Au5 Ag2 52.2(2)
C3 Au5 Ag2 133.5(2)
Au2 Au5 Ag2 143.849(19)
C9 Au5 Ag1 135.5(2)
C3 Au5 Ag1 50.2(2)
Au2 Au5 Ag1 132.222(19)
Ag2 Au5 Ag1 83.89(2)
C5 Au6 C11 173.5(3)
C5 Au6 Au3 89.1(2)
C11 Au6 Au3 84.5(2)
C5 Au6 Ag2 134.9(2)
C11 Au6 Ag2 51.5(2)
Au3 Au6 Ag2 135.834(18)
C5 Au6 Ag1 51.6(2)
C11 Au6 Ag1 134.9(2)
Au3 Au6 Ag1 139.94(2)
Ag2 Au6 Ag1 84.13(2)
P12 Au7 P7 165.63(8)
P12 Au7 Au10 97.68(5)
P7 Au7 Au10 96.50(5)
P8 Au8 P9 165.09(7)
P8 Au8 Au11 101.60(5)
P9 Au8 Au11 93.16(5)
P11 Au9 P10 167.20(7)
P11 Au9 Au12 95.61(5)
P10 Au9 Au12 96.50(5)
C158 Au10 C163 176.9(3)
C158 Au10 Au7 85.1(2)
C163 Au10 Au7 91.8(3)
C158 Au10 Ag3 50.9(2)
C163 Au10 Ag3 132.0(3)
Au7 Au10 Ag3 134.49(2)
C158 Au10 Ag4 131.6(2)
C163 Au10 Ag4 51.5(2)
Au7 Au10 Ag4 141.07(2)
Ag3 Au10 Ag4 84.38(2)
C165 Au11 C159 177.9(3)
C165 Au11 Au8 86.7(2)
C159 Au11 Au8 91.4(2)
C165 Au11 Ag4 51.1(2)
C159 Au11 Ag4 130.6(2)
Au8 Au11 Ag4 136.846(18)
C165 Au11 Ag3 132.1(2)
C159 Au11 Ag3 50.0(2)
Au8 Au11 Ag3 137.54(2)
Ag4 Au11 Ag3 85.19(2)
C161 Au12 C167 175.8(3)
C161 Au12 Au9 80.2(2)
C167 Au12 Au9 95.6(2)
C161 Au12 Ag4 132.3(2)
C167 Au12 Ag4 51.9(2)
Au9 Au12 Ag4 146.96(2)
C161 Au12 Ag3 50.6(2)
C167 Au12 Ag3 133.1(2)
Au9 Au12 Ag3 128.402(19)
Ag4 Au12 Ag3 84.42(2)
O16 Cl1 O13 111.3(4)
O16 Cl1 O14 108.6(5)
O13 Cl1 O14 108.8(5)
O16 Cl1 O15 111.6(5)
O13 Cl1 O15 107.9(4)
O14 Cl1 O15 108.5(5)
O20 Cl2 O19 110.4(4)
O20 Cl2 O17 110.4(4)
O19 Cl2 O17 110.0(4)
O20 Cl2 O18 107.8(6)
O19 Cl2 O18 107.5(4)
O17 Cl2 O18 110.7(5)
O21 Cl3 O23 109.0(6)
O21 Cl3 O22 114.2(7)
O23 Cl3 O22 111.3(5)
O21 Cl3 O24 106.7(6)
O23 Cl3 O24 110.6(6)
O22 Cl3 O24 104.9(6)
C319 C318 H31M 109.5
C319 C318 H31N 109.5
H31M C318 H31N 109.5
C319 C318 H31O 109.5
H31M C318 H31O 109.5
H31N C318 H31O 109.5
C318 C319 O39 118(2)
C318 C319 H31P 107.9
O39 C319 H31P 107.9
C318 C319 H31Q 107.9
O39 C319 H31Q 107.9
H31P C319 H31Q 107.2
C321 O39 C319 129(2)
O39 C321 C322 128(2)
O39 C321 H32D 105.4
C322 C321 H32D 105.4
O39 C321 H32E 105.4
C322 C321 H32E 105.4
H32D C321 H32E 106.0
C321 C322 H32F 109.5
C321 C322 H32G 109.5
H32F C322 H32G 109.5
C321 C322 H32H 109.5
H32F C322 H32H 109.5
H32G C322 H32H 109.5
Cl7 C320 Cl8 114.3(11)
Cl7 C320 H32I 108.7
Cl8 C320 H32I 108.7
Cl7 C320 H32J 108.7
Cl8 C320 H32J 108.7
H32I C320 H32J 107.6
C324 O41 C326 123.2(13)
O41 C326 C327 132.1(15)
O41 C326 H32M 104.2
C327 C326 H32M 104.2
O41 C326 H32N 104.2
C327 C326 H32N 104.2
H32M C326 H32N 105.5
O41 C324 C323 111.6(12)
O41 C324 H32O 109.3
C323 C324 H32O 109.3
O41 C324 H32P 109.3
C323 C324 H32P 109.3
H32O C324 H32P 108.0
C326 C327 H32Q 109.5
C326 C327 H32R 109.5
H32Q C327 H32R 109.5
C326 C327 H32S 109.5
H32Q C327 H32S 109.5
H32R C327 H32S 109.5
C324 C323 H32T 109.5
C324 C323 H32U 109.5
H32T C323 H32U 109.5
C324 C323 H32V 109.5
H32T C323 H32V 109.5
H32U C323 H32V 109.5
C330 O42 C329 119.0(16)
C329 C328 H32W 109.5
C329 C328 H32Z 109.5
H32W C328 H32Z 109.5
C329 C328 H32 109.5
H32W C328 H32 109.5
H32Z C328 H32 109.5
O42 C329 C328 113(2)
O42 C329 H33Z 108.9
C328 C329 H33Z 108.9
O42 C329 H33 108.9
C328 C329 H33 108.9
H33Z C329 H33 107.7
O42 C330 C331 106(2)
O42 C330 H33A 110.6
C331 C330 H33A 110.6
O42 C330 H33B 110.6
C331 C330 H33B 110.6
H33A C330 H33B 108.7
C330 C331 H33C 109.5
C330 C331 H33D 109.5
H33C C331 H33D 109.5
C330 C331 H33E 109.5
H33C C331 H33E 109.5
H33D C331 H33E 109.5
Cl10 C325 Cl9 101.4(19)
Cl10 C325 H32K 111.5
Cl9 C325 H32K 111.5
Cl10 C325 H32L 111.5
Cl9 C325 H32L 111.5
H32K C325 H32L 109.3
Cl91 C425 Cl92 125(2)
Cl91 C425 H42D 106.0
Cl92 C425 H42D 106.0
Cl91 C425 H42E 106.0
Cl92 C425 H42E 106.0
H42D C425 H42E 106.3
O28 Cl4 O27 112.3(7)
O28 Cl4 O26 110.0(7)
O27 Cl4 O26 111.3(7)
O28 Cl4 O25 107.0(7)
O27 Cl4 O25 109.7(8)
O26 Cl4 O25 106.2(7)
O37 Cl41 O35 114.9(15)
Cl5 C315 Cl6 102.7(10)
Cl5 C315 H31R 111.2
Cl6 C315 H31R 111.2
Cl5 C315 H31S 111.2
Cl6 C315 H31S 111.2
H31R C315 H31S 109.1

loop_
_geom_bond_atom_site_label_1
_geom_bond_atom_site_label_2
_geom_bond_distance
C1 C2 1.230(12)
C1 Au4 2.011(9)
C1 Ag1 2.321(7)
C2 C13 1.473(13)
C3 C4 1.203(11)
C3 Au5 2.003(8)
C3 Ag1 2.306(7)
C4 C23 1.478(12)
C4 Ag1 2.703(8)
C5 C6 1.227(11)
C5 Au6 2.003(9)
C5 Ag1 2.331(7)
C6 C33 1.450(12)
C7 C8 1.194(12)
C7 Au4 2.001(9)
C7 Ag2 2.318(7)
C8 C43 1.496(12)
C8 Ag2 2.678(8)
C9 C10 1.216(12)
C9 Au5 1.980(10)
C9 Ag2 2.320(8)
C10 C53 1.478(15)
C11 C12 1.191(11)
C11 Au6 2.019(8)
C11 Ag2 2.314(7)
C12 C63 1.478(12)
C13 O1 1.431(10)
C13 C14 1.548(13)
C13 C18 1.575(13)
C14 C15 1.531(13)
C14 H14A 0.9900
C14 H14B 0.9900
C15 C16 1.498(16)
C15 C19 1.535(19)
C15 H15 1.0000
C16 C17 1.542(15)
C16 H16A 0.9900
C16 H16B 0.9900
C17 C18 1.574(14)
C17 H17A 0.9900
C17 H17B 0.9900
C18 C22 1.476(15)
C18 C19 1.559(16)
C19 C21 1.503(17)
C19 C20 1.572(14)
C20 H20A 0.9800
C20 H20B 0.9800
C20 H20C 0.9800
C21 H21A 0.9800
C21 H21B 0.9800
C21 H21C 0.9800
C22 H22A 0.9800
C22 H22B 0.9800
C22 H22C 0.9800
C23 O2 1.433(10)
C23 C28 1.537(12)
C23 C24 1.545(11)
C24 C25 1.556(14)
C24 H24A 0.9900
C24 H24B 0.9900
C25 C26 1.529(15)
C25 C29 1.547(14)
C25 H25 1.0000
C26 C27 1.568(13)
C26 H26A 0.9900
C26 H26B 0.9900
C27 C28 1.547(13)
C27 H27A 0.9900
C27 H27B 0.9900
C28 C32 1.544(13)
C28 C29 1.575(13)
C29 C30 1.529(14)
C29 C31 1.541(14)
C30 H30A 0.9800
C30 H30B 0.9800
C30 H30C 0.9800
C31 H31A 0.9800
C31 H31B 0.9800
C31 H31C 0.9800
C32 H32A 0.9800
C32 H32B 0.9800
C32 H32C 0.9800
C33 O3 1.454(9)
C33 C38 1.536(11)
C33 C34 1.563(10)
C34 C35 1.536(12)
C34 H34A 0.9900
C34 H34B 0.9900
C35 C36 1.511(12)
C35 C39 1.534(11)
C35 H35 1.0000
C36 C37 1.498(12)
C36 H36A 0.9900
C36 H36B 0.9900
C37 C38 1.529(11)
C37 H37A 0.9900
C37 H37B 0.9900
C38 C42 1.543(11)
C38 C39 1.569(12)
C39 C41 1.535(13)
C39 C40 1.536(13)
C40 H40A 0.9800
C40 H40B 0.9800
C40 H40C 0.9800
C41 H41A 0.9800
C41 H41B 0.9800
C41 H41C 0.9800
C42 H42A 0.9800
C42 H42B 0.9800
C42 H42C 0.9800
C43 O4 1.434(10)
C43 C44 1.548(11)
C43 C48 1.549(12)
C44 C45 1.529(12)
C44 H44A 0.9900
C44 H44B 0.9900
C45 C49 1.543(12)
C45 C46 1.543(12)
C45 H45 1.0000
C46 C47 1.571(13)
C46 H46A 0.9900
C46 H46B 0.9900
C47 C48 1.540(12)
C47 H47A 0.9900
C47 H47B 0.9900
C48 C52 1.515(12)
C48 C49 1.564(13)
C49 C51 1.481(14)
C49 C50 1.533(13)
C50 H50A 0.9800
C50 H50B 0.9800
C50 H50C 0.9800
C51 H51A 0.9800
C51 H51B 0.9800
C51 H51C 0.9800
C52 H52A 0.9800
C52 H52B 0.9800
C52 H52C 0.9800
C53 O5 1.394(14)
C53 C58 1.573(17)
C53 C54 1.638(19)
C54 C55 1.519(16)
C54 H54A 0.9900
C54 H54B 0.9900
C55 C59 1.541(19)
C55 C56 1.583(16)
C55 H55 1.0000
C56 C57 1.515(18)
C56 H56A 0.9900
C56 H56B 0.9900
C57 C58 1.487(17)
C57 H57A 0.9900
C57 H57B 0.9900
C58 C59 1.506(17)
C58 C62 1.581(19)
C59 C60 1.520(15)
C59 C61 1.594(16)
C60 H60A 0.9800
C60 H60B 0.9800
C60 H60C 0.9800
C61 H61A 0.9800
C61 H61B 0.9800
C61 H61C 0.9800
C62 H62A 0.9800
C62 H62B 0.9800
C62 H62C 0.9800
C63 O6 1.460(10)
C63 C68 1.534(11)
C63 C64 1.567(12)
C64 C65 1.543(12)
C64 H64A 0.9900
C64 H64B 0.9900
C65 C66 1.530(13)
C65 C69 1.543(13)
C65 H65 1.0000
C66 C67 1.545(12)
C66 H66A 0.9900
C66 H66B 0.9900
C67 C68 1.557(11)
C67 H67A 0.9900
C67 H67B 0.9900
C68 C72 1.537(11)
C68 C69 1.559(12)
C69 C71 1.543(13)
C69 C70 1.545(11)
C70 H70A 0.9800
C70 H70B 0.9800
C70 H70C 0.9800
C71 H71A 0.9800
C71 H71B 0.9800
C71 H71C 0.9800
C72 H72A 0.9800
C72 H72B 0.9800
C72 H72C 0.9800
C73 C78 1.394(16)
C73 C74 1.411(14)
C73 P1 1.771(12)
C74 C75 1.389(16)
C74 H74 0.9500
C75 C76 1.273(15)
C75 H75 0.9500
C76 C77 1.390(14)
C76 H76 0.9500
C77 C78 1.368(15)
C77 H77 0.9500
C78 H78 0.9500
C79 C84 1.35(2)
C79 C80 1.38(2)
C79 P1 1.733(17)
C80 C81 1.47(2)
C80 H80 0.9500
C81 C82 1.36(2)
C81 H81 0.9500
C82 C83 1.36(2)
C82 H82 0.9500
C83 C84 1.41(2)
C83 H83 0.9500
C84 H84 0.9500
C479 C480 1.3900
C479 C484 1.3900
C479 P1 1.992(12)
C480 C481 1.3900
C480 H480 0.9500
C481 C482 1.3900
C481 H481 0.9500
C482 C483 1.3900
C482 H482 0.9500
C483 C484 1.3900
C483 H483 0.9500
C484 H484 0.9500
C85 C90 1.367(11)
C85 C86 1.389(11)
C85 P2 1.823(8)
C86 C87 1.374(14)
C86 H86 0.9500
C87 C88 1.305(14)
C87 H87 0.9500
C88 C89 1.420(14)
C88 H88 0.9500
C89 C90 1.374(13)
C89 H89 0.9500
C90 H90 0.9500
C91 C96 1.385(14)
C91 C92 1.392(15)
C91 P2 1.814(11)
C92 C93 1.395(14)
C92 H92 0.9500
C93 C94 1.351(14)
C93 H93 0.9500
C94 C95 1.425(15)
C94 H94 0.9500
C95 C96 1.385(14)
C95 H95 0.9500
C96 H96 0.9500
C97 C98 1.389(11)
C97 C102 1.398(12)
C97 P3 1.811(9)
C98 C99 1.380(13)
C98 H98 0.9500
C99 C100 1.365(14)
C99 H99 0.9500
C100 C101 1.392(16)
C100 H100 0.9500
C101 C102 1.387(14)
C101 H101 0.9500
C102 H102 0.9500
C103 C108 1.379(12)
C103 C104 1.440(11)
C103 P3 1.808(8)
C104 C105 1.380(14)
C104 H104 0.9500
C105 C106 1.381(15)
C105 H105 0.9500
C106 C107 1.346(14)
C106 H106 0.9500
C107 C108 1.401(14)
C107 H107 0.9500
C108 H108 0.9500
C109 C114 1.366(11)
C109 C110 1.375(11)
C109 P4 1.804(9)
C110 C111 1.376(13)
C110 H110 0.9500
C111 C112 1.361(13)
C111 H111 0.9500
C112 C113 1.440(14)
C112 H112 0.9500
C113 C114 1.328(14)
C113 H113 0.9500
C114 H114 0.9500
C115 C120 1.368(11)
C115 C116 1.414(11)
C115 P4 1.806(8)
C116 C117 1.363(12)
C116 H116 0.9500
C117 C118 1.385(13)
C117 H117 0.9500
C118 C119 1.363(13)
C118 H118 0.9500
C119 C120 1.401(12)
C119 H119 0.9500
C120 H120 0.9500
C121 C122 1.390(12)
C121 C126 1.411(11)
C121 P5 1.805(9)
C122 C123 1.397(12)
C122 H122 0.9500
C123 C124 1.333(13)
C123 H123 0.9500
C124 C125 1.374(14)
C124 H124 0.9500
C125 C126 1.406(13)
C125 H125 0.9500
C126 H126 0.9500
C127 C128 1.336(14)
C127 C132 1.362(13)
C127 P5 1.836(8)
C128 C129 1.388(15)
C128 H128 0.9500
C129 C130 1.329(18)
C129 H129 0.9500
C130 C131 1.324(19)
C130 H130 0.9500
C131 C132 1.372(15)
C131 H131 0.9500
C132 H132 0.9500
C133 C138 1.368(11)
C133 C134 1.403(11)
C133 P6 1.804(8)
C134 C135 1.359(12)
C134 H134 0.9500
C135 C136 1.400(13)
C135 H135 0.9500
C136 C137 1.383(13)
C136 H136 0.9500
C137 C138 1.394(13)
C137 H137 0.9500
C138 H138 0.9500
C139 C144 1.318(12)
C139 C140 1.409(13)
C139 P6 1.827(9)
C140 C141 1.386(14)
C140 H140 0.9500
C141 C142 1.386(16)
C141 H141 0.9500
C142 C143 1.322(16)
C142 H142 0.9500
C143 C144 1.382(15)
C143 H143 0.9500
C144 H144 0.9500
C145 C146 1.524(12)
C145 P1 1.821(9)
C145 H14C 0.9900
C145 H14D 0.9900
C146 C147 1.534(10)
C146 H14E 0.9900
C146 H14F 0.9900
C147 C148 1.540(12)
C147 H14G 0.9900
C147 H14H 0.9900
C148 P2 1.818(8)
C148 H14I 0.9900
C148 H14J 0.9900
C149 C150 1.546(11)
C149 P3 1.799(8)
C149 H14K 0.9900
C149 H14L 0.9900
C150 C151 1.549(10)
C150 H15A 0.9900
C150 H15B 0.9900
C151 C152 1.533(11)
C151 H15C 0.9900
C151 H15D 0.9900
C152 P4 1.819(8)
C152 H15E 0.9900
C152 H15F 0.9900
C153 C154 1.537(10)
C153 P5 1.836(7)
C153 H15G 0.9900
C153 H15H 0.9900
C154 C155 1.507(10)
C154 H15I 0.9900
C154 H15J 0.9900
C155 C156 1.526(11)
C155 H15K 0.9900
C155 H15L 0.9900
C156 P6 1.814(7)
C156 H15M 0.9900
C156 H15N 0.9900
C157 C158 1.194(12)
C157 C169 1.490(13)
C157 Ag3 2.640(9)
C158 Au10 1.990(9)
C158 Ag3 2.316(8)
C159 C160 1.226(12)
C159 Au11 1.979(10)
C159 Ag3 2.277(8)
C160 C189 1.471(12)
C160 Ag3 2.683(8)
C161 C162 1.209(12)
C161 Au12 2.007(9)
C161 Ag3 2.320(8)
C162 C179 1.462(13)
C162 Ag3 2.687(8)
C163 C164 1.186(13)
C163 Au10 2.005(10)
C163 Ag4 2.351(8)
C164 C199 1.508(14)
C164 Ag4 2.686(10)
C165 C166 1.211(11)
C165 Au11 1.979(9)
C165 Ag4 2.308(7)
C166 C219 1.502(12)
C166 Ag4 2.671(8)
C167 C168 1.219(12)
C167 Au12 2.008(9)
C167 Ag4 2.351(8)
C168 C209 1.454(13)
C168 Ag4 2.699(8)
C169 O7 1.450(9)
C169 C170 1.588(11)
C169 C174 1.592(12)
C170 C171 1.563(12)
C170 H17C 0.9900
C170 H17D 0.9900
C171 C172 1.521(14)
C171 C175 1.558(13)
C171 H171 1.0000
C172 C173 1.579(13)
C172 H17E 0.9900
C172 H17F 0.9900
C173 C174 1.534(13)
C173 H17G 0.9900
C173 H17H 0.9900
C174 C178 1.468(13)
C174 C175 1.539(14)
C175 C176 1.515(14)
C175 C177 1.554(15)
C176 H17I 0.9800
C176 H17J 0.9800
C176 H17K 0.9800
C177 H17L 0.9800
C177 H17M 0.9800
C177 H17N 0.9800
C178 H17O 0.9800
C178 H17P 0.9800
C178 H17Q 0.9800
C179 O8 1.447(10)
C179 C184 1.562(12)
C179 C180 1.581(12)
C180 C181 1.535(13)
C180 H18A 0.9900
C180 H18B 0.9900
C181 C182 1.487(14)
C181 C185 1.557(16)
C181 H181 1.0000
C182 C183 1.556(13)
C182 H18C 0.9900
C182 H18D 0.9900
C183 C184 1.520(13)
C183 H18E 0.9900
C183 H18F 0.9900
C184 C188 1.534(14)
C184 C185 1.560(14)
C185 C187 1.530(16)
C185 C186 1.546(14)
C186 H18G 0.9800
C186 H18H 0.9800
C186 H18J 0.9800
C187 H18K 0.9800
C187 H18L 0.9800
C187 H18M 0.9800
C188 H18N 0.9800
C188 H18O 0.9800
C188 H18P 0.9800
C189 O9 1.454(9)
C189 C190 1.530(11)
C189 C194 1.570(13)
C190 C191 1.513(13)
C190 H19A 0.9900
C190 H19B 0.9900
C191 C195 1.504(16)
C191 C192 1.580(14)
C191 H191 1.0000
C192 C193 1.523(14)
C192 H19C 0.9900
C192 H19D 0.9900
C193 C194 1.564(13)
C193 H19E 0.9900
C193 H19F 0.9900
C194 C198 1.512(13)
C194 C195 1.547(14)
C195 C197 1.562(15)
C195 C196 1.599(16)
C196 H19G 0.9800
C196 H19H 0.9800
C196 H19J 0.9800
C197 H19K 0.9800
C197 H19L 0.9800
C197 H19M 0.9800
C198 H19N 0.9800
C198 H19O 0.9800
C198 H19P 0.9800
C199 O10 1.436(10)
C199 C204 1.537(14)
C199 C200 1.563(13)
C200 C201 1.519(15)
C200 H20D 0.9900
C200 H20E 0.9900
C201 C205 1.525(15)
C201 C202 1.555(17)
C201 H201 1.0000
C202 C203 1.489(16)
C202 H20F 0.9900
C202 H20G 0.9900
C203 C204 1.542(14)
C203 H20H 0.9900
C203 H20I 0.9900
C204 C208 1.512(15)
C204 C205 1.568(15)
C205 C207 1.528(17)
C205 C206 1.558(16)
C206 H20J 0.9800
C206 H20K 0.9800
C206 H20L 0.9800
C207 H20M 0.9800
C207 H20N 0.9800
C207 H20O 0.9800
C208 H20P 0.9800
C208 H20Q 0.9800
C208 H20R 0.9800
C209 O11 1.450(10)
C209 C210 1.571(12)
C209 C214 1.578(12)
C210 C211 1.505(13)
C210 H21D 0.9900
C210 H21E 0.9900
C211 C212 1.492(13)
C211 C215 1.567(14)
C211 H211 1.0000
C212 C213 1.551(14)
C212 H21F 0.9900
C212 H21G 0.9900
C213 C214 1.550(12)
C213 H21H 0.9900
C213 H21I 0.9900
C214 C218 1.500(14)
C214 C215 1.536(13)
C215 C217 1.532(13)
C215 C216 1.539(13)
C216 H21J 0.9800
C216 H21K 0.9800
C216 H21L 0.9800
C217 H21M 0.9800
C217 H21N 0.9800
C217 H21O 0.9800
C218 H21P 0.9800
C218 H21Q 0.9800
C218 H21R 0.9800
C219 O12 1.444(10)
C219 C220 1.539(12)
C219 C224 1.578(12)
C220 C221 1.495(13)
C220 H22D 0.9900
C220 H22E 0.9900
C221 C225 1.551(16)
C221 C222 1.556(14)
C221 H221 1.0000
C222 C223 1.536(14)
C222 H22F 0.9900
C222 H22G 0.9900
C223 C224 1.525(14)
C223 H22H 0.9900
C223 H22I 0.9900
C224 C228 1.500(15)
C224 C225 1.565(14)
C225 C226 1.519(14)
C225 C227 1.522(14)
C226 H22J 0.9800
C226 H22K 0.9800
C226 H22L 0.9800
C227 H22M 0.9800
C227 H22N 0.9800
C227 H22O 0.9800
C228 H22P 0.9800
C228 H22Q 0.9800
C228 H22R 0.9800
C229 C230 1.33(2)
C229 C234 1.387(19)
C229 P7 1.816(15)
C230 C231 1.412(19)
C230 H230 0.9500
C231 C232 1.402(19)
C231 H231 0.9500
C232 C233 1.34(2)
C232 H232 0.9500
C233 C234 1.390(18)
C233 H233 0.9500
C234 H234 0.9500
C235 C240 1.352(13)
C235 C236 1.408(12)
C235 P7 1.821(10)
C236 C237 1.420(17)
C236 H236 0.9500
C237 C238 1.289(18)
C237 H237 0.9500
C238 C239 1.401(18)
C238 H238 0.9500
C239 C240 1.346(16)
C239 H239 0.9500
C240 H240 0.9500
C241 C242 1.388(11)
C241 C246 1.407(11)
C241 P8 1.803(8)
C242 C243 1.350(12)
C242 H242 0.9500
C243 C244 1.379(12)
C243 H243 0.9500
C244 C245 1.395(14)
C244 H244 0.9500
C245 C246 1.420(12)
C245 H245 0.9500
C246 H246 0.9500
C247 C252 1.377(14)
C247 C248 1.379(14)
C247 P8 1.799(11)
C248 C249 1.380(14)
C248 H248 0.9500
C249 C250 1.320(14)
C249 H249 0.9500
C250 C251 1.401(14)
C250 H250 0.9500
C251 C252 1.399(14)
C251 H251 0.9500
C252 H252 0.9500
C253 C258 1.35(3)
C253 C254 1.38(3)
C253 P9 1.77(2)
C254 C255 1.41(3)
C254 H254 0.9500
C255 C256 1.42(3)
C255 H255 0.9500
C256 C257 1.29(3)
C256 H256 0.9500
C257 C258 1.39(3)
C257 H257 0.9500
C258 H258 0.9500
C453 C454 1.3900
C453 C458 1.3900
C453 P9 1.876(9)
C454 C455 1.3900
C454 H454 0.9500
C455 C456 1.3900
C455 H455 0.9500
C456 C457 1.3900
C456 H456 0.9500
C457 C458 1.3900
C457 H457 0.9500
C458 H458 0.9500
C259 C264 1.411(13)
C259 C260 1.425(12)
C259 P9 1.811(9)
C260 C261 1.375(16)
C260 H260 0.9500
C261 C262 1.384(17)
C261 H261 0.9500
C262 C263 1.357(15)
C262 H262 0.9500
C263 C264 1.362(13)
C263 H263 0.9500
C264 H264 0.9500
C265 C270 1.386(11)
C265 C266 1.405(12)
C265 P10 1.809(8)
C266 C267 1.372(13)
C266 H266 0.9500
C267 C268 1.394(14)
C267 H267 0.9500
C268 C269 1.359(13)
C268 H268 0.9500
C269 C270 1.397(12)
C269 H269 0.9500
C270 H270 0.9500
C271 C276 1.373(11)
C271 C272 1.419(12)
C271 P10 1.825(9)
C272 C273 1.388(13)
C272 H272 0.9500
C273 C274 1.346(13)
C273 H273 0.9500
C274 C275 1.348(14)
C274 H274 0.9500
C275 C276 1.377(13)
C275 H275 0.9500
C276 H276 0.9500
C277 C278 1.348(17)
C277 C282 1.404(16)
C277 P11 1.821(13)
C278 C279 1.429(16)
C278 H278 0.9500
C279 C280 1.370(15)
C279 H279 0.9500
C280 C281 1.312(16)
C280 H280 0.9500
C281 C282 1.366(16)
C281 H281 0.9500
C282 H282 0.9500
C283 C284 1.386(12)
C283 C288 1.392(11)
C283 P11 1.787(9)
C284 C285 1.386(11)
C284 H284 0.9500
C285 C286 1.390(12)
C285 H285 0.9500
C286 C287 1.387(13)
C286 H286 0.9500
C287 C288 1.414(12)
C287 H287 0.9500
C288 H288 0.9500
C289 C294 1.390(12)
C289 C290 1.398(11)
C289 P12 1.826(9)
C290 C291 1.358(12)
C290 H290 0.9500
C291 C292 1.402(13)
C291 H291 0.9500
C292 C293 1.328(14)
C292 H292 0.9500
C293 C294 1.386(13)
C293 H293 0.9500
C294 H294 0.9500
C295 C296 1.314(17)
C295 C300 1.324(16)
C295 P12 1.825(12)
C296 C297 1.392(16)
C296 H296 0.9500
C297 C298 1.364(16)
C297 H297 0.9500
C298 C299 1.262(17)
C298 H298 0.9500
C299 C300 1.419(16)
C299 H299 0.9500
C300 H300 0.9500
C301 C302 1.506(11)
C301 P7 1.856(8)
C301 H30D 0.9900
C301 H30E 0.9900
C302 C303 1.545(10)
C302 H30F 0.9900
C302 H30G 0.9900
C303 C304 1.512(12)
C303 H30H 0.9900
C303 H30I 0.9900
C304 P8 1.850(8)
C304 H30J 0.9900
C304 H30K 0.9900
C305 C306 1.516(11)
C305 P9 1.832(8)
C305 H30L 0.9900
C305 H30M 0.9900
C306 C307 1.507(10)
C306 H30N 0.9900
C306 H30O 0.9900
C307 C308 1.519(11)
C307 H30P 0.9900
C307 H30Q 0.9900
C308 P10 1.830(8)
C308 H30R 0.9900
C308 H30S 0.9900
C309 C310 1.518(12)
C309 P11 1.855(8)
C309 H30T 0.9900
C309 H30U 0.9900
C310 C311 1.523(10)
C310 H31D 0.9900
C310 H31E 0.9900
C311 C312 1.510(12)
C311 H31F 0.9900
C311 H31G 0.9900
C312 P12 1.847(7)
C312 H31H 0.9900
C312 H31I 0.9900
C313 C314 1.500(16)
C313 H91A 0.9800
C313 H91B 0.9800
C313 H91C 0.9800
C314 O40 1.479(15)
C314 H91D 0.9900
C314 H91E 0.9900
O40 C316 1.429(14)
C316 C317 1.493(14)
C316 H91H 0.9900
C316 H91I 0.9900
C317 H31J 0.9800
C317 H31K 0.9800
C317 H31L 0.9800
O1 H1 0.8400
O2 H2 0.8400
O3 H3 0.8400
O4 H4 0.8400
O5 H5 0.8400
O6 H6 0.8400
O7 H7 0.8400
O8 H8 0.8400
O9 H9 0.8400
O10 H10 0.8400
O11 H11 0.8400
O12 H12 0.8400
O13 Cl1 1.436(7)
O14 Cl1 1.439(9)
O15 Cl1 1.446(7)
O16 Cl1 1.417(7)
O17 Cl2 1.441(7)
O18 Cl2 1.466(8)
O19 Cl2 1.434(6)
O20 Cl2 1.426(6)
O21 Cl3 1.378(9)
O22 Cl3 1.433(8)
O23 Cl3 1.403(8)
O24 Cl3 1.481(9)
P1 Au1 2.329(2)
P2 Au2 2.3099(19)
P3 Au2 2.3082(19)
P4 Au3 2.320(2)
P5 Au3 2.335(2)
P6 Au1 2.326(2)
P7 Au7 2.305(2)
P8 Au8 2.320(2)
P9 Au8 2.328(2)
P10 Au9 2.330(2)
P11 Au9 2.327(2)
P12 Au7 2.303(2)
Ag1 Au4 2.9132(8)
Ag1 Au6 2.9678(7)
Ag1 Au5 2.9990(8)
Ag2 Au5 2.9281(8)
Ag2 Au6 2.9463(8)
Ag2 Au4 3.0181(7)
Ag3 Au11 2.9719(7)
Ag3 Au10 2.9802(8)
Ag3 Au12 2.9994(8)
Ag4 Au11 2.9637(8)
Ag4 Au12 2.9796(8)
Ag4 Au10 3.0010(8)
Au1 Au4 2.8344(6)
Au2 Au5 2.8771(6)
Au3 Au6 2.8208(5)
Au7 Au10 2.8275(6)
Au8 Au11 2.8398(5)
Au9 Au12 2.8175(6)
C318 C319 1.31(3)
C318 H31M 0.9800
C318 H31N 0.9800
C318 H31O 0.9800
C319 O39 1.367(16)
C319 H31P 0.9900
C319 H31Q 0.9900
O39 C321 1.355(17)
C321 C322 1.42(3)
C321 H32D 0.9900
C321 H32E 0.9900
C322 H32F 0.9800
C322 H32G 0.9800
C322 H32H 0.9800
Cl8 C320 1.688(13)
Cl7 C320 1.668(14)
C320 H32I 0.9900
C320 H32J 0.9900
O41 C324 1.297(16)
O41 C326 1.438(19)
C326 C327 1.554(14)
C326 H32M 0.9900
C326 H32N 0.9900
C324 C323 1.552(15)
C324 H32O 0.9900
C324 H32P 0.9900
C327 H32Q 0.9800
C327 H32R 0.9800
C327 H32S 0.9800
C323 H32T 0.9800
C323 H32U 0.9800
C323 H32V 0.9800
O42 C330 1.431(16)
O42 C329 1.452(16)
C328 C329 1.484(16)
C328 H32W 0.9800
C328 H32Z 0.9800
C328 H32 0.9800
C329 H33Z 0.9900
C329 H33 0.9900
C330 C331 1.562(17)
C330 H33A 0.9900
C330 H33B 0.9900
C331 H33C 0.9800
C331 H33D 0.9800
C331 H33E 0.9800
Cl9 C325 1.90(3)
Cl10 C325 1.88(3)
C325 H32K 0.9900
C325 H32L 0.9900
Cl91 C425 1.60(2)
Cl92 C425 1.63(2)
C425 H42D 0.9900
C425 H42E 0.9900
Cl4 O28 1.414(9)
Cl4 O27 1.417(11)
Cl4 O26 1.466(10)
Cl4 O25 1.467(11)
Cl41 O37 1.373(14)
Cl41 O35 1.391(14)
Cl5 C315 1.786(15)
Cl6 C315 1.803(15)
C315 H31R 0.9900
C315 H31S 0.9900

loop_
_platon_squeeze_void_nr
_platon_squeeze_void_average_x
_platon_squeeze_void_average_y
_platon_squeeze_void_average_z
_platon_squeeze_void_volume
_platon_squeeze_void_count_electrons
_platon_squeeze_void_content
1 0.021 0.229 0.501 505 93 ' '
2 -0.011 0.243 0.239 38 5 ' '
3 0.572 0.254 0.180 23 4 ' '
4 0.559 0.262 0.887 20 2 ' '
5 0.426 0.369 0.979 14 2 ' '
6 0.979 0.729 0.499 505 93 ' '
7 1.011 0.743 0.761 38 5 ' '
8 0.428 0.754 0.820 23 4 ' '
9 0.441 0.762 0.113 20 2 ' '
10 0.574 0.869 0.021 14 2 ' '
